data_1560434
loop_
_publ_author_name
'Yoshimura, Fumitaka'
'Yamane, Hisanori'
'Nagasako, Makoto'

_publ_section_title
;
 Synthesis and crystal structure of a new aluminum-silicon-nitride
 phosphor containing boron, Ba 5 B 2 Al 4 Si 32 N 52 :Eu
;
_journal_name_full 'Journal of Solid State Chemistry'
_journal_page_first 43
_journal_page_last 49
_journal_paper_doi 10.1016/j.jssc.2017.03.028
_journal_volume 251
_journal_year 2017
_chemical_absolute_configuration unk
_chemical_formula_sum 'Al4 B2 Ba5 N52 Si32'
_chemical_formula_weight 2443.64
_chemical_name_common 'barium boron aluminum silicon nitride'
_space_group_crystal_system triclinic
_space_group_IT_number 1
_space_group_name_Hall 'P 1'
_space_group_name_H-M_alt 'P 1'
_atom_sites_solution_primary dual
_atom_sites_solution_secondary difmap
_cell_angle_alpha 96.074(4)
_cell_angle_beta 112.330(3)
_cell_angle_gamma 94.080(4)
_cell_formula_units_Z 1
_cell_length_a 9.7879(11)
_cell_length_b 9.7920(11)
_cell_length_c 12.7226(15)
_cell_measurement_reflns_used 9683
_cell_measurement_temperature 303(2)
_cell_measurement_theta_max 30.577
_cell_measurement_theta_min 2.902
_cell_volume 1113.4(2)
_computing_cell_refinement 'APEX2 v2014.11-0 (Bruker AXS)'
_computing_data_collection 'Bruker Instrument Service v4.2.7'
_computing_data_reduction 'SAINT V8.34A (Bruker AXS Inc., 2013)'
_computing_molecular_graphics 'VESTA v2.1.6 (Momma & Izumi, 2011)'
_computing_structure_refinement 'SHELXL-2014/7 (Sheldrick, 2014)'
_computing_structure_solution 'APEX2 v2014.11-0 (Bruker AXS)'
_diffrn_ambient_temperature 303(2)
_diffrn_detector_area_resol_mean 10.4167
_diffrn_measured_fraction_theta_full 1.000
_diffrn_measured_fraction_theta_max 0.948
_diffrn_measurement_device_type 'Bruker D8 goniometer'
_diffrn_measurement_method '\w, \f scans'
_diffrn_radiation_type MoK\a
_diffrn_radiation_wavelength 0.71073
_diffrn_reflns_av_R_equivalents 0.0471
_diffrn_reflns_av_unetI/netI 0.0583
_diffrn_reflns_Laue_measured_fraction_full 1.000
_diffrn_reflns_Laue_measured_fraction_max 0.948
_diffrn_reflns_limit_h_max 14
_diffrn_reflns_limit_h_min -14
_diffrn_reflns_limit_k_max 14
_diffrn_reflns_limit_k_min -14
_diffrn_reflns_limit_l_max 18
_diffrn_reflns_limit_l_min -18
_diffrn_reflns_number 35805
_diffrn_reflns_point_group_measured_fraction_full 1.000
_diffrn_reflns_point_group_measured_fraction_max 0.946
_diffrn_reflns_theta_full 25.242
_diffrn_reflns_theta_max 30.577
_diffrn_reflns_theta_min 2.258
_diffrn_source 'micro focus sealed tube'
_exptl_absorpt_correction_type multi-scan
_exptl_absorpt_process_details 'SADABS V2014/5 (Bruker AXS Inc.)'
_exptl_crystal_colour colorless
_exptl_crystal_density_diffrn 3.645
_exptl_crystal_description platelet
_exptl_crystal_F_000 1154
_exptl_crystal_size_max 0.283
_exptl_crystal_size_mid 0.059
_exptl_crystal_size_min 0.053
_exptl_transmission_factor_max 0.2657
_exptl_transmission_factor_min 0.1824
_refine_diff_density_max 3.094
_refine_diff_density_min -2.266
_refine_diff_density_rms 0.355
_refine_ls_abs_structure_details
;
 Flack x determined using 6117 quotients [(I+)-(I-)]/[(I+)+(I-)]
 (Parsons, Flack and Wagner, Acta Cryst. B69 (2013) 249-259).
;
_refine_ls_abs_structure_Flack 0.075(6)
_refine_ls_extinction_coef .
_refine_ls_extinction_method none
_refine_ls_goodness_of_fit_ref 1.069
_refine_ls_matrix_type full
_refine_ls_number_parameters 398
_refine_ls_number_reflns 13280
_refine_ls_number_restraints 27
_refine_ls_restrained_S_all 1.081
_refine_ls_R_factor_all 0.0591
_refine_ls_R_factor_gt 0.0584
_refine_ls_shift/su_max 0.000
_refine_ls_shift/su_mean 0.000
_refine_ls_structure_factor_coef Fsqd
_refine_ls_weighting_details 'w=1/[\s^2^(Fo^2^)+(0.0695P)^2^+26.2664P] where P=(Fo^2^+2Fc^2^)/3'
_refine_ls_weighting_scheme calc
_refine_ls_wR_factor_gt 0.1561
_refine_ls_wR_factor_ref 0.1568
_reflns_Friedel_coverage 0.996
_reflns_Friedel_fraction_full 1.000
_reflns_Friedel_fraction_max 0.944
_reflns_number_gt 13117
_reflns_number_total 13280
_reflns_threshold_expression 'I > 2\s(I)'
_cod_data_source_file JSSC-2017-251-43.cif
_cod_data_source_block 1
_cod_database_code 1560434
_shelx_space_group_comment
;
The symmetry employed for this shelxl refinement is uniquely defined
by the following loop, which should always be used as a source of
symmetry information in preference to the above space-group names.
They are only intended as comments.
;

loop_
_space_group_symop_operation_xyz
'x, y, z'

loop_
_atom_site_label
_atom_site_type_symbol
_atom_site_fract_x
_atom_site_fract_y
_atom_site_fract_z
_atom_site_U_iso_or_equiv
_atom_site_adp_type
_atom_site_occupancy
_atom_site_site_symmetry_order
_atom_site_calc_flag
_atom_site_refinement_flags_posn
_atom_site_refinement_flags_adp
_atom_site_refinement_flags_occupancy
_atom_site_disorder_assembly
_atom_site_disorder_group
Ba1 Ba 0.07957(14) 0.11779(13) 0.51277(15) 0.0198(2) Uani 0.956(2) 1 d . . P . .
Ba2 Ba 0.41778(11) 0.78390(11) 0.52708(8) 0.0130(2) Uani 0.956(2) 1 d . . P . .
Ba3 Ba 0.75039(11) 0.46170(10) 0.49951(8) 0.0114(2) Uani 0.956(2) 1 d . . P . .
Si1 Si 0.0167(4) 0.6875(4) 0.0128(3) 0.00340(15) Uiso 0.8889 1 d . . P . .
Si2 Si 0.5119(4) 0.1918(4) 0.0125(3) 0.00340(15) Uiso 0.8889 1 d . . P . .
Si3 Si 0.1212(5) 0.8981(4) 0.2262(3) 0.00340(15) Uiso 0.8889 1 d . . P . .
Si4 Si 0.7837(5) 0.2322(4) 0.2273(4) 0.00340(15) Uiso 0.8889 1 d . . P . .
Si5 Si 0.4515(5) 0.5748(4) 0.2298(3) 0.00340(15) Uiso 0.8889 1 d . . P . .
Si6 Si 0.4990(4) 0.2851(4) 0.2396(4) 0.00340(15) Uiso 0.8889 1 d . . P . .
Si7 Si 0.0810(5) 0.1850(4) 0.2364(4) 0.00340(15) Uiso 0.8889 1 d . . P . .
Si8 Si 0.8404(5) 0.9495(4) 0.2452(4) 0.00340(15) Uiso 0.8889 1 d . . P . .
Si9 Si 0.1785(5) 0.6237(4) 0.2502(4) 0.00340(15) Uiso 0.8889 1 d . . P . .
Si10 Si 0.0470(5) 0.4440(4) 0.3764(4) 0.00340(15) Uiso 0.8889 1 d . . P . .
Si11 Si 0.6684(5) 0.0712(4) 0.3782(4) 0.00340(15) Uiso 0.8889 1 d . . P . .
Si12 Si 0.7129(5) 0.7815(4) 0.3817(4) 0.00340(15) Uiso 0.8889 1 d . . P . .
Si13 Si 0.3406(5) 0.4040(4) 0.3802(4) 0.00340(15) Uiso 0.8889 1 d . . P . .
Si14 Si 0.3847(5) 0.1138(4) 0.3809(4) 0.00340(15) Uiso 0.8889 1 d . . P . .
Si15 Si 0.0058(5) 0.7374(4) 0.3821(4) 0.00340(15) Uiso 0.8889 1 d . . P . .
Si16 Si 0.1755(5) 0.4845(4) 0.6429(4) 0.00340(15) Uiso 0.8889 1 d . . P . .
Si17 Si 0.4689(5) 0.4422(4) 0.6450(4) 0.00340(15) Uiso 0.8889 1 d . . P . .
Si18 Si 0.8005(5) 0.1141(4) 0.6449(4) 0.00340(15) Uiso 0.8889 1 d . . P . .
Si19 Si 0.5109(5) 0.1558(4) 0.6467(4) 0.00340(15) Uiso 0.8889 1 d . . P . .
Si20 Si 0.8457(5) 0.8235(4) 0.6481(4) 0.00340(15) Uiso 0.8889 1 d . . P . .
Si21 Si 0.1370(5) 0.7783(4) 0.6487(4) 0.00340(15) Uiso 0.8889 1 d . . P . .
Si22 Si 0.0022(4) 0.6045(4) 0.7761(4) 0.00340(15) Uiso 0.8889 1 d . . P . .
Si23 Si 0.6784(4) 0.9430(4) 0.7838(4) 0.00340(15) Uiso 0.8889 1 d . . P . .
Si24 Si 0.3425(5) 0.2801(4) 0.7848(4) 0.00340(15) Uiso 0.8889 1 d . . P . .
Si25 Si 0.4419(5) 0.6974(4) 0.7882(4) 0.00340(15) Uiso 0.8889 1 d . . P . .
Si26 Si 0.0576(5) 0.3245(4) 0.7960(4) 0.00340(15) Uiso 0.8889 1 d . . P . .
Si27 Si 0.3983(5) 0.9915(4) 0.7977(4) 0.00340(15) Uiso 0.8889 1 d . . P . .
Si28 Si 0.7361(5) 0.6536(4) 0.8008(3) 0.00340(15) Uiso 0.8889 1 d . . P . .
Al1 Al 0.0167(4) 0.6875(4) 0.0128(3) 0.00340(15) Uiso 0.1111 1 d . . P . .
Al2 Al 0.5119(4) 0.1918(4) 0.0125(3) 0.00340(15) Uiso 0.1111 1 d . . P . .
Al3 Al 0.1212(5) 0.8981(4) 0.2262(3) 0.00340(15) Uiso 0.1111 1 d . . P . .
Al4 Al 0.7837(5) 0.2322(4) 0.2273(4) 0.00340(15) Uiso 0.1111 1 d . . P . .
Al5 Al 0.4515(5) 0.5748(4) 0.2298(3) 0.00340(15) Uiso 0.1111 1 d . . P . .
Al6 Al 0.4990(4) 0.2851(4) 0.2396(4) 0.00340(15) Uiso 0.1111 1 d . . P . .
Al7 Al 0.0810(5) 0.1850(4) 0.2364(4) 0.00340(15) Uiso 0.1111 1 d . . P . .
Al8 Al 0.8404(5) 0.9495(4) 0.2452(4) 0.00340(15) Uiso 0.1111 1 d . . P . .
Al9 Al 0.1785(5) 0.6237(4) 0.2502(4) 0.00340(15) Uiso 0.1111 1 d . . P . .
Al10 Al 0.0470(5) 0.4440(4) 0.3764(4) 0.00340(15) Uiso 0.1111 1 d . . P . .
Al11 Al 0.6684(5) 0.0712(4) 0.3782(4) 0.00340(15) Uiso 0.1111 1 d . . P . .
Al12 Al 0.7129(5) 0.7815(4) 0.3817(4) 0.00340(15) Uiso 0.1111 1 d . . P . .
Al13 Al 0.3406(5) 0.4040(4) 0.3802(4) 0.00340(15) Uiso 0.1111 1 d . . P . .
Al14 Al 0.3847(5) 0.1138(4) 0.3809(4) 0.00340(15) Uiso 0.1111 1 d . . P . .
Al15 Al 0.0058(5) 0.7374(4) 0.3821(4) 0.00340(15) Uiso 0.1111 1 d . . P . .
Al16 Al 0.1755(5) 0.4845(4) 0.6429(4) 0.00340(15) Uiso 0.1111 1 d . . P . .
Al17 Al 0.4689(5) 0.4422(4) 0.6450(4) 0.00340(15) Uiso 0.1111 1 d . . P . .
Al18 Al 0.8005(5) 0.1141(4) 0.6449(4) 0.00340(15) Uiso 0.1111 1 d . . P . .
Al19 Al 0.5109(5) 0.1558(4) 0.6467(4) 0.00340(15) Uiso 0.1111 1 d . . P . .
Al20 Al 0.8457(5) 0.8235(4) 0.6481(4) 0.00340(15) Uiso 0.1111 1 d . . P . .
Al21 Al 0.1370(5) 0.7783(4) 0.6487(4) 0.00340(15) Uiso 0.1111 1 d . . P . .
Al22 Al 0.0022(4) 0.6045(4) 0.7761(4) 0.00340(15) Uiso 0.1111 1 d . . P . .
Al23 Al 0.6784(4) 0.9430(4) 0.7838(4) 0.00340(15) Uiso 0.1111 1 d . . P . .
Al24 Al 0.3425(5) 0.2801(4) 0.7848(4) 0.00340(15) Uiso 0.1111 1 d . . P . .
Al25 Al 0.4419(5) 0.6974(4) 0.7882(4) 0.00340(15) Uiso 0.1111 1 d . . P . .
Al26 Al 0.0576(5) 0.3245(4) 0.7960(4) 0.00340(15) Uiso 0.1111 1 d . . P . .
Al27 Al 0.3983(5) 0.9915(4) 0.7977(4) 0.00340(15) Uiso 0.1111 1 d . . P . .
Al28 Al 0.7361(5) 0.6536(4) 0.8008(3) 0.00340(15) Uiso 0.1111 1 d . . P . .
N1 N 0.7135(14) 0.1779(13) 0.0797(12) 0.0075(3) Uiso 1 1 d D . . . .
N2 N 0.0677(13) 0.8556(13) 0.0788(11) 0.0075(3) Uiso 1 1 d . . . . .
N3 N 0.3921(14) 0.5424(13) 0.0822(11) 0.0075(3) Uiso 1 1 d . . . . .
N4 N 0.3997(15) 0.2016(13) 0.0991(11) 0.0075(3) Uiso 1 1 d . . . . .
N5 N 0.0690(14) 0.1787(13) 0.0932(11) 0.0075(3) Uiso 1 1 d D . . . .
N6 N 0.7367(14) 0.8765(13) 0.1017(11) 0.0075(3) Uiso 1 1 d D . . . .
N7 N 0.0978(14) 0.5567(12) 0.1037(11) 0.0075(3) Uiso 1 1 d D . . . .
N8 N 0.6812(14) 0.3561(12) 0.2542(10) 0.0075(3) Uiso 1 1 d D . . . .
N9 N 0.0189(14) 0.0207(12) 0.2577(10) 0.0075(3) Uiso 1 1 d . . . . .
N10 N 0.9669(14) 0.2978(12) 0.2699(10) 0.0075(3) Uiso 1 1 d . . . . .
N11 N 0.3596(14) 0.7009(12) 0.2730(10) 0.0075(3) Uiso 1 1 d . . . . .
N12 N 0.4183(14) 0.4239(12) 0.2778(11) 0.0075(3) Uiso 1 1 d . . . . .
N13 N 0.0895(14) 0.7545(13) 0.2836(11) 0.0075(3) Uiso 1 1 d . . . . .
N14 N 0.6355(14) 0.6280(12) 0.2904(10) 0.0075(3) Uiso 1 1 d D . . . .
N15 N 0.3110(14) 0.9550(12) 0.2888(10) 0.0075(3) Uiso 1 1 d . . . . .
N16 N 0.7659(14) 0.0895(12) 0.2898(11) 0.0075(3) Uiso 1 1 d . . . . .
N17 N 0.5803(14) 0.8988(13) 0.3408(11) 0.0075(3) Uiso 1 1 d . . . . .
N18 N 0.9217(14) 0.5660(13) 0.3415(10) 0.0075(3) Uiso 1 1 d D . . . .
N19 N 0.5299(14) 0.1782(12) 0.3451(10) 0.0075(3) Uiso 1 1 d . . . . .
N20 N 0.2557(14) 0.2324(12) 0.3448(10) 0.0075(3) Uiso 1 1 d . . . . .
N21 N 0.8614(14) 0.8408(12) 0.3468(11) 0.0075(3) Uiso 1 1 d . . . . .
N22 N 0.1989(14) 0.5091(12) 0.3487(10) 0.0075(3) Uiso 1 1 d . . . . .
N23 N 0.1329(17) 0.7799(13) 0.5163(11) 0.0075(3) Uiso 1 1 d . . . . .
N24 N 0.4261(14) 0.0664(14) 0.5082(11) 0.0075(3) Uiso 1 1 d . . . . .
N25 N 0.7650(15) 0.7469(15) 0.5196(11) 0.0075(3) Uiso 1 1 d . . . . .
N26 N 0.4652(15) 0.4394(13) 0.5086(11) 0.0075(3) Uiso 1 1 d . . . . .
N27 N 0.0907(15) 0.4041(15) 0.5097(11) 0.0075(3) Uiso 1 1 d . . . . .
N28 N 0.7954(16) 0.1071(13) 0.5137(11) 0.0075(3) Uiso 1 1 d . . . . .
N29 N 0.0828(14) 0.6171(13) 0.6777(10) 0.0075(3) Uiso 1 1 d . . . . .
N30 N 0.4134(14) 0.2837(12) 0.6779(11) 0.0075(3) Uiso 1 1 d . . . . .
N31 N 0.3600(14) 0.5582(12) 0.6800(10) 0.0075(3) Uiso 1 1 d . . . . .
N32 N 0.7551(14) 0.9551(12) 0.6827(11) 0.0075(3) Uiso 1 1 d . . . . .
N33 N 0.0300(14) 0.8935(13) 0.6858(11) 0.0075(3) Uiso 1 1 d . . . . .
N34 N 0.6960(14) 0.2346(12) 0.6849(10) 0.0075(3) Uiso 1 1 d . . . . .
N35 N 0.5212(14) 0.0303(12) 0.7367(11) 0.0075(3) Uiso 1 1 d . . . . .
N36 N 0.9842(14) 0.1601(12) 0.7354(10) 0.0075(3) Uiso 1 1 d . . . . .
N37 N 0.6607(13) 0.4824(12) 0.7418(10) 0.0075(3) Uiso 1 1 d D . . . .
N38 N 0.8596(14) 0.7045(12) 0.7436(11) 0.0075(3) Uiso 1 1 d . . . . .
N39 N 0.1924(14) 0.3745(12) 0.7477(10) 0.0075(3) Uiso 1 1 d . . . . .
N40 N 0.3206(14) 0.8216(12) 0.7558(10) 0.0075(3) Uiso 1 1 d . . . . .
N41 N 0.9185(14) 0.4308(12) 0.7545(10) 0.0075(3) Uiso 1 1 d . . . . .
N42 N 0.6032(14) 0.7677(12) 0.7695(10) 0.0075(3) Uiso 1 1 d . . . . .
N43 N 0.2656(14) 0.1042(12) 0.7697(10) 0.0075(3) Uiso 1 1 d . . . . .
N44 N 0.1182(13) 0.6386(13) 0.9240(11) 0.0075(3) Uiso 1 1 d . . . . .
N45 N 0.7989(15) 0.0015(13) 0.9265(11) 0.0075(3) Uiso 1 1 d . . . . .
N46 N 0.4757(14) 0.3309(13) 0.9269(11) 0.0075(3) Uiso 1 1 d . . . . .
N47 N 0.5009(14) 0.6606(13) 0.9306(11) 0.0075(3) Uiso 1 1 d . . . . .
N48 N 0.1401(14) 0.3361(13) 0.9467(11) 0.0075(3) Uiso 1 1 d . . . . .
N49 N 0.8274(14) 0.6564(12) 0.9477(10) 0.0075(3) Uiso 1 1 d . . . . .
N50 N 0.5009(14) 0.0132(13) 0.9434(11) 0.0075(3) Uiso 1 1 d . . . . .
Ba4A Ba 0.35922(13) 0.85450(11) 0.03924(10) 0.00803(16) Uani 0.821(3) 1 d . . P . .
Ba5A Ba 0.84104(13) 0.35319(11) 0.98755(10) 0.00803(16) Uani 0.821(3) 1 d . . P . .
Si1A Si -0.0001(5) 0.0005(4) -0.0016(4) 0.00340(15) Uiso 0.780(3) 1 d . . P . .
Si2A Si 0.6943(5) 0.0098(5) 0.0141(4) 0.00340(15) Uiso 0.780(3) 1 d . . P . .
Si3A Si 0.1998(5) 0.1960(4) 0.0248(4) 0.00340(15) Uiso 0.780(3) 1 d . . P . .
Si4A Si 0.5042(5) 0.5070(5) 0.0014(4) 0.00340(15) Uiso 0.780(3) 1 d . . P . .
Si5A Si 0.1950(5) 0.5102(4) 0.0139(4) 0.00340(15) Uiso 0.780(3) 1 d . . P . .
Si6A Si 0.7075(5) 0.6992(4) 0.0282(4) 0.00340(15) Uiso 0.780(3) 1 d . . P . .
Si7A Si 0.7402(5) 0.5267(5) 0.2397(4) 0.00340(15) Uiso 0.780(3) 1 d . . P . .
Si8A Si 0.1019(5) 0.0417(5) 0.7856(4) 0.00340(15) Uiso 0.780(3) 1 d . . P . .
Al1A Al -0.0001(5) 0.0005(4) -0.0016(4) 0.00340(15) Uiso 0.0975(3) 1 d . . P . .
Al2A Al 0.6943(5) 0.0098(5) 0.0141(4) 0.00340(15) Uiso 0.0975(3) 1 d . . P . .
Al3A Al 0.1998(5) 0.1960(4) 0.0248(4) 0.00340(15) Uiso 0.0975(3) 1 d . . P . .
Al4A Al 0.5042(5) 0.5070(5) 0.0014(4) 0.00340(15) Uiso 0.0975(3) 1 d . . P . .
Al5A Al 0.1950(5) 0.5102(4) 0.0139(4) 0.00340(15) Uiso 0.0975(3) 1 d . . P . .
Al6A Al 0.7075(5) 0.6992(4) 0.0282(4) 0.00340(15) Uiso 0.0975(3) 1 d . . P . .
Al7A Al 0.7402(5) 0.5267(5) 0.2397(4) 0.00340(15) Uiso 0.0975(3) 1 d . . P . .
Al8A Al 0.1019(5) 0.0417(5) 0.7856(4) 0.00340(15) Uiso 0.0975(3) 1 d . . P . .
B1A B 0.4166(19) 0.8513(17) 0.3013(15) 0.00340(15) Uiso 0.877(3) 1 d . . P . .
B2A B 0.7567(19) 0.3839(17) 0.7282(16) 0.00340(15) Uiso 0.877(3) 1 d . . P . .
N1A N 0.7013(17) 0.5455(15) 0.1004(13) 0.0075(3) Uiso 0.877(3) 1 d . . P . .
N2A N 0.1240(17) 0.0334(15) 0.9227(13) 0.0075(3) Uiso 0.877(3) 1 d . . P . .
Ba4B Ba 0.1713(11) 0.0183(10) 0.9808(9) 0.0169(16) Uiso 0.109(3) 1 d . . P . .
Ba5B Ba 0.6911(11) 0.5203(10) 0.0344(9) 0.0169(16) Uiso 0.109(3) 1 d . . P . .
BaY1 Ba 0.532(5) 0.722(4) 0.028(4) 0.0169(16) Uiso 0.025(2) 1 d . . P . .
BaY2 Ba -0.018(5) 0.189(4) 0.008(4) 0.0169(16) Uiso 0.025(2) 1 d . . P . .
Si1B Si 0.3356(17) 0.669(3) -0.018(2) 0.00340(15) Uiso 0.109(3) 1 d D . P . .
Si2B Si 0.8574(17) 0.192(3) 0.0097(18) 0.00340(15) Uiso 0.109(3) 1 d D . P . .
Si3B Si 0.524(3) 0.843(2) 0.014(2) 0.00340(15) Uiso 0.109(3) 1 d D . P . .
Si4B Si 0.034(3) 0.3597(14) 0.0391(19) 0.00340(15) Uiso 0.109(3) 1 d D . P . .
Si5B Si 0.8528(17) 0.8488(14) 0.0106(15) 0.00340(15) Uiso 0.109(3) 1 d D . P . .
Si6B Si 0.345(4) 0.350(3) 0.006(3) 0.00340(15) Uiso 0.109(3) 1 d . . P . .
Si7B Si 0.407(4) 0.853(3) 0.241(2) 0.00340(15) Uiso 0.109(3) 1 d D . P . .
Si8B Si 0.782(4) 0.368(3) 0.785(3) 0.00340(15) Uiso 0.109(3) 1 d . . P . .
Al1B Al 0.3356(17) 0.669(3) -0.018(2) 0.00340(15) Uiso 0.0136(3) 1 d . . P . .
Al2B Al 0.8574(17) 0.192(3) 0.0097(18) 0.00340(15) Uiso 0.0136(3) 1 d . . P . .
Al3B Al 0.524(3) 0.843(2) 0.014(2) 0.00340(15) Uiso 0.0136(3) 1 d . . P . .
Al4B Al 0.034(3) 0.3597(14) 0.0391(19) 0.00340(15) Uiso 0.0136(3) 1 d . . P . .
Al5B Al 0.8528(17) 0.8488(14) 0.0106(15) 0.00340(15) Uiso 0.0136(3) 1 d . . P . .
Al6B Al 0.345(4) 0.350(3) 0.006(3) 0.00340(15) Uiso 0.0136(3) 1 d . . P . .
Al7B Al 0.407(4) 0.853(3) 0.241(2) 0.00340(15) Uiso 0.0136(3) 1 d . . P . .
Al8B Al 0.782(4) 0.368(3) 0.785(3) 0.00340(15) Uiso 0.0136(3) 1 d . . P . .
B1B B 0.748(2) 0.515(2) 0.2957(19) 0.00340(15) Uiso 0.123(3) 1 d D . P . .
B2B B 0.090(13) 0.044(12) 0.721(10) 0.00340(15) Uiso 0.123(3) 1 d . . P . .
N1B N 0.844(4) 0.343(6) 0.920(5) 0.0075(3) Uiso 0.123(3) 1 d D . P . .
N2B N 0.388(3) 0.835(3) 0.088(2) 0.0075(3) Uiso 0.123(3) 1 d D . P . .
BaN1 Ba 0.399(6) 0.437(5) 0.524(4) 0.0169(16) Uiso 0.0222(10) 1 d . . P . .
BaN2 Ba 0.759(6) 0.805(6) 0.512(5) 0.0169(16) Uiso 0.0222(10) 1 d . . P . .
BaN3 Ba 0.090(6) 0.465(6) 0.508(4) 0.0169(16) Uiso 0.0222(10) 1 d . . P . .
BaN4 Ba 0.738(6) 0.113(5) 0.526(5) 0.0169(16) Uiso 0.0222(10) 1 d . . P . .
BaN5 Ba 0.065(6) 0.779(5) 0.506(4) 0.0169(16) Uiso 0.0222(10) 1 d . . P . .
BaN6 Ba 0.433(6) 0.144(5) 0.504(5) 0.0169(16) Uiso 0.0222(10) 1 d . . P . .
BaX1 Ba 0.514(6) 0.007(5) 0.004(4) 0.0169(16) Uiso 0.0222(10) 1 d . . P . .
BaX2 Ba 0.164(5) 0.658(5) -0.013(4) 0.0169(16) Uiso 0.0222(10) 1 d . . P . .
BaX3 Ba 0.683(6) 0.173(5) 0.022(5) 0.0169(16) Uiso 0.0222(10) 1 d . . P . .
BaX4 Ba 0.038(6) 0.519(5) 0.047(4) 0.0169(16) Uiso 0.0222(10) 1 d . . P . .

loop_
_atom_site_aniso_label
_atom_site_aniso_U_11
_atom_site_aniso_U_22
_atom_site_aniso_U_33
_atom_site_aniso_U_23
_atom_site_aniso_U_13
_atom_site_aniso_U_12
Ba1 0.0145(5) 0.0115(4) 0.0254(5) -0.0029(3) 0.0003(4) 0.0016(3)
Ba2 0.0119(4) 0.0212(5) 0.0033(5) 0.0005(4) 0.0004(4) 0.0025(4)
Ba3 0.0139(5) 0.0143(5) 0.0047(5) 0.0000(3) 0.0028(4) -0.0001(3)
Ba4A 0.0084(3) 0.0071(3) 0.0112(3) 0.0035(2) 0.0065(2) -0.00091(19)
Ba5A 0.0084(3) 0.0071(3) 0.0112(3) 0.0035(2) 0.0065(2) -0.00091(19)

loop_
_atom_type_symbol
_atom_type_description
_atom_type_scat_dispersion_real
_atom_type_scat_dispersion_imag
_atom_type_scat_source
N N 0.0061 0.0033 'International Tables Vol C Tables 4.2.6.8 and 6.1.1.4'
B B 0.0013 0.0007 'International Tables Vol C Tables 4.2.6.8 and 6.1.1.4'
Al Al 0.0645 0.0514 'International Tables Vol C Tables 4.2.6.8 and 6.1.1.4'
Si Si 0.0817 0.0704 'International Tables Vol C Tables 4.2.6.8 and 6.1.1.4'
Ba Ba -0.3244 2.2819 'International Tables Vol C Tables 4.2.6.8 and 6.1.1.4'

loop_
_geom_angle_atom_site_label_1
_geom_angle_atom_site_label_2
_geom_angle_atom_site_label_3
_geom_angle
_geom_angle_site_symmetry_1
_geom_angle_site_symmetry_3
N28 Ba1 B2B 71(2) 1_455 .
N28 Ba1 N27 90.6(4) 1_455 .
B2B Ba1 N27 113(2) . .
N28 Ba1 N9 103.0(4) 1_455 .
B2B Ba1 N9 147(2) . .
N27 Ba1 N9 99.3(3) . .
N28 Ba1 N43 100.3(4) 1_455 .
B2B Ba1 N43 32(2) . .
N27 Ba1 N43 101.5(4) . .
N9 Ba1 N43 148.4(3) . .
N28 Ba1 N16 53.1(3) 1_455 1_455
B2B Ba1 N16 121(2) . 1_455
N27 Ba1 N16 86.7(3) . 1_455
N9 Ba1 N16 51.7(3) . 1_455
N43 Ba1 N16 152.6(3) . 1_455
N28 Ba1 N36 51.6(3) 1_455 1_455
B2B Ba1 N36 30(2) . 1_455
N27 Ba1 N36 89.0(3) . 1_455
N9 Ba1 N36 153.7(3) . 1_455
N43 Ba1 N36 50.3(3) . 1_455
N16 Ba1 N36 104.6(3) 1_455 1_455
N28 Ba1 BaN5 90.0(10) 1_455 1_545
B2B Ba1 BaN5 69(3) . 1_545
N27 Ba1 BaN5 177.9(9) . 1_545
N9 Ba1 BaN5 78.6(9) . 1_545
N43 Ba1 BaN5 80.3(9) . 1_545
N16 Ba1 BaN5 92.0(10) 1_455 1_545
N36 Ba1 BaN5 93.0(9) 1_455 1_545
N28 Ba1 N21 68.3(3) 1_455 1_445
B2B Ba1 N21 97(2) . 1_445
N27 Ba1 N21 135.8(3) . 1_445
N9 Ba1 N21 52.8(3) . 1_445
N43 Ba1 N21 119.7(3) . 1_445
N16 Ba1 N21 49.3(3) 1_455 1_445
N36 Ba1 N21 104.7(3) 1_455 1_445
BaN5 Ba1 N21 42.8(9) 1_545 1_445
N28 Ba1 N30 136.1(3) 1_455 .
B2B Ba1 N30 82(2) . .
N27 Ba1 N30 67.9(3) . .
N9 Ba1 N30 117.4(3) . .
N43 Ba1 N30 51.8(3) . .
N16 Ba1 N30 151.2(3) 1_455 .
N36 Ba1 N30 88.8(3) 1_455 .
BaN5 Ba1 N30 112.9(10) 1_545 .
N21 Ba1 N30 151.6(3) 1_445 .
N28 Ba1 BaN3 90.2(9) 1_455 .
B2B Ba1 BaN3 113(3) . .
N27 Ba1 BaN3 0.5(10) . .
N9 Ba1 BaN3 99.1(9) . .
N43 Ba1 BaN3 101.9(9) . .
N16 Ba1 BaN3 86.2(9) 1_455 .
N36 Ba1 BaN3 88.9(9) 1_455 .
BaN5 Ba1 BaN3 177.7(14) 1_545 .
N21 Ba1 BaN3 135.3(9) 1_445 .
N30 Ba1 BaN3 68.4(9) . .
N28 Ba1 BaN4 2.6(10) 1_455 1_455
B2B Ba1 BaN4 69(3) . 1_455
N27 Ba1 BaN4 89.7(9) . 1_455
N9 Ba1 BaN4 105.6(10) . 1_455
N43 Ba1 BaN4 98.1(10) . 1_455
N16 Ba1 BaN4 55.5(9) 1_455 1_455
N36 Ba1 BaN4 49.2(9) 1_455 1_455
BaN5 Ba1 BaN4 91.0(13) 1_545 1_455
N21 Ba1 BaN4 70.5(9) 1_445 1_455
N30 Ba1 BaN4 133.6(9) . 1_455
BaN3 Ba1 BaN4 89.3(12) . 1_455
N23 Ba2 N24 89.8(4) . 1_565
N23 Ba2 N42 105.3(4) . .
N24 Ba2 N42 105.6(4) 1_565 .
N23 Ba2 B1A 107.8(4) . .
N24 Ba2 B1A 65.8(4) 1_565 .
N42 Ba2 B1A 145.6(4) . .
N23 Ba2 N11 100.8(4) . .
N24 Ba2 N11 92.9(3) 1_565 .
N42 Ba2 N11 147.8(3) . .
B1A Ba2 N11 28.4(4) . .
N23 Ba2 N35 89.2(4) . 1_565
N24 Ba2 N35 54.5(3) 1_565 1_565
N42 Ba2 N35 53.5(3) . 1_565
B1A Ba2 N35 117.7(4) . 1_565
N11 Ba2 N35 146.0(3) . 1_565
N23 Ba2 N31 70.5(4) . .
N24 Ba2 N31 142.7(3) 1_565 .
N42 Ba2 N31 53.7(3) . .
B1A Ba2 N31 149.5(4) . .
N11 Ba2 N31 121.1(3) . .
N35 Ba2 N31 92.8(3) 1_565 .
N23 Ba2 N22 68.9(3) . .
N24 Ba2 N22 131.2(3) 1_565 .
N42 Ba2 N22 121.9(3) . .
B1A Ba2 N22 79.4(4) . .
N11 Ba2 N22 52.3(3) . .
N35 Ba2 N22 156.2(3) 1_565 .
N31 Ba2 N22 71.6(3) . .
N23 Ba2 N32 139.0(3) . .
N24 Ba2 N32 68.2(3) 1_565 .
N42 Ba2 N32 53.3(3) . .
B1A Ba2 N32 94.5(4) . .
N11 Ba2 N32 113.9(3) . .
N35 Ba2 N32 49.8(3) 1_565 .
N31 Ba2 N32 106.2(3) . .
N22 Ba2 N32 150.9(3) . .
N23 Ba2 BaN5 1.5(9) . .
N24 Ba2 BaN5 89.4(9) 1_565 .
N42 Ba2 BaN5 106.8(9) . .
B1A Ba2 BaN5 106.3(9) . .
N11 Ba2 BaN5 99.4(9) . .
N35 Ba2 BaN5 90.2(9) 1_565 .
N31 Ba2 BaN5 71.6(9) . .
N22 Ba2 BaN5 68.2(9) . .
N32 Ba2 BaN5 140.0(9) . .
N23 Ba2 BaN1 90.8(9) . .
N24 Ba2 BaN1 174.8(9) 1_565 .
N42 Ba2 BaN1 79.3(9) . .
B1A Ba2 BaN1 109.1(9) . .
N11 Ba2 BaN1 81.9(9) . .
N35 Ba2 BaN1 130.7(9) 1_565 .
N31 Ba2 BaN1 42.0(9) . .
N22 Ba2 BaN1 44.6(9) . .
N32 Ba2 BaN1 114.3(9) . .
BaN5 Ba2 BaN1 91.0(13) . .
N23 Ba2 BaN2 173.5(10) . .
N24 Ba2 BaN2 86.4(10) 1_565 .
N42 Ba2 BaN2 80.8(9) . .
B1A Ba2 BaN2 65.9(10) . .
N11 Ba2 BaN2 74.2(9) . .
N35 Ba2 BaN2 92.8(10) 1_565 .
N31 Ba2 BaN2 115.5(10) . .
N22 Ba2 BaN2 110.0(10) . .
N32 Ba2 BaN2 43.4(9) . .
BaN5 Ba2 BaN2 172.1(13) . .
BaN1 Ba2 BaN2 92.6(13) . .
B1B Ba3 N25 76.9(5) . .
B1B Ba3 N26 113.6(5) . .
N25 Ba3 N26 91.4(3) . .
B1B Ba3 N8 32.2(4) . .
N25 Ba3 N8 107.3(3) . .
N26 Ba3 N8 102.3(4) . .
B1B Ba3 B2A 176.7(5) . .
N25 Ba3 B2A 106.3(4) . .
N26 Ba3 B2A 67.3(4) . .
N8 Ba3 B2A 145.0(4) . .
B1B Ba3 N41 151.2(5) . .
N25 Ba3 N41 99.4(3) . .
N26 Ba3 N41 94.8(3) . .
N8 Ba3 N41 147.6(3) . .
B2A Ba3 N41 28.5(4) . .
B1B Ba3 N14 30.6(4) . .
N25 Ba3 N14 55.6(3) . .
N26 Ba3 N14 90.5(3) . .
N8 Ba3 N14 53.3(3) . .
B2A Ba3 N14 152.2(4) . .
N41 Ba3 N14 154.6(3) . .
B1B Ba3 N18 29.2(4) . .
N25 Ba3 N18 72.3(3) . .
N26 Ba3 N18 140.9(3) . .
N8 Ba3 N18 53.1(3) . .
B2A Ba3 N18 150.7(4) . .
N41 Ba3 N18 122.3(3) . .
N14 Ba3 N18 50.8(3) . .
B1B Ba3 BaN3 71.5(10) . 1_655
N25 Ba3 BaN3 92.8(10) . 1_655
N26 Ba3 BaN3 174.1(10) . 1_655
N8 Ba3 BaN3 80.4(9) . 1_655
B2A Ba3 BaN3 107.4(10) . 1_655
N41 Ba3 BaN3 80.3(9) . 1_655
N14 Ba3 BaN3 95.3(10) . 1_655
N18 Ba3 BaN3 44.7(10) . 1_655
B1B Ba3 N19 83.7(5) . .
N25 Ba3 N19 141.1(3) . .
N26 Ba3 N19 66.0(3) . .
N8 Ba3 N19 52.8(3) . .
B2A Ba3 N19 94.0(4) . .
N41 Ba3 N19 113.1(3) . .
N14 Ba3 N19 91.7(3) . .
N18 Ba3 N19 105.0(3) . .
BaN3 Ba3 N19 112.7(10) 1_655 .
B1B Ba3 N29 101.4(5) . 1_655
N25 Ba3 N29 67.7(3) . 1_655
N26 Ba3 N29 133.8(3) . 1_655
N8 Ba3 N29 122.7(3) . 1_655
B2A Ba3 N29 79.4(4) . 1_655
N41 Ba3 N29 52.3(3) . 1_655
N14 Ba3 N29 107.7(3) . 1_655
N18 Ba3 N29 73.1(3) . 1_655
BaN3 Ba3 N29 44.9(10) 1_655 1_655
N19 Ba3 N29 150.3(3) . 1_655
B1B Ba3 BaN2 75.0(10) . .
N25 Ba3 BaN2 2.3(10) . .
N26 Ba3 BaN2 90.8(10) . .
N8 Ba3 BaN2 105.2(9) . .
B2A Ba3 BaN2 108.2(10) . .
N41 Ba3 BaN2 101.7(9) . .
N14 Ba3 BaN2 53.4(9) . .
N18 Ba3 BaN2 71.4(9) . .
BaN3 Ba3 BaN2 93.5(14) 1_655 .
N19 Ba3 BaN2 138.9(9) . .
N29 Ba3 BaN2 69.6(10) 1_655 .
BaX2 Si1 N49 140.0(18) . 1_454
BaX2 Si1 N2 100.3(18) . .
N49 Si1 N2 109.5(6) 1_454 .
BaX2 Si1 BaX4 79(2) . .
N49 Si1 BaX4 94.1(17) 1_454 .
N2 Si1 BaX4 139.7(17) . .
BaX2 Si1 N44 24.4(17) . 1_554
N49 Si1 N44 116.1(6) 1_454 1_554
N2 Si1 N44 112.7(6) . 1_554
BaX4 Si1 N44 83.1(17) . 1_554
BaX2 Si1 N7 75.8(17) . .
N49 Si1 N7 112.6(6) 1_454 .
N2 Si1 N7 115.4(6) . .
BaX4 Si1 N7 24.8(16) . .
N44 Si1 N7 89.6(5) 1_554 .
BaX2 Si1 Al5B 144.3(17) . 1_455
N49 Si1 Al5B 54.5(4) 1_454 1_455
N2 Si1 Al5B 54.9(4) . 1_455
BaX4 Si1 Al5B 136.8(17) . 1_455
N44 Si1 Al5B 134.8(6) 1_554 1_455
N7 Si1 Al5B 135.6(6) . 1_455
BaX2 Si1 Si5B 144.3(17) . 1_455
N49 Si1 Si5B 54.5(4) 1_454 1_455
N2 Si1 Si5B 54.9(4) . 1_455
BaX4 Si1 Si5B 136.8(17) . 1_455
N44 Si1 Si5B 134.8(6) 1_554 1_455
N7 Si1 Si5B 135.6(6) . 1_455
Al5B Si1 Si5B 0.0 1_455 1_455
BaX2 Si1 Si5A 35.7(16) . .
N49 Si1 Si5A 125.2(4) 1_454 .
N2 Si1 Si5A 125.4(4) . .
BaX4 Si1 Si5A 43.2(16) . .
N44 Si1 Si5A 45.0(4) 1_554 .
N7 Si1 Si5A 44.6(4) . .
Al5B Si1 Si5A 179.6(5) 1_455 .
Si5B Si1 Si5A 179.6(5) 1_455 .
BaX2 Si1 Ba4A 38.8(17) . .
N49 Si1 Ba4A 151.5(5) 1_454 .
N2 Si1 Ba4A 61.5(4) . .
BaX4 Si1 Ba4A 109.8(17) . .
N44 Si1 Ba4A 54.5(4) 1_554 .
N7 Si1 Ba4A 95.0(4) . .
Al5B Si1 Ba4A 110.1(4) 1_455 .
Si5B Si1 Ba4A 110.1(4) 1_455 .
Si5A Si1 Ba4A 70.02(12) . .
BaX2 Si1 Ba5A 103.1(17) . 1_454
N49 Si1 Ba5A 60.9(4) 1_454 1_454
N2 Si1 Ba5A 150.6(5) . 1_454
BaX4 Si1 Ba5A 33.3(17) . 1_454
N44 Si1 Ba5A 95.7(4) 1_554 1_454
N7 Si1 Ba5A 55.0(4) . 1_454
Al5B Si1 Ba5A 109.7(4) 1_455 1_454
Si5B Si1 Ba5A 109.7(4) 1_455 1_454
Si5A Si1 Ba5A 70.12(12) . 1_454
Ba4A Si1 Ba5A 140.14(12) . 1_454
BaX3 Si2 BaX1 77(2) . .
BaX3 Si2 N46 99.2(18) . 1_554
BaX1 Si2 N46 143.1(17) . 1_554
BaX3 Si2 N4 141.7(19) . .
BaX1 Si2 N4 95.1(17) . .
N46 Si2 N4 108.1(6) 1_554 .
BaX3 Si2 N50 74.5(17) . 1_554
BaX1 Si2 N50 23.5(16) . 1_554
N46 Si2 N50 119.8(6) 1_554 1_554
N4 Si2 N50 112.0(6) . 1_554
BaX3 Si2 N1 21.2(17) . .
BaX1 Si2 N1 78.3(16) . .
N46 Si2 N1 111.4(6) 1_554 .
N4 Si2 N1 120.6(6) . .
N50 Si2 N1 84.0(5) 1_554 .
BaX3 Si2 Si6B 144.8(18) . .
BaX1 Si2 Si6B 137.9(18) . .
N46 Si2 Si6B 53.6(9) 1_554 .
N4 Si2 Si6B 54.6(9) . .
N50 Si2 Si6B 135.8(9) 1_554 .
N1 Si2 Si6B 140.1(9) . .
BaX3 Si2 Si2A 36.2(16) . .
BaX1 Si2 Si2A 41.2(16) . .
N46 Si2 Si2A 126.0(4) 1_554 .
N4 Si2 Si2A 125.9(4) . .
N50 Si2 Si2A 42.6(4) 1_554 .
N1 Si2 Si2A 41.5(4) . .
Si6B Si2 Si2A 178.3(8) . .
BaX3 Si2 Ba5B 72.7(17) . .
BaX1 Si2 Ba5B 150.0(16) . .
N46 Si2 Ba5B 44.8(5) 1_554 .
N4 Si2 Ba5B 108.9(5) . .
N50 Si2 Ba5B 139.1(5) 1_554 .
N1 Si2 Ba5B 74.1(4) . .
Si6B Si2 Ba5B 72.1(8) . .
Si2A Si2 Ba5B 108.9(2) . .
BaX3 Si2 Ba4B 144.8(17) . 1_554
BaX1 Si2 Ba4B 67.5(16) . 1_554
N46 Si2 Ba4B 108.3(5) 1_554 1_554
N4 Si2 Ba4B 46.8(5) . 1_554
N50 Si2 Ba4B 73.0(4) 1_554 1_554
N1 Si2 Ba4B 140.1(5) . 1_554
Si6B Si2 Ba4B 70.3(8) . 1_554
Si2A Si2 Ba4B 108.7(2) . 1_554
Ba5B Si2 Ba4B 142.4(2) . 1_554
N13 Si3 N9 107.1(6) . 1_565
N13 Si3 N2 109.7(6) . .
N9 Si3 N2 111.3(6) 1_565 .
N13 Si3 N15 108.1(6) . .
N9 Si3 N15 111.4(6) 1_565 .
N2 Si3 N15 109.1(6) . .
N13 Si3 Si7B 96.4(8) . .
N9 Si3 Si7B 143.5(8) 1_565 .
N2 Si3 Si7B 85.3(7) . .
N15 Si3 Si7B 32.9(8) . .
N13 Si3 Si9 34.6(4) . .
N9 Si3 Si9 141.6(5) 1_565 .
N2 Si3 Si9 88.7(4) . .
N15 Si3 Si9 90.6(4) . .
Si7B Si3 Si9 67.1(7) . .
N13 Si3 Al7 140.6(5) . 1_565
N9 Si3 Al7 35.4(4) 1_565 1_565
N2 Si3 Al7 99.3(4) . 1_565
N15 Si3 Al7 85.8(4) . 1_565
Si7B Si3 Al7 112.3(7) . 1_565
Si9 Si3 Al7 171.9(2) . 1_565
N13 Si3 Ba4B 144.4(5) . 1_564
N9 Si3 Ba4B 101.1(5) 1_565 1_564
N2 Si3 Ba4B 37.9(5) . 1_564
N15 Si3 Ba4B 80.5(5) . 1_564
Si7B Si3 Ba4B 71.8(6) . 1_564
Si9 Si3 Ba4B 113.7(2) . 1_564
Al7 Si3 Ba4B 72.9(2) 1_565 1_564
N13 Si3 BaX2 88.2(8) . .
N9 Si3 BaX2 145.1(9) 1_565 .
N2 Si3 BaX2 34.2(8) . .
N15 Si3 BaX2 92.3(9) . .
Si7B Si3 BaX2 60.7(9) . .
Si9 Si3 BaX2 58.4(7) . .
Al7 Si3 BaX2 128.9(7) 1_565 .
Ba4B Si3 BaX2 56.5(7) 1_564 .
N16 Si4 N8 111.2(6) . .
N16 Si4 N10 111.5(6) . .
N8 Si4 N10 111.1(6) . .
N16 Si4 N1 106.7(6) . .
N8 Si4 N1 108.4(6) . .
N10 Si4 N1 107.7(6) . .
N16 Si4 BaX3 110.1(12) . .
N8 Si4 BaX3 105.3(12) . .
N10 Si4 BaX3 107.4(13) . .
N1 Si4 BaX3 3.7(12) . .
N16 Si4 Al8 33.8(4) . 1_545
N8 Si4 Al8 144.1(5) . 1_545
N10 Si4 Al8 95.3(4) . 1_545
N1 Si4 Al8 84.7(4) . 1_545
BaX3 Si4 Al8 88.4(11) . 1_545
N16 Si4 BaX1 76.7(9) . .
N8 Si4 BaX1 101.8(9) . .
N10 Si4 BaX1 139.0(10) . .
N1 Si4 BaX1 36.1(9) . .
BaX3 Si4 BaX1 38.1(13) . .
Al8 Si4 BaX1 68.9(8) 1_545 .
N16 Si4 Ba5A 144.7(5) . 1_554
N8 Si4 Ba5A 99.5(4) . 1_554
N10 Si4 Ba5A 70.7(4) . 1_554
N1 Si4 Ba5A 44.7(4) . 1_554
BaX3 Si4 Ba5A 42.5(12) . 1_554
Al8 Si4 Ba5A 112.24(15) 1_545 1_554
BaX1 Si4 Ba5A 80.5(8) . 1_554
N14 Si5 N12 108.6(6) . .
N14 Si5 N3 110.4(6) . .
N12 Si5 N3 108.3(6) . .
N14 Si5 N11 108.3(6) . .
N12 Si5 N11 109.2(6) . .
N3 Si5 N11 112.0(6) . .
N14 Si5 Si7B 87.4(8) . .
N12 Si5 Si7B 143.1(7) . .
N3 Si5 Si7B 95.9(7) . .
N11 Si5 Si7B 34.3(7) . .
N14 Si5 BaY1 74.5(9) . .
N12 Si5 BaY1 146.5(9) . .
N3 Si5 BaY1 44.3(9) . .
N11 Si5 BaY1 100.8(8) . .
Si7B Si5 BaY1 69.0(9) . .
N14 Si5 BaX2 132.3(9) . .
N12 Si5 BaX2 116.8(9) . .
N3 Si5 BaX2 42.1(9) . .
N11 Si5 BaX2 70.6(9) . .
Si7B Si5 BaX2 65.2(10) . .
BaY1 Si5 BaX2 59.7(11) . .
N12 Si6 N19 107.1(6) . .
N12 Si6 N4 113.7(6) . .
N19 Si6 N4 114.7(6) . .
N12 Si6 N8 105.6(6) . .
N19 Si6 N8 105.4(6) . .
N4 Si6 N8 109.6(6) . .
N12 Si6 Ba3 72.1(4) . .
N19 Si6 Ba3 70.5(4) . .
N4 Si6 Ba3 169.0(5) . .
N8 Si6 Ba3 59.4(4) . .
N20 Si7 N10 104.9(6) . 1_455
N20 Si7 N9 105.8(6) . .
N10 Si7 N9 105.1(6) 1_455 .
N20 Si7 N5 116.8(6) . .
N10 Si7 N5 113.6(6) 1_455 .
N9 Si7 N5 109.7(6) . .
N20 Si7 BaY2 131.3(10) . .
N10 Si7 BaY2 99.5(10) 1_455 .
N9 Si7 BaY2 107.6(10) . .
N5 Si7 BaY2 16.4(10) . .
N20 Si7 Al3 92.1(4) . 1_545
N10 Si7 Al3 139.6(5) 1_455 1_545
N9 Si7 Al3 34.5(4) . 1_545
N5 Si7 Al3 89.3(4) . 1_545
BaY2 Si7 Al3 95.7(9) . 1_545
N20 Si7 Al2B 153.0(6) . 1_455
N10 Si7 Al2B 79.4(6) 1_455 1_455
N9 Si7 Al2B 98.4(6) . 1_455
N5 Si7 Al2B 41.5(5) . 1_455
BaY2 Si7 Al2B 25.2(10) . 1_455
Al3 Si7 Al2B 101.6(5) 1_545 1_455
N20 Si7 Ba1 69.2(4) . .
N10 Si7 Ba1 73.2(4) 1_455 .
N9 Si7 Ba1 57.9(4) . .
N5 Si7 Ba1 167.6(4) . .
BaY2 Si7 Ba1 159.4(9) . .
Al3 Si7 Ba1 79.43(12) 1_545 .
Al2B Si7 Ba1 135.8(3) 1_455 .
N20 Si7 Ba5A 133.9(4) . 1_454
N10 Si7 Ba5A 65.6(4) 1_455 1_454
N9 Si7 Ba5A 120.3(4) . 1_454
N5 Si7 Ba5A 48.1(4) . 1_454
BaY2 Si7 Ba5A 34.3(9) . 1_454
Al3 Si7 Ba5A 125.14(16) 1_545 1_454
Al2B Si7 Ba5A 24.1(5) 1_455 1_454
Ba1 Si7 Ba5A 136.56(12) . 1_454
N20 Si7 BaX3 165.6(8) . 1_455
N10 Si7 BaX3 61.9(9) 1_455 1_455
N9 Si7 BaX3 84.2(8) . 1_455
N5 Si7 BaX3 67.7(9) . 1_455
BaY2 Si7 BaX3 51.6(12) . 1_455
Al3 Si7 BaX3 101.7(7) 1_545 1_455
Al2B Si7 BaX3 26.6(8) 1_455 1_455
Ba1 Si7 BaX3 109.4(8) . 1_455
Ba5A Si7 BaX3 37.7(7) 1_454 1_455
N21 Si8 N16 104.7(6) . 1_565
N21 Si8 N6 116.3(6) . .
N16 Si8 N6 112.9(6) 1_565 .
N21 Si8 N9 109.2(6) . 1_665
N16 Si8 N9 104.3(6) 1_565 1_665
N6 Si8 N9 108.7(6) . 1_665
N21 Si8 Al4 135.8(5) . 1_565
N16 Si8 Al4 33.1(4) 1_565 1_565
N6 Si8 Al4 98.9(4) . 1_565
N9 Si8 Al4 81.4(4) 1_665 1_565
N21 Si8 Al2A 150.3(5) . 1_565
N16 Si8 Al2A 87.3(4) 1_565 1_565
N6 Si8 Al2A 35.4(4) . 1_565
N9 Si8 Al2A 93.5(4) 1_665 1_565
Al4 Si8 Al2A 64.81(15) 1_565 1_565
N21 Si8 Ba1 70.2(4) . 1_665
N16 Si8 Ba1 68.7(4) 1_565 1_665
N6 Si8 Ba1 171.6(5) . 1_665
N9 Si8 Ba1 63.1(4) 1_665 1_665
Al4 Si8 Ba1 78.10(13) 1_565 1_665
Al2A Si8 Ba1 139.05(17) 1_565 1_665
N21 Si8 BaX1 130.9(9) . 1_565
N16 Si8 BaX1 71.9(9) 1_565 1_565
N6 Si8 BaX1 41.1(9) . 1_565
N9 Si8 BaX1 119.3(9) 1_665 1_565
Al4 Si8 BaX1 63.3(8) 1_565 1_565
Al2A Si8 BaX1 27.9(8) 1_565 1_565
Ba1 Si8 BaX1 139.4(8) 1_665 1_565
N21 Si8 BaY1 93.0(8) . .
N16 Si8 BaY1 106.8(8) 1_565 .
N6 Si8 BaY1 28.5(8) . .
N9 Si8 BaY1 135.4(8) 1_665 .
Al4 Si8 BaY1 109.2(7) 1_565 .
Al2A Si8 BaY1 57.3(7) 1_565 .
Ba1 Si8 BaY1 159.9(7) 1_665 .
BaX1 Si8 BaY1 46.3(10) 1_565 .
N21 Si8 BaX3 163.4(9) . 1_565
N16 Si8 BaX3 66.2(9) 1_565 1_565
N6 Si8 BaX3 59.4(9) . 1_565
N9 Si8 BaX3 87.0(9) 1_665 1_565
Al4 Si8 BaX3 40.5(8) 1_565 1_565
Al2A Si8 BaX3 24.4(8) 1_565 1_565
Ba1 Si8 BaX3 116.1(8) 1_665 1_565
BaX1 Si8 BaX3 34.4(10) 1_565 1_565
BaY1 Si8 BaX3 77.3(10) . 1_565
N13 Si9 N22 107.8(6) . .
N13 Si9 N7 112.0(6) . .
N22 Si9 N7 118.0(6) . .
N13 Si9 N11 105.9(6) . .
N22 Si9 N11 107.6(6) . .
N7 Si9 N11 104.8(6) . .
N13 Si9 BaX4 109.1(12) . .
N22 Si9 BaX4 114.5(12) . .
N7 Si9 BaX4 6.7(12) . .
N11 Si9 BaX4 111.6(12) . .
N13 Si9 Si3 34.8(4) . .
N22 Si9 Si3 139.3(5) . .
N7 Si9 Si3 97.1(4) . .
N11 Si9 Si3 80.2(4) . .
BaX4 Si9 Si3 98.0(11) . .
N13 Si9 BaX2 104.9(9) . .
N22 Si9 BaX2 144.7(9) . .
N7 Si9 BaX2 34.0(9) . .
N11 Si9 BaX2 75.2(9) . .
BaX4 Si9 BaX2 40.0(13) . .
Si3 Si9 BaX2 75.9(8) . .
N13 Si9 Ba2 74.7(4) . .
N22 Si9 Ba2 69.7(4) . .
N7 Si9 Ba2 165.5(5) . .
N11 Si9 Ba2 60.6(4) . .
BaX4 Si9 Ba2 172.2(12) . .
Si3 Si9 Ba2 81.20(13) . .
BaX2 Si9 Ba2 133.0(9) . .
BaN3 Si10 N27 21(2) . .
BaN3 Si10 N18 98(2) . 1_455
N27 Si10 N18 113.9(7) . 1_455
BaN3 Si10 N22 109(2) . .
N27 Si10 N22 114.5(7) . .
N18 Si10 N22 105.5(6) 1_455 .
BaN3 Si10 N10 132(2) . 1_455
N27 Si10 N10 112.3(7) . 1_455
N18 Si10 N10 106.3(6) 1_455 1_455
N22 Si10 N10 103.4(6) . 1_455
BaN3 Si10 BaN1 67(2) . .
N27 Si10 BaN1 64.6(10) . .
N18 Si10 BaN1 138.2(10) 1_455 .
N22 Si10 BaN1 51.3(10) . .
N10 Si10 BaN1 112.5(10) 1_455 .
BaN3 Si10 BaN5 63(2) . .
N27 Si10 BaN5 84.1(10) . .
N18 Si10 BaN5 48.8(10) 1_455 .
N22 Si10 BaN5 85.1(10) . .
N10 Si10 BaN5 155.1(10) 1_455 .
BaN1 Si10 BaN5 91.2(13) . .
BaN3 Si10 Ba1 64(2) . .
N27 Si10 Ba1 43.6(5) . .
N18 Si10 Ba1 136.8(4) 1_455 .
N22 Si10 Ba1 117.3(4) . .
N10 Si10 Ba1 69.7(4) 1_455 .
BaN1 Si10 Ba1 73.4(9) . .
BaN5 Si10 Ba1 127.4(8) . .
BaN3 Si10 Ba3 59(2) . 1_455
N27 Si10 Ba3 62.8(5) . 1_455
N18 Si10 Ba3 59.2(4) 1_455 1_455
N22 Si10 Ba3 155.3(4) . 1_455
N10 Si10 Ba3 99.9(4) 1_455 1_455
BaN1 Si10 Ba3 125.5(9) . 1_455
BaN5 Si10 Ba3 70.2(9) . 1_455
Ba1 Si10 Ba3 78.73(9) . 1_455
N28 Si11 N19 114.2(7) . .
N28 Si11 BaN4 21.8(18) . .
N19 Si11 BaN4 97.9(18) . .
N28 Si11 N16 106.2(7) . .
N19 Si11 N16 109.1(6) . .
BaN4 Si11 N16 127(2) . .
N28 Si11 N17 113.8(6) . 1_545
N19 Si11 N17 107.2(6) . 1_545
BaN4 Si11 N17 108.3(18) . 1_545
N16 Si11 N17 106.0(6) . 1_545
N28 Si11 Al12 89.2(5) . 1_545
N19 Si11 Al12 141.6(5) . 1_545
BaN4 Si11 Al12 94.6(17) . 1_545
N16 Si11 Al12 91.4(4) . 1_545
N17 Si11 Al12 34.6(4) 1_545 1_545
N28 Si11 BaN2 64.4(11) . 1_545
N19 Si11 BaN2 139.1(10) . 1_545
BaN4 Si11 BaN2 66.7(19) . 1_545
N16 Si11 BaN2 110.2(10) . 1_545
N17 Si11 BaN2 50.5(11) 1_545 1_545
Al12 Si11 BaN2 28.1(9) 1_545 1_545
N28 Si11 BaN6 82.8(11) . .
N19 Si11 BaN6 49.3(10) . .
BaN4 Si11 BaN6 61(2) . .
N16 Si11 BaN6 157.8(10) . .
N17 Si11 BaN6 87.9(10) 1_545 .
Al12 Si11 BaN6 109.3(9) 1_545 .
BaN2 Si11 BaN6 92.0(13) 1_545 .
N28 Si11 Ba1 45.2(5) . 1_655
N19 Si11 Ba1 136.2(4) . 1_655
BaN4 Si11 Ba1 66.9(19) . 1_655
N16 Si11 Ba1 61.9(4) . 1_655
N17 Si11 Ba1 116.5(4) 1_545 1_655
Al12 Si11 Ba1 82.00(12) 1_545 1_655
BaN2 Si11 Ba1 74.5(10) 1_545 1_655
BaN6 Si11 Ba1 127.4(9) . 1_655
BaN2 Si12 N25 20(2) . .
BaN2 Si12 N14 127(2) . .
N25 Si12 N14 108.0(7) . .
BaN2 Si12 N21 110(2) . .
N25 Si12 N21 114.1(7) . .
N14 Si12 N21 104.5(6) . .
BaN2 Si12 N17 100(2) . .
N25 Si12 N17 115.7(6) . .
N14 Si12 N17 106.8(6) . .
N21 Si12 N17 106.9(6) . .
BaN2 Si12 Al11 89(2) . 1_565
N25 Si12 Al11 108.9(5) . 1_565
N14 Si12 Al11 136.6(5) . 1_565
N21 Si12 Al11 80.4(4) . 1_565
N17 Si12 Al11 34.8(4) . 1_565
BaN2 Si12 BaN5 71(2) . 1_655
N25 Si12 BaN5 67.6(10) . 1_655
N14 Si12 BaN5 109.2(10) . 1_655
N21 Si12 BaN5 47.9(10) . 1_655
N17 Si12 BaN5 140.3(10) . 1_655
Al11 Si12 BaN5 105.5(10) 1_565 1_655
BaN2 Si12 BaN4 59(2) . 1_565
N25 Si12 BaN4 79.6(10) . 1_565
N14 Si12 BaN4 159.7(10) . 1_565
N21 Si12 BaN4 88.7(11) . 1_565
N17 Si12 BaN4 53.8(10) . 1_565
Al11 Si12 BaN4 29.6(9) 1_565 1_565
BaN5 Si12 BaN4 91.1(13) 1_655 1_565
BaN2 Si12 Ba3 68(2) . .
N25 Si12 Ba3 48.2(5) . .
N14 Si12 Ba3 61.1(4) . .
N21 Si12 Ba3 114.8(4) . .
N17 Si12 Ba3 138.2(4) . .
Al11 Si12 Ba3 155.41(16) 1_565 .
BaN5 Si12 Ba3 75.8(10) 1_655 .
BaN4 Si12 Ba3 127.4(9) 1_565 .
N26 Si13 BaN1 25.9(17) . .
N26 Si13 N22 114.6(7) . .
BaN1 Si13 N22 96.6(18) . .
N26 Si13 N20 113.7(7) . .
BaN1 Si13 N20 104.6(18) . .
N22 Si13 N20 107.0(6) . .
N26 Si13 N12 111.2(7) . .
BaN1 Si13 N12 136.4(19) . .
N22 Si13 N12 105.0(6) . .
N20 Si13 N12 104.5(6) . .
N26 Si13 BaN6 65.6(11) . .
BaN1 Si13 BaN6 66.4(19) . .
N22 Si13 BaN6 139.3(11) . .
N20 Si13 BaN6 49.4(10) . .
N12 Si13 BaN6 112.6(11) . .
N26 Si13 BaN3 85.0(10) . .
BaN1 Si13 BaN3 59.4(19) . .
N22 Si13 BaN3 49.2(10) . .
N20 Si13 BaN3 85.7(11) . .
N12 Si13 BaN3 154.2(10) . .
BaN6 Si13 BaN3 92.1(13) . .
N26 Si13 Ba3 46.6(5) . .
BaN1 Si13 Ba3 72.5(18) . .
N22 Si13 Ba3 135.5(4) . .
N20 Si13 Ba3 117.6(4) . .
N12 Si13 Ba3 65.5(4) . .
BaN6 Si13 Ba3 76.7(10) . .
BaN3 Si13 Ba3 130.9(9) . .
BaN6 Si14 N24 28(2) . .
BaN6 Si14 N20 97(2) . .
N24 Si14 N20 115.9(6) . .
BaN6 Si14 N19 108(2) . .
N24 Si14 N19 118.3(7) . .
N20 Si14 N19 105.2(6) . .
BaN6 Si14 N15 130(2) . 1_545
N24 Si14 N15 102.2(6) . 1_545
N20 Si14 N15 110.1(6) . 1_545
N19 Si14 N15 104.5(6) . 1_545
BaN6 Si14 BaN4 65(2) . .
N24 Si14 BaN4 65.6(12) . .
N20 Si14 BaN4 138.8(10) . .
N19 Si14 BaN4 53.3(11) . .
N15 Si14 BaN4 109.5(10) 1_545 .
BaN6 Si14 BaN1 56(2) . .
N24 Si14 BaN1 83.7(10) . .
N20 Si14 BaN1 51.2(9) . .
N19 Si14 BaN1 88.9(10) . .
N15 Si14 BaN1 160.0(10) 1_545 .
BaN4 Si14 BaN1 90.4(12) . .
BaN5 Si15 N23 22(2) . .
BaN5 Si15 N21 97(2) . 1_455
N23 Si15 N21 114.0(7) . 1_455
BaN5 Si15 N18 112(2) . 1_455
N23 Si15 N18 117.0(6) . 1_455
N21 Si15 N18 106.3(6) 1_455 1_455
BaN5 Si15 N13 130(2) . .
N23 Si15 N13 110.0(7) . .
N21 Si15 N13 106.3(6) 1_455 .
N18 Si15 N13 102.2(6) 1_455 .
BaN5 Si15 BaN3 71(2) . .
N23 Si15 BaN3 68.7(11) . .
N21 Si15 BaN3 137.9(11) 1_455 .
N18 Si15 BaN3 49.1(10) 1_455 .
N13 Si15 BaN3 111.9(10) . .
BaN5 Si15 BaN2 61(2) . 1_455
N23 Si15 BaN2 83.1(10) . 1_455
N21 Si15 BaN2 49.7(10) 1_455 1_455
N18 Si15 BaN2 88.6(11) 1_455 1_455
N13 Si15 BaN2 156.0(10) . 1_455
BaN3 Si15 BaN2 91.5(13) . 1_455
BaN5 Si15 Ba2 65(2) . .
N23 Si15 Ba2 42.9(5) . .
N21 Si15 Ba2 138.0(4) 1_455 .
N18 Si15 Ba2 115.6(4) 1_455 .
N13 Si15 Ba2 68.7(4) . .
BaN3 Si15 Ba2 74.6(10) . .
BaN2 Si15 Ba2 125.9(9) 1_455 .
BaN5 Si15 Ba1 59(2) . 1_565
N23 Si15 Ba1 62.6(5) . 1_565
N21 Si15 Ba1 59.8(4) 1_455 1_565
N18 Si15 Ba1 159.3(5) 1_455 1_565
N13 Si15 Ba1 96.9(4) . 1_565
BaN3 Si15 Ba1 129.5(10) . 1_565
BaN2 Si15 Ba1 70.7(10) 1_455 1_565
Ba2 Si15 Ba1 78.91(9) . 1_565
BaN3 Si16 N27 21.1(19) . .
BaN3 Si16 N29 98(2) . .
N27 Si16 N29 113.9(7) . .
BaN3 Si16 N31 110(2) . .
N27 Si16 N31 115.3(7) . .
N29 Si16 N31 106.1(6) . .
BaN3 Si16 N39 133(2) . .
N27 Si16 N39 113.3(7) . .
N29 Si16 N39 103.9(6) . .
N31 Si16 N39 103.2(6) . .
BaN3 Si16 BaN1 70(2) . .
N27 Si16 BaN1 68.1(11) . .
N29 Si16 BaN1 139.2(11) . .
N31 Si16 BaN1 48.8(10) . .
N39 Si16 BaN1 112.4(10) . .
BaN3 Si16 BaN5 61(2) . .
N27 Si16 BaN5 82.1(10) . .
N29 Si16 BaN5 50.7(9) . .
N31 Si16 BaN5 86.6(10) . .
N39 Si16 BaN5 154.6(10) . .
BaN1 Si16 BaN5 91.8(13) . .
BaN3 Si16 Ba1 67(2) . .
N27 Si16 Ba1 46.0(5) . .
N29 Si16 Ba1 136.9(4) . .
N31 Si16 Ba1 117.0(4) . .
N39 Si16 Ba1 68.7(4) . .
BaN1 Si16 Ba1 75.9(10) . .
BaN5 Si16 Ba1 127.7(8) . .
BaN3 Si16 Ba3 58(2) . 1_455
N27 Si16 Ba3 61.5(5) . 1_455
N29 Si16 Ba3 59.7(4) . 1_455
N31 Si16 Ba3 155.5(4) . 1_455
N39 Si16 Ba3 99.8(4) . 1_455
BaN1 Si16 Ba3 127.7(9) . 1_455
BaN5 Si16 Ba3 69.0(9) . 1_455
Ba1 Si16 Ba3 79.21(9) . 1_455
BaN1 Si17 N26 25(2) . .
BaN1 Si17 N31 97(2) . .
N26 Si17 N31 114.6(6) . .
BaN1 Si17 N30 107(2) . .
N26 Si17 N30 115.7(6) . .
N31 Si17 N30 104.9(6) . .
BaN1 Si17 N37 131(2) . .
N26 Si17 N37 106.6(6) . .
N31 Si17 N37 110.8(6) . .
N30 Si17 N37 103.8(6) . .
BaN1 Si17 BaN6 66(2) . .
N26 Si17 BaN6 63.9(11) . .
N31 Si17 BaN6 139.8(11) . .
N30 Si17 BaN6 53.3(11) . .
N37 Si17 BaN6 107.6(10) . .
BaN1 Si17 BaN3 58(2) . .
N26 Si17 BaN3 83.2(10) . .
N31 Si17 BaN3 50.5(10) . .
N30 Si17 BaN3 85.5(11) . .
N37 Si17 BaN3 161.2(10) . .
BaN6 Si17 BaN3 91.1(13) . .
BaN1 Si17 Ba2 62(2) . .
N26 Si17 Ba2 64.6(4) . .
N31 Si17 Ba2 58.5(4) . .
N30 Si17 Ba2 156.5(4) . .
N37 Si17 Ba2 98.2(4) . .
BaN6 Si17 Ba2 127.0(10) . .
BaN3 Si17 Ba2 71.0(10) . .
BaN4 Si18 N28 23(2) . .
BaN4 Si18 N36 127(2) . .
N28 Si18 N36 106.0(7) . .
BaN4 Si18 N32 111(2) . 1_545
N28 Si18 N32 115.2(7) . 1_545
N36 Si18 N32 103.4(6) . 1_545
BaN4 Si18 N34 99(2) . .
N28 Si18 N34 116.6(6) . .
N36 Si18 N34 107.3(6) . .
N32 Si18 N34 107.2(6) 1_545 .
BaN4 Si18 Al20 99(2) . 1_545
N28 Si18 Al20 91.5(5) . 1_545
N36 Si18 Al20 89.6(4) . 1_545
N32 Si18 Al20 32.9(4) 1_545 1_545
N34 Si18 Al20 140.1(4) . 1_545
BaN4 Si18 BaN2 69(2) . 1_545
N28 Si18 BaN2 65.6(11) . 1_545
N36 Si18 BaN2 109.6(10) . 1_545
N32 Si18 BaN2 50.3(11) 1_545 1_545
N34 Si18 BaN2 140.4(11) . 1_545
Al20 Si18 BaN2 29.5(10) 1_545 1_545
BaN4 Si18 BaN6 58(2) . .
N28 Si18 BaN6 81.1(11) . .
N36 Si18 BaN6 159.0(10) . .
N32 Si18 BaN6 90.7(10) 1_545 .
N34 Si18 BaN6 52.9(10) . .
Al20 Si18 BaN6 110.2(9) 1_545 .
BaN2 Si18 BaN6 91.4(13) 1_545 .
BaN4 Si18 Ba1 67(2) . 1_655
N28 Si18 Ba1 44.2(5) . 1_655
N36 Si18 Ba1 62.7(4) . 1_655
N32 Si18 Ba1 115.8(4) 1_545 1_655
N34 Si18 Ba1 137.0(4) . 1_655
Al20 Si18 Ba1 82.97(12) 1_545 1_655
BaN2 Si18 Ba1 74.7(10) 1_545 1_655
BaN6 Si18 Ba1 124.8(9) . 1_655
BaN6 Si19 N30 97.4(18) . .
BaN6 Si19 N24 26.1(17) . .
N30 Si19 N24 114.3(6) . .
BaN6 Si19 N35 130.7(18) . .
N30 Si19 N35 108.8(6) . .
N24 Si19 N35 105.0(6) . .
BaN6 Si19 N34 104.7(19) . .
N30 Si19 N34 106.5(6) . .
N24 Si19 N34 115.3(6) . .
N35 Si19 N34 106.7(6) . .
BaN6 Si19 BaN4 66(2) . .
N30 Si19 BaN4 139.3(10) . .
N24 Si19 BaN4 67.3(11) . .
N35 Si19 BaN4 109.7(10) . .
N34 Si19 BaN4 49.3(11) . .
BaN6 Si19 BaN1 59.9(18) . .
N30 Si19 BaN1 48.5(10) . .
N24 Si19 BaN1 85.2(10) . .
N35 Si19 BaN1 157.0(10) . .
N34 Si19 BaN1 86.6(10) . .
BaN4 Si19 BaN1 93.3(13) . .
BaN6 Si19 Ba2 72.3(17) . 1_545
N30 Si19 Ba2 134.9(5) . 1_545
N24 Si19 Ba2 46.3(4) . 1_545
N35 Si19 Ba2 59.5(4) . 1_545
N34 Si19 Ba2 118.6(4) . 1_545
BaN4 Si19 Ba2 77.7(10) . 1_545
BaN1 Si19 Ba2 130.6(9) . 1_545
BaN2 Si20 N25 21.4(19) . .
BaN2 Si20 N32 98(2) . .
N25 Si20 N32 114.1(7) . .
BaN2 Si20 N33 110(2) . 1_655
N25 Si20 N33 114.8(7) . 1_655
N32 Si20 N33 106.7(6) . 1_655
BaN2 Si20 N38 130(2) . .
N25 Si20 N38 109.6(7) . .
N32 Si20 N38 107.3(6) . .
N33 Si20 N38 103.5(6) 1_655 .
BaN2 Si20 Al18 86(2) . 1_565
N25 Si20 Al18 107.3(6) . 1_565
N32 Si20 Al18 33.5(4) . 1_565
N33 Si20 Al18 81.5(4) 1_655 1_565
N38 Si20 Al18 135.9(5) . 1_565
BaN2 Si20 Al21 97.0(19) . 1_655
N25 Si20 Al21 91.3(5) . 1_655
N32 Si20 Al21 139.8(5) . 1_655
N33 Si20 Al21 33.2(4) 1_655 1_655
N38 Si20 Al21 91.2(4) . 1_655
Al18 Si20 Al21 111.22(17) 1_565 1_655
BaN2 Si20 BaN5 67(2) . 1_655
N25 Si20 BaN5 64.8(11) . 1_655
N32 Si20 BaN5 137.1(10) . 1_655
N33 Si20 BaN5 50.8(10) 1_655 1_655
N38 Si20 BaN5 113.2(10) . 1_655
Al18 Si20 BaN5 103.8(9) 1_565 1_655
Al21 Si20 BaN5 30.4(9) 1_655 1_655
BaN2 Si20 BaN4 62(2) . 1_565
N25 Si20 BaN4 83.7(11) . 1_565
N32 Si20 BaN4 48.4(10) . 1_565
N33 Si20 BaN4 88.1(11) 1_655 1_565
N38 Si20 BaN4 155.6(11) . 1_565
Al18 Si20 BaN4 23.8(9) 1_565 1_565
Al21 Si20 BaN4 109.3(10) 1_655 1_565
BaN5 Si20 BaN4 90.8(13) 1_655 1_565
BaN2 Si20 Ba3 64(2) . .
N25 Si20 Ba3 42.9(5) . .
N32 Si20 Ba3 138.1(5) . .
N33 Si20 Ba3 115.0(4) 1_655 .
N38 Si20 Ba3 68.2(4) . .
Al18 Si20 Ba3 149.30(16) 1_565 .
Al21 Si20 Ba3 81.77(12) 1_655 .
BaN5 Si20 Ba3 73.0(9) 1_655 .
BaN4 Si20 Ba3 126.4(9) 1_565 .
N23 Si21 BaN5 21.6(18) . .
N23 Si21 N33 114.3(7) . .
BaN5 Si21 N33 98.5(18) . .
N23 Si21 N29 115.1(7) . .
BaN5 Si21 N29 109.0(19) . .
N33 Si21 N29 106.2(6) . .
N23 Si21 N40 112.0(7) . .
BaN5 Si21 N40 133(2) . .
N33 Si21 N40 105.7(6) . .
N29 Si21 N40 102.4(6) . .
N23 Si21 Al20 109.3(5) . 1_455
BaN5 Si21 Al20 88.0(19) . 1_455
N33 Si21 Al20 33.4(4) . 1_455
N29 Si21 Al20 80.0(4) . 1_455
N40 Si21 Al20 132.4(4) . 1_455
N23 Si21 BaN3 67.4(11) . .
BaN5 Si21 BaN3 69(2) . .
N33 Si21 BaN3 138.3(10) . .
N29 Si21 BaN3 48.9(11) . .
N40 Si21 BaN3 111.8(10) . .
Al20 Si21 BaN3 105.0(10) 1_455 .
N23 Si21 BaN2 82.8(10) . 1_455
BaN5 Si21 BaN2 61(2) . 1_455
N33 Si21 BaN2 50.6(10) . 1_455
N29 Si21 BaN2 86.5(11) . 1_455
N40 Si21 BaN2 156.3(10) . 1_455
Al20 Si21 BaN2 26.9(9) 1_455 1_455
BaN3 Si21 BaN2 90.6(13) . 1_455
N23 Si21 Ba2 45.6(5) . .
BaN5 Si21 Ba2 67(2) . .
N33 Si21 Ba2 138.0(4) . .
N29 Si21 Ba2 115.7(4) . .
N40 Si21 Ba2 67.7(4) . .
Al20 Si21 Ba2 153.54(16) 1_455 .
BaN3 Si21 Ba2 75.3(10) . .
BaN2 Si21 Ba2 128.2(9) 1_455 .
N38 Si22 N29 108.0(6) 1_455 .
N38 Si22 N44 111.0(6) 1_455 .
N29 Si22 N44 118.4(6) . .
N38 Si22 N41 106.0(6) 1_455 1_455
N29 Si22 N41 107.8(6) . 1_455
N44 Si22 N41 104.8(6) . 1_455
N38 Si22 BaX2 109.5(12) 1_455 1_556
N29 Si22 BaX2 119.1(12) . 1_556
N44 Si22 BaX2 1.5(12) . 1_556
N41 Si22 BaX2 105.6(12) 1_455 1_556
N38 Si22 Si28 34.5(4) 1_455 1_455
N29 Si22 Si28 139.2(5) . 1_455
N44 Si22 Si28 96.5(4) . 1_455
N41 Si22 Si28 80.3(4) 1_455 1_455
BaX2 Si22 Si28 95.4(11) 1_556 1_455
N38 Si22 Al28 34.5(4) 1_455 1_455
N29 Si22 Al28 139.2(5) . 1_455
N44 Si22 Al28 96.5(4) . 1_455
N41 Si22 Al28 80.3(4) 1_455 1_455
BaX2 Si22 Al28 95.4(11) 1_556 1_455
Si28 Si22 Al28 0.00(17) 1_455 1_455
N38 Si22 Ba3 74.4(4) 1_455 1_455
N29 Si22 Ba3 69.4(4) . 1_455
N44 Si22 Ba3 166.5(5) . 1_455
N41 Si22 Ba3 61.7(4) 1_455 1_455
BaX2 Si22 Ba3 167.2(11) 1_556 1_455
Si28 Si22 Ba3 81.20(13) 1_455 1_455
Al28 Si22 Ba3 81.20(13) 1_455 1_455
N38 Si22 BaX4 102.9(9) 1_455 1_556
N29 Si22 BaX4 147.4(9) . 1_556
N44 Si22 BaX4 37.2(10) . 1_556
N41 Si22 BaX4 72.5(9) 1_455 1_556
BaX2 Si22 BaX4 37.3(13) 1_556 1_556
Si28 Si22 BaX4 73.4(8) 1_455 1_556
Al28 Si22 BaX4 73.4(8) 1_455 1_556
Ba3 Si22 BaX4 130.5(9) 1_455 1_556
N32 Si23 N35 104.8(6) . 1_565
N32 Si23 N45 115.6(6) . 1_565
N35 Si23 N45 113.5(6) 1_565 1_565
N32 Si23 N42 108.3(6) . .
N35 Si23 N42 103.7(6) 1_565 .
N45 Si23 N42 110.2(6) 1_565 .
N32 Si23 Al2A 150.3(5) . 1_566
N35 Si23 Al2A 88.3(4) 1_565 1_566
N45 Si23 Al2A 35.7(5) 1_565 1_566
N42 Si23 Al2A 93.8(4) . 1_566
N32 Si23 Ba2 73.0(4) . .
N35 Si23 Ba2 67.9(4) 1_565 .
N45 Si23 Ba2 169.4(5) 1_565 .
N42 Si23 Ba2 60.0(4) . .
Al2A Si23 Ba2 136.44(17) 1_566 .
N32 Si23 BaX3 134.2(9) . 1_566
N35 Si23 BaX3 72.0(9) 1_565 1_566
N45 Si23 BaX3 41.8(9) 1_565 1_566
N42 Si23 BaX3 117.0(9) . 1_566
Al2A Si23 BaX3 26.1(8) 1_566 1_566
Ba2 Si23 BaX3 136.7(8) . 1_566
N32 Si23 BaY2 93.3(8) . 1_666
N35 Si23 BaY2 107.1(8) 1_565 1_666
N45 Si23 BaY2 27.7(8) 1_565 1_666
N42 Si23 BaY2 136.2(8) . 1_666
Al2A Si23 BaY2 57.2(7) 1_566 1_666
Ba2 Si23 BaY2 162.8(7) . 1_666
BaX3 Si23 BaY2 48.5(10) 1_566 1_666
N32 Si23 BaX1 166.5(9) . 1_566
N35 Si23 BaX1 66.9(9) 1_565 1_566
N45 Si23 BaX1 61.6(9) 1_565 1_566
N42 Si23 BaX1 84.6(9) . 1_566
Al2A Si23 BaX1 26.1(8) 1_566 1_566
Ba2 Si23 BaX1 111.5(8) . 1_566
BaX3 Si23 BaX1 34.3(10) 1_566 1_566
BaY2 Si23 BaX1 79.6(10) 1_666 1_566
N39 Si24 N30 107.0(6) . .
N39 Si24 N46 114.1(6) . .
N30 Si24 N46 114.9(6) . .
N39 Si24 N43 105.6(6) . .
N30 Si24 N43 105.2(6) . .
N46 Si24 N43 109.3(6) . .
N39 Si24 Al6B 82.1(8) . 1_556
N30 Si24 Al6B 155.0(8) . 1_556
N46 Si24 Al6B 42.0(8) . 1_556
N43 Si24 Al6B 94.1(8) . 1_556
N39 Si24 Si6B 82.1(8) . 1_556
N30 Si24 Si6B 155.0(8) . 1_556
N46 Si24 Si6B 42.0(8) . 1_556
N43 Si24 Si6B 94.1(8) . 1_556
Al6B Si24 Si6B 0.0 1_556 1_556
N39 Si24 Ba1 72.8(4) . .
N30 Si24 Ba1 68.1(4) . .
N46 Si24 Ba1 169.8(5) . .
N43 Si24 Ba1 60.8(4) . .
Al6B Si24 Ba1 136.5(7) 1_556 .
Si6B Si24 Ba1 136.5(7) 1_556 .
N40 Si25 N31 105.7(6) . .
N40 Si25 N47 115.0(6) . .
N31 Si25 N47 116.6(6) . .
N40 Si25 N42 105.3(6) . .
N31 Si25 N42 106.2(6) . .
N47 Si25 N42 107.2(6) . .
N40 Si25 BaY1 101.0(10) . 1_556
N31 Si25 BaY1 132.2(10) . 1_556
N47 Si25 BaY1 16.8(9) . 1_556
N42 Si25 BaY1 103.9(10) . 1_556
N40 Si25 Al3B 81.1(7) . 1_556
N31 Si25 Al3B 154.5(7) . 1_556
N47 Si25 Al3B 41.6(6) . 1_556
N42 Si25 Al3B 95.2(7) . 1_556
BaY1 Si25 Al3B 24.8(10) 1_556 1_556
N40 Si25 Ba2 73.4(4) . .
N31 Si25 Ba2 68.9(4) . .
N47 Si25 Ba2 166.1(5) . .
N42 Si25 Ba2 59.1(4) . .
BaY1 Si25 Ba2 158.3(9) 1_556 .
Al3B Si25 Ba2 135.8(5) 1_556 .
N40 Si25 BaX1 61.6(9) . 1_566
N31 Si25 BaX1 164.9(9) . 1_566
N47 Si25 BaX1 66.4(9) . 1_566
N42 Si25 BaX1 86.0(9) . 1_566
BaY1 Si25 BaX1 49.6(11) 1_556 1_566
Al3B Si25 BaX1 24.8(9) 1_556 1_566
Ba2 Si25 BaX1 111.9(8) . 1_566
N40 Si25 Ba4A 65.8(4) . 1_556
N31 Si25 Ba4A 134.6(5) . 1_556
N47 Si25 Ba4A 49.2(4) . 1_556
N42 Si25 Ba4A 119.2(4) . 1_556
BaY1 Si25 Ba4A 36.0(9) 1_556 1_556
Al3B Si25 Ba4A 26.4(6) 1_556 1_556
Ba2 Si25 Ba4A 136.99(12) . 1_556
BaX1 Si25 Ba4A 34.9(8) 1_566 1_556
N40 Si25 Ba5B 143.5(5) . 1_556
N31 Si25 Ba5B 101.6(5) . 1_556
N47 Si25 Ba5B 28.9(4) . 1_556
N42 Si25 Ba5B 89.5(4) . 1_556
BaY1 Si25 Ba5B 42.5(9) 1_556 1_556
Al3B Si25 Ba5B 64.1(6) 1_556 1_556
Ba2 Si25 Ba5B 140.3(2) . 1_556
BaX1 Si25 Ba5B 87.0(8) 1_566 1_556
Ba4A Si25 Ba5B 77.77(17) 1_556 1_556
N36 Si26 N39 108.8(6) 1_455 .
N36 Si26 N41 108.8(6) 1_455 1_455
N39 Si26 N41 109.1(6) . 1_455
N36 Si26 N48 110.6(6) 1_455 .
N39 Si26 N48 108.5(6) . .
N41 Si26 N48 111.0(6) 1_455 .
N36 Si26 Al8B 86.8(9) 1_455 1_455
N39 Si26 Al8B 143.1(8) . 1_455
N41 Si26 Al8B 34.6(8) 1_455 1_455
N48 Si26 Al8B 95.8(8) . 1_455
N36 Si26 Si8B 86.8(9) 1_455 1_455
N39 Si26 Si8B 143.1(8) . 1_455
N41 Si26 Si8B 34.6(8) 1_455 1_455
N48 Si26 Si8B 95.8(8) . 1_455
Al8B Si26 Si8B 0.0 1_455 1_455
N36 Si26 Si8A 33.3(4) 1_455 .
N39 Si26 Si8A 95.5(4) . .
N41 Si26 Si8A 141.4(5) 1_455 .
N48 Si26 Si8A 87.4(4) . .
Al8B Si26 Si8A 113.2(7) 1_455 .
Si8B Si26 Si8A 113.2(7) 1_455 .
N36 Si26 BaY2 76.9(9) 1_455 1_556
N39 Si26 BaY2 146.2(9) . 1_556
N41 Si26 BaY2 99.8(9) 1_455 1_556
N48 Si26 BaY2 42.5(9) . 1_556
Al8B Si26 BaY2 68.7(10) 1_455 1_556
Si8B Si26 BaY2 68.7(10) 1_455 1_556
Si8A Si26 BaY2 70.7(7) . 1_556
N36 Si26 BaX4 128.5(9) 1_455 1_556
N39 Si26 BaX4 120.4(9) . 1_556
N41 Si26 BaX4 70.1(9) 1_455 1_556
N48 Si26 BaX4 41.1(9) . 1_556
Al8B Si26 BaX4 63.4(11) 1_455 1_556
Si8B Si26 BaX4 63.4(11) 1_455 1_556
Si8A Si26 BaX4 122.2(8) . 1_556
BaY2 Si26 BaX4 54.0(11) 1_556 1_556
N35 Si27 N40 111.4(6) 1_565 .
N35 Si27 N50 105.9(6) 1_565 1_565
N40 Si27 N50 107.7(6) . 1_565
N35 Si27 N43 110.8(6) 1_565 1_565
N40 Si27 N43 112.2(6) . 1_565
N50 Si27 N43 108.7(6) 1_565 1_565
N35 Si27 BaX1 113.3(13) 1_565 1_566
N40 Si27 BaX1 102.7(12) . 1_566
N50 Si27 BaX1 7.6(13) 1_565 1_566
N43 Si27 BaX1 106.2(12) 1_565 1_566
N35 Si27 BaX3 78.5(10) 1_565 1_566
N40 Si27 BaX3 136.4(9) . 1_566
N50 Si27 BaX3 33.1(10) 1_565 1_566
N43 Si27 BaX3 102.2(9) 1_565 1_566
BaX1 Si27 BaX3 40.1(14) 1_566 1_566
N35 Si27 Ba4A 143.9(5) 1_565 1_556
N40 Si27 Ba4A 70.8(4) . 1_556
N50 Si27 Ba4A 44.8(4) 1_565 1_556
N43 Si27 Ba4A 100.4(4) 1_565 1_556
BaX1 Si27 Ba4A 37.5(12) 1_566 1_556
BaX3 Si27 Ba4A 77.5(9) 1_566 1_556
N35 Si27 Ba4B 162.2(5) 1_565 1_565
N40 Si27 Ba4B 86.4(5) . 1_565
N50 Si27 Ba4B 65.3(5) 1_565 1_565
N43 Si27 Ba4B 61.3(5) 1_565 1_565
BaX1 Si27 Ba4B 58.6(12) 1_566 1_565
BaX3 Si27 Ba4B 87.5(9) 1_566 1_565
Ba4A Si27 Ba4B 39.05(17) 1_556 1_565
N38 Si28 N42 106.6(6) . .
N38 Si28 N49 110.0(6) . .
N42 Si28 N49 111.5(6) . .
N38 Si28 N37 108.9(6) . .
N42 Si28 N37 112.8(6) . .
N49 Si28 N37 107.0(6) . .
N38 Si28 Al22 34.7(4) . 1_655
N42 Si28 Al22 141.3(5) . 1_655
N49 Si28 Al22 88.8(4) . 1_655
N37 Si28 Al22 90.4(4) . 1_655
N38 Si28 Si22 34.7(4) . 1_655
N42 Si28 Si22 141.3(5) . 1_655
N49 Si28 Si22 88.8(4) . 1_655
N37 Si28 Si22 90.4(4) . 1_655
Al22 Si28 Si22 0.0 1_655 1_655
N38 Si28 Al5B 98.4(5) . 1_556
N42 Si28 Al5B 79.3(5) . 1_556
N49 Si28 Al5B 40.2(4) . 1_556
N37 Si28 Al5B 144.4(5) . 1_556
Al22 Si28 Al5B 99.9(3) 1_655 1_556
Si22 Si28 Al5B 99.9(3) 1_655 1_556
N38 Si28 Ba5B 145.6(5) . 1_556
N42 Si28 Ba5B 100.9(5) . 1_556
N49 Si28 Ba5B 39.0(5) . 1_556
N37 Si28 Ba5B 77.9(4) . 1_556
Al22 Si28 Ba5B 114.5(2) 1_655 1_556
Si22 Si28 Ba5B 114.5(2) 1_655 1_556
Al5B Si28 Ba5B 66.8(4) 1_556 1_556
N38 Si28 BaX4 92.1(9) . 1_656
N42 Si28 BaX4 143.7(9) . 1_656
N49 Si28 BaX4 32.2(8) . 1_656
N37 Si28 BaX4 88.9(8) . 1_656
Al22 Si28 BaX4 61.9(8) 1_655 1_656
Si22 Si28 BaX4 61.9(8) 1_655 1_656
Al5B Si28 BaX4 67.2(8) 1_556 1_656
Ba5B Si28 BaX4 53.8(8) 1_556 1_656
BaX3 N1 Si2A 68(4) . .
BaX3 N1 Si4 167(4) . .
Si2A N1 Si4 125.7(8) . .
BaX3 N1 Si2 63(4) . .
Si2A N1 Si2 93.4(7) . .
Si4 N1 Si2 111.3(6) . .
BaX3 N1 Si2B 66(4) . .
Si2A N1 Si2B 78.7(9) . .
Si4 N1 Si2B 115.3(10) . .
Si2 N1 Si2B 127.4(9) . .
BaX3 N1 BaX1 70(4) . .
Si2A N1 BaX1 48.0(12) . .
Si4 N1 BaX1 117.4(14) . .
Si2 N1 BaX1 49.9(12) . .
Si2B N1 BaX1 120.1(15) . .
BaX3 N1 Ba5A 64(4) . 1_554
Si2A N1 Ba5A 111.0(6) . 1_554
Si4 N1 Ba5A 107.9(6) . 1_554
Si2 N1 Ba5A 105.3(6) . 1_554
Si2B N1 Ba5A 37.6(7) . 1_554
BaX1 N1 Ba5A 133.7(13) . 1_554
BaX3 N1 BaY2 75(4) . 1_655
Si2A N1 BaY2 78.9(9) . 1_655
Si4 N1 BaY2 107.0(10) . 1_655
Si2 N1 BaY2 137.3(10) . 1_655
Si2B N1 BaY2 10.0(10) . 1_655
BaX1 N1 BaY2 123.9(15) . 1_655
Ba5A N1 BaY2 43.4(8) 1_554 1_655
Si1 N2 Si3 121.5(8) . .
Si1 N2 Al1A 121.0(7) . 1_565
Si3 N2 Al1A 113.2(7) . 1_565
Si1 N2 Si1A 121.0(7) . 1_565
Si3 N2 Si1A 113.2(7) . 1_565
Al1A N2 Si1A 0.0 1_565 1_565
Si1 N2 Al5B 78.8(6) . 1_455
Si3 N2 Al5B 106.7(8) . 1_455
Al1A N2 Al5B 65.5(6) 1_565 1_455
Si1A N2 Al5B 65.5(6) 1_565 1_455
Si1 N2 Si5B 78.8(6) . 1_455
Si3 N2 Si5B 106.7(8) . 1_455
Al1A N2 Si5B 65.5(6) 1_565 1_455
Si1A N2 Si5B 65.5(6) 1_565 1_455
Al5B N2 Si5B 0.0 1_455 1_455
Si1 N2 Ba4B 116.2(7) . 1_564
Si3 N2 Ba4B 116.9(7) . 1_564
Al1A N2 Ba4B 45.1(4) 1_565 1_564
Si1A N2 Ba4B 45.1(4) 1_565 1_564
Al5B N2 Ba4B 107.2(7) 1_455 1_564
Si5B N2 Ba4B 107.2(7) 1_455 1_564
Si1 N2 BaX2 38.7(11) . .
Si3 N2 BaX2 123.4(13) . .
Al1A N2 BaX2 119.3(12) 1_565 .
Si1A N2 BaX2 119.3(12) 1_565 .
Al5B N2 BaX2 112.8(13) 1_455 .
Si5B N2 BaX2 112.8(13) 1_455 .
Ba4B N2 BaX2 88.3(12) 1_564 .
Si1 N2 Ba4A 89.2(5) . .
Si3 N2 Ba4A 105.7(5) . .
Al1A N2 Ba4A 96.3(5) 1_565 .
Si1A N2 Ba4A 96.3(5) 1_565 .
Al5B N2 Ba4A 147.1(8) 1_455 .
Si5B N2 Ba4A 147.1(8) 1_455 .
Ba4B N2 Ba4A 51.4(3) 1_564 .
BaX2 N2 Ba4A 50.6(11) . .
Si1 N2 BaX4 20.4(9) . .
Si3 N2 BaX4 102.3(10) . .
Al1A N2 BaX4 141.3(11) 1_565 .
Si1A N2 BaX4 141.3(11) 1_565 .
Al5B N2 BaX4 90.3(11) 1_455 .
Si5B N2 BaX4 90.3(11) 1_455 .
Ba4B N2 BaX4 128.8(10) 1_564 .
BaX2 N2 BaX4 41.3(13) . .
Ba4A N2 BaX4 88.4(9) . .
Si5 N3 Si5A 111.7(7) . .
Si5 N3 Si4A 127.0(8) . .
Si5A N3 Si4A 120.0(7) . .
Si5 N3 Si1B 126.6(10) . .
Si5A N3 Si1B 74.0(7) . .
Si4A N3 Si1B 80.2(7) . .
Si5 N3 Si6B 119.1(12) . .
Si5A N3 Si6B 73.6(11) . .
Si4A N3 Si6B 68.9(10) . .
Si1B N3 Si6B 113.5(13) . .
Si5 N3 BaY1 106.4(12) . .
Si5A N3 BaY1 120.7(12) . .
Si4A N3 BaY1 55.8(11) . .
Si1B N3 BaY1 46.8(12) . .
Si6B N3 BaY1 122.5(15) . .
Si5 N3 BaX2 110.6(13) . .
Si5A N3 BaX2 37.5(11) . .
Si4A N3 BaX2 116.8(13) . .
Si1B N3 BaX2 42.5(12) . .
Si6B N3 BaX2 106.0(16) . .
BaY1 N3 BaX2 87.3(15) . .
Si6 N4 Si3A 123.4(7) . .
Si6 N4 Si2 113.2(8) . .
Si3A N4 Si2 117.9(7) . .
Si6 N4 Si6B 105.2(11) . .
Si3A N4 Si6B 67.5(10) . .
Si2 N4 Si6B 75.5(11) . .
Si6 N4 Ba4B 140.8(7) . 1_554
Si3A N4 Ba4B 41.8(4) . 1_554
Si2 N4 Ba4B 102.5(6) . 1_554
Si6B N4 Ba4B 98.7(11) . 1_554
Si6 N4 BaX1 121.0(12) . .
Si3A N4 BaX1 112.9(12) . .
Si2 N4 BaX1 42.1(11) . .
Si6B N4 BaX1 111.5(15) . .
Ba4B N4 BaX1 76.2(11) 1_554 .
Si6 N4 BaX3 98.1(11) . .
Si3A N4 BaX3 135.8(11) . .
Si2 N4 BaX3 18.2(9) . .
Si6B N4 BaX3 88.8(14) . .
Ba4B N4 BaX3 113.2(10) 1_554 .
BaX1 N4 BaX3 40.9(13) . .
Si6 N4 Ba4A 120.7(6) . 1_545
Si3A N4 Ba4A 88.6(5) . 1_545
Si2 N4 Ba4A 83.1(4) . 1_545
Si6B N4 Ba4A 133.9(11) . 1_545
Ba4B N4 Ba4A 47.0(3) 1_554 1_545
BaX1 N4 Ba4A 41.8(11) . 1_545
BaX3 N4 Ba4A 81.9(9) . 1_545
BaY2 N5 Si7 137(2) . .
BaY2 N5 Si3A 86(2) . .
Si7 N5 Si3A 135.9(8) . .
BaY2 N5 Si1A 69(2) . .
Si7 N5 Si1A 116.0(7) . .
Si3A N5 Si1A 85.4(6) . .
BaY2 N5 Al2B 36(2) . 1_455
Si7 N5 Al2B 101.6(9) . 1_455
Si3A N5 Al2B 121.1(8) . 1_455
Si1A N5 Al2B 77.8(9) . 1_455
BaY2 N5 Si2B 36(2) . 1_455
Si7 N5 Si2B 101.6(9) . 1_455
Si3A N5 Si2B 121.1(8) . 1_455
Si1A N5 Si2B 77.8(9) . 1_455
Al2B N5 Si2B 0.0 1_455 1_455
BaY2 N5 Si4B 58(2) . .
Si7 N5 Si4B 111.2(10) . .
Si3A N5 Si4B 78.7(10) . .
Si1A N5 Si4B 125.7(9) . .
Al2B N5 Si4B 67.7(9) 1_455 .
Si2B N5 Si4B 67.7(9) 1_455 .
BaY2 N5 Ba4B 85(2) . 1_554
Si7 N5 Ba4B 130.3(6) . 1_554
Si3A N5 Ba4B 43.7(4) . 1_554
Si1A N5 Ba4B 44.6(4) . 1_554
Al2B N5 Ba4B 112.4(9) 1_455 1_554
Si2B N5 Ba4B 112.4(9) 1_455 1_554
Si4B N5 Ba4B 114.7(10) . 1_554
Si8 N6 Al2A 109.6(7) . 1_565
Si8 N6 Si2A 109.6(7) . 1_565
Al2A N6 Si2A 0.0 1_565 1_565
Si8 N6 Si6A 131.5(7) . .
Al2A N6 Si6A 116.9(7) 1_565 .
Si2A N6 Si6A 116.9(7) 1_565 .
Si8 N6 Si5B 114.5(9) . .
Al2A N6 Si5B 76.8(6) 1_565 .
Si2A N6 Si5B 76.8(6) 1_565 .
Si6A N6 Si5B 66.5(6) . .
Si8 N6 Si3B 131.0(9) . .
Al2A N6 Si3B 74.5(9) 1_565 .
Si2A N6 Si3B 74.5(9) 1_565 .
Si6A N6 Si3B 76.2(7) . .
Si5B N6 Si3B 113.9(10) . .
Si8 N6 BaY1 129.5(13) . .
Al2A N6 BaY1 104.5(12) 1_565 .
Si2A N6 BaY1 104.5(12) 1_565 .
Si6A N6 BaY1 49.6(12) . .
Si5B N6 BaY1 108.7(13) . .
Si3B N6 BaY1 32.8(13) . .
Si8 N6 BaX1 112.2(12) . 1_565
Al2A N6 BaX1 41.9(12) 1_565 1_565
Si2A N6 BaX1 41.9(12) 1_565 1_565
Si6A N6 BaX1 111.0(12) . 1_565
Si5B N6 BaX1 111.8(13) . 1_565
Si3B N6 BaX1 39.4(13) . 1_565
BaY1 N6 BaX1 72.2(16) . 1_565
BaX4 N7 Si9 158(4) . .
BaX4 N7 Si5A 74(4) . .
Si9 N7 Si5A 126.3(8) . .
BaX4 N7 Si1 72(4) . .
Si9 N7 Si1 112.7(6) . .
Si5A N7 Si1 89.2(6) . .
BaX4 N7 Si4B 47(4) . .
Si9 N7 Si4B 125.9(10) . .
Si5A N7 Si4B 72.0(9) . .
Si1 N7 Si4B 118.4(9) . .
BaX4 N7 BaX2 81(4) . .
Si9 N7 BaX2 118.6(15) . .
Si5A N7 BaX2 45.5(13) . .
Si1 N7 BaX2 47.7(13) . .
Si4B N7 BaX2 108.5(16) . .
BaX4 N7 Ba5A 32(4) . 1_454
Si9 N7 Ba5A 127.8(6) . 1_454
Si5A N7 Ba5A 96.8(5) . 1_454
Si1 N7 Ba5A 93.5(5) . 1_454
Si4B N7 Ba5A 36.3(8) . 1_454
BaX2 N7 Ba5A 112.5(14) . 1_454
B1B N8 Si4 122.4(10) . .
B1B N8 Si7A 23.5(8) . .
Si4 N8 Si7A 114.6(7) . .
B1B N8 Si6 124.7(10) . .
Si4 N8 Si6 112.7(7) . .
Si7A N8 Si6 128.2(7) . .
B1B N8 Ba3 63.9(8) . .
Si4 N8 Ba3 117.0(6) . .
Si7A N8 Ba3 87.3(5) . .
Si6 N8 Ba3 89.3(5) . .
B1B N8 BaX3 124.1(13) . .
Si4 N8 BaX3 44.6(9) . .
Si7A N8 BaX3 102.1(10) . .
Si6 N8 BaX3 96.9(10) . .
Ba3 N8 BaX3 161.6(10) . .
Al3 N9 Si3 0.0 1_545 1_545
Al3 N9 Si7 110.1(7) 1_545 .
Si3 N9 Si7 110.1(7) 1_545 .
Al3 N9 Al8 113.1(7) 1_545 1_445
Si3 N9 Al8 113.1(7) 1_545 1_445
Si7 N9 Al8 130.8(7) . 1_445
Al3 N9 Si8 113.1(7) 1_545 1_445
Si3 N9 Si8 113.1(7) 1_545 1_445
Si7 N9 Si8 130.8(7) . 1_445
Al8 N9 Si8 0.0 1_445 1_445
Al3 N9 Ba1 118.6(6) 1_545 .
Si3 N9 Ba1 118.6(6) 1_545 .
Si7 N9 Ba1 93.3(5) . .
Al8 N9 Ba1 86.1(5) 1_445 .
Si8 N9 Ba1 86.1(5) 1_445 .
Si4 N10 Al7 115.6(7) . 1_655
Si4 N10 Si7 115.6(7) . 1_655
Al7 N10 Si7 0.0 1_655 1_655
Si4 N10 Al10 121.4(7) . 1_655
Al7 N10 Al10 120.2(7) 1_655 1_655
Si7 N10 Al10 120.2(7) 1_655 1_655
Si4 N10 Si10 121.4(7) . 1_655
Al7 N10 Si10 120.2(7) 1_655 1_655
Si7 N10 Si10 120.2(7) 1_655 1_655
Al10 N10 Si10 0.0 1_655 1_655
Si4 N10 BaN3 112.2(12) . 1_655
Al7 N10 BaN3 117.4(11) 1_655 1_655
Si7 N10 BaN3 117.4(11) 1_655 1_655
Al10 N10 BaN3 22.3(11) 1_655 1_655
Si10 N10 BaN3 22.3(11) 1_655 1_655
Si4 N10 BaX3 43.2(9) . .
Al7 N10 BaX3 90.5(10) 1_655 .
Si7 N10 BaX3 90.5(10) 1_655 .
Al10 N10 BaX3 144.8(10) 1_655 .
Si10 N10 BaX3 144.8(10) 1_655 .
BaN3 N10 BaX3 151.2(13) 1_655 .
B1A N11 Si7B 26.5(11) . .
B1A N11 Si5 123.5(10) . .
Si7B N11 Si5 109.7(12) . .
B1A N11 Si9 127.4(10) . .
Si7B N11 Si9 128.0(13) . .
Si5 N11 Si9 108.1(7) . .
B1A N11 Ba2 73.7(8) . .
Si7B N11 Ba2 100.1(10) . .
Si5 N11 Ba2 121.5(6) . .
Si9 N11 Ba2 89.0(5) . .
B1A N11 BaX2 103.3(12) . .
Si7B N11 BaX2 78.7(13) . .
Si5 N11 BaX2 80.3(9) . .
Si9 N11 BaX2 74.0(9) . .
Ba2 N11 BaX2 156.3(9) . .
Si5 N12 Si6 115.4(7) . .
Si5 N12 Si13 126.6(7) . .
Si6 N12 Si13 117.0(7) . .
Si5 N12 BaN1 119.2(11) . .
Si6 N12 BaN1 115.5(11) . .
Si13 N12 BaN1 21.3(10) . .
Si5 N12 Ba3 94.8(5) . .
Si6 N12 Ba3 78.5(4) . .
Si13 N12 Ba3 86.1(5) . .
BaN1 N12 Ba3 65.7(10) . .
Si9 N13 Si3 110.6(7) . .
Si9 N13 Si15 119.7(7) . .
Si3 N13 Si15 129.1(8) . .
Si9 N13 BaN5 118.0(12) . .
Si3 N13 BaN5 121.2(12) . .
Si15 N13 BaN5 22.4(11) . .
B1B N14 Si5 118.1(10) . .
B1B N14 Si7A 24.4(8) . .
Si5 N14 Si7A 114.0(7) . .
B1B N14 Si12 115.5(10) . .
Si5 N14 Si12 123.8(7) . .
Si7A N14 Si12 121.7(7) . .
B1B N14 BaN2 106.6(14) . .
Si5 N14 BaN2 119.2(12) . .
Si7A N14 BaN2 123.0(12) . .
Si12 N14 BaN2 24.9(11) . .
B1B N14 Ba3 58.7(8) . .
Si5 N14 Ba3 103.4(5) . .
Si7A N14 Ba3 83.0(5) . .
Si12 N14 Ba3 90.2(5) . .
BaN2 N14 Ba3 66.8(12) . .
B1B N14 BaY1 106.1(11) . .
Si5 N14 BaY1 76.6(8) . .
Si7A N14 BaY1 81.8(9) . .
Si12 N14 BaY1 103.8(9) . .
BaN2 N14 BaY1 128.3(14) . .
Ba3 N14 BaY1 163.2(8) . .
B1A N15 Si7B 26.9(11) . .
B1A N15 Si3 118.5(10) . .
Si7B N15 Si3 111.8(14) . .
B1A N15 Al14 115.2(10) . 1_565
Si7B N15 Al14 125.2(14) . 1_565
Si3 N15 Al14 122.6(7) . 1_565
B1A N15 Si14 115.2(10) . 1_565
Si7B N15 Si14 125.2(14) . 1_565
Si3 N15 Si14 122.6(7) . 1_565
Al14 N15 Si14 0.0 1_565 1_565
B1A N15 BaN6 105.5(13) . 1_565
Si7B N15 BaN6 125.0(16) . 1_565
Si3 N15 BaN6 119.8(12) . 1_565
Al14 N15 BaN6 22.3(11) 1_565 1_565
Si14 N15 BaN6 22.3(11) 1_565 1_565
Si4 N16 Al8 113.1(7) . 1_545
Si4 N16 Si8 113.1(7) . 1_545
Al8 N16 Si8 0.0 1_545 1_545
Si4 N16 Si11 126.1(7) . .
Al8 N16 Si11 120.5(7) 1_545 .
Si8 N16 Si11 120.5(7) 1_545 .
Si4 N16 BaN4 121.9(11) . .
Al8 N16 BaN4 119.9(11) 1_545 .
Si8 N16 BaN4 119.9(11) 1_545 .
Si11 N16 BaN4 26.4(11) . .
Si4 N16 Ba1 103.5(5) . 1_655
Al8 N16 Ba1 81.5(5) 1_545 1_655
Si8 N16 Ba1 81.5(5) 1_545 1_655
Si11 N16 Ba1 89.9(5) . 1_655
BaN4 N16 Ba1 64.7(11) . 1_655
B1A N17 Si7B 26.2(11) . .
B1A N17 Si12 121.0(10) . .
Si7B N17 Si12 123.0(13) . .
B1A N17 Al11 127.3(10) . 1_565
Si7B N17 Al11 123.0(13) . 1_565
Si12 N17 Al11 110.7(7) . 1_565
B1A N17 Si11 127.3(10) . 1_565
Si7B N17 Si11 123.0(13) . 1_565
Si12 N17 Si11 110.7(7) . 1_565
Al11 N17 Si11 0.0 1_565 1_565
B1A N17 BaN2 118.0(16) . .
Si7B N17 BaN2 137.8(18) . .
Si12 N17 BaN2 36.7(12) . .
Al11 N17 BaN2 96.8(14) 1_565 .
Si11 N17 BaN2 96.8(14) 1_565 .
B1A N17 BaN4 123.8(15) . 1_565
Si7B N17 BaN4 138.8(16) . 1_565
Si12 N17 BaN4 96.2(12) . 1_565
Al11 N17 BaN4 35.4(12) 1_565 1_565
Si11 N17 BaN4 35.4(12) 1_565 1_565
BaN2 N17 BaN4 68.2(17) . 1_565
B1B N18 Si7A 24.1(8) . .
B1B N18 Al10 118.9(10) . 1_655
Si7A N18 Al10 123.1(7) . 1_655
B1B N18 Si10 118.9(10) . 1_655
Si7A N18 Si10 123.1(7) . 1_655
Al10 N18 Si10 0.0 1_655 1_655
B1B N18 Al15 126.4(10) . 1_655
Si7A N18 Al15 120.3(7) . 1_655
Al10 N18 Al15 113.9(7) 1_655 1_655
Si10 N18 Al15 113.9(7) 1_655 1_655
B1B N18 Si15 126.4(10) . 1_655
Si7A N18 Si15 120.3(7) . 1_655
Al10 N18 Si15 113.9(7) 1_655 1_655
Si10 N18 Si15 113.9(7) 1_655 1_655
Al15 N18 Si15 0.0 1_655 1_655
B1B N18 BaN3 117.2(16) . 1_655
Si7A N18 BaN3 137.1(15) . 1_655
Al10 N18 BaN3 38.0(13) 1_655 1_655
Si10 N18 BaN3 38.0(13) 1_655 1_655
Al15 N18 BaN3 98.8(14) 1_655 1_655
Si15 N18 BaN3 98.8(14) 1_655 1_655
B1B N18 BaN5 124.9(15) . 1_655
Si7A N18 BaN5 134.0(13) . 1_655
Al10 N18 BaN5 101.8(13) 1_655 1_655
Si10 N18 BaN5 101.8(13) 1_655 1_655
Al15 N18 BaN5 30.4(11) 1_655 1_655
Si15 N18 BaN5 30.4(11) 1_655 1_655
BaN3 N18 BaN5 73.9(17) 1_655 1_655
B1B N18 Ba3 55.1(8) . .
Si7A N18 Ba3 79.2(5) . .
Al10 N18 Ba3 93.5(5) 1_655 .
Si10 N18 Ba3 93.5(5) 1_655 .
Al15 N18 Ba3 114.8(5) 1_655 .
Si15 N18 Ba3 114.8(5) 1_655 .
BaN3 N18 Ba3 68.0(13) 1_655 .
BaN5 N18 Ba3 89.1(12) 1_655 .
Si11 N19 Si6 123.3(7) . .
Si11 N19 Si14 110.4(7) . .
Si6 N19 Si14 121.0(7) . .
Si11 N19 BaN6 100.1(12) . .
Si6 N19 BaN6 136.1(13) . .
Si14 N19 BaN6 32.2(12) . .
Si11 N19 BaN4 41.2(12) . .
Si6 N19 BaN4 142.3(14) . .
Si14 N19 BaN4 94.2(14) . .
BaN6 N19 BaN4 68.9(17) . .
Si11 N19 Ba3 95.3(5) . .
Si6 N19 Ba3 79.8(4) . .
Si14 N19 Ba3 119.6(6) . .
BaN6 N19 Ba3 91.6(12) . .
BaN4 N19 Ba3 70.6(12) . .
Si7 N20 Si14 120.7(7) . .
Si7 N20 Si13 121.6(7) . .
Si14 N20 Si13 112.5(7) . .
Si7 N20 BaN6 140.4(14) . .
Si14 N20 BaN6 36.5(13) . .
Si13 N20 BaN6 96.9(13) . .
Si7 N20 BaN1 139.1(12) . .
Si14 N20 BaN1 98.9(12) . .
Si13 N20 BaN1 36.7(11) . .
BaN6 N20 BaN1 68.9(16) . .
Si8 N21 Al15 120.6(7) . 1_655
Si8 N21 Si15 120.6(7) . 1_655
Al15 N21 Si15 0.0 1_655 1_655
Si8 N21 Si12 122.0(7) . .
Al15 N21 Si12 113.7(7) 1_655 .
Si15 N21 Si12 113.7(7) 1_655 .
Si8 N21 BaN5 136.4(15) . 1_655
Al15 N21 BaN5 37.0(12) 1_655 1_655
Si15 N21 BaN5 37.0(12) 1_655 1_655
Si12 N21 BaN5 99.4(15) . 1_655
Si8 N21 BaN2 137.6(13) . .
Al15 N21 BaN2 100.8(13) 1_655 .
Si15 N21 BaN2 100.8(13) 1_655 .
Si12 N21 BaN2 32.3(12) . .
BaN5 N21 BaN2 73.2(17) 1_655 .
Si8 N21 Ba1 80.4(4) . 1_665
Al15 N21 Ba1 93.0(5) 1_655 1_665
Si15 N21 Ba1 93.0(5) 1_655 1_665
Si12 N21 Ba1 116.3(5) . 1_665
BaN5 N21 Ba1 68.5(13) 1_655 1_665
BaN2 N21 Ba1 88.9(12) . 1_665
Si9 N22 Si13 121.0(7) . .
Si9 N22 Si10 120.9(7) . .
Si13 N22 Si10 113.4(7) . .
Si9 N22 BaN1 140.1(14) . .
Si13 N22 BaN1 40.9(12) . .
Si10 N22 BaN1 96.4(13) . .
Si9 N22 BaN3 136.7(13) . .
Si13 N22 BaN3 101.5(13) . .
Si10 N22 BaN3 33.1(12) . .
BaN1 N22 BaN3 69.7(16) . .
Si9 N22 Ba2 81.1(4) . .
Si13 N22 Ba2 93.8(5) . .
Si10 N22 Ba2 117.2(6) . .
BaN1 N22 Ba2 68.5(12) . .
BaN3 N22 Ba2 88.7(13) . .
BaN5 N23 Si21 80(5) . .
BaN5 N23 Si15 60(5) . .
Si21 N23 Si15 136.4(10) . .
BaN5 N23 Ba2 172(5) . .
Si21 N23 Ba2 108.5(7) . .
Si15 N23 Ba2 112.5(6) . .
BaN5 N23 BaN3 88(6) . .
Si21 N23 BaN3 82.4(11) . .
Si15 N23 BaN3 80.8(11) . .
Ba2 N23 BaN3 93.6(10) . .
BaN6 N24 Si14 61(4) . .
BaN6 N24 Si19 72(4) . .
Si14 N24 Si19 132.9(9) . .
BaN6 N24 Ba2 177(4) . 1_545
Si14 N24 Ba2 118.9(6) . 1_545
Si19 N24 Ba2 107.1(6) . 1_545
BaN6 N24 BaN4 80(4) . .
Si14 N24 BaN4 84.2(12) . .
Si19 N24 BaN4 80.0(12) . .
Ba2 N24 BaN4 97.3(10) 1_545 .
BaN2 N25 Si20 79(5) . .
BaN2 N25 Si12 63(5) . .
Si20 N25 Si12 140.0(10) . .
BaN2 N25 Ba3 167(6) . .
Si20 N25 Ba3 114.0(7) . .
Si12 N25 Ba3 104.4(6) . .
BaN2 N25 BaN5 90(6) . 1_655
Si20 N25 BaN5 86.5(11) . 1_655
Si12 N25 BaN5 80.6(11) . 1_655
Ba3 N25 BaN5 93.0(11) . 1_655
BaN1 N26 Si13 82(4) . .
BaN1 N26 Si17 55(4) . .
Si13 N26 Si17 136.1(9) . .
BaN1 N26 Ba3 168(4) . .
Si13 N26 Ba3 109.1(6) . .
Si17 N26 Ba3 114.0(6) . .
BaN1 N26 BaN6 85(4) . .
Si13 N26 BaN6 83.8(12) . .
Si17 N26 BaN6 83.6(12) . .
Ba3 N26 BaN6 96.4(12) . .
BaN3 N27 Si16 73(5) . .
BaN3 N27 Si10 67(5) . .
Si16 N27 Si10 137.2(10) . .
BaN3 N27 Ba1 177(6) . .
Si16 N27 Ba1 108.9(6) . .
Si10 N27 Ba1 112.0(6) . .
BaN3 N27 BaN1 89(6) . .
Si16 N27 BaN1 80.6(11) . .
Si10 N27 BaN1 84.4(11) . .
Ba1 N27 BaN1 94.3(11) . .
BaN4 N28 Si18 56(5) . .
BaN4 N28 Si11 84(5) . .
Si18 N28 Si11 138.3(10) . .
BaN4 N28 Ba1 166(5) . 1_655
Si18 N28 Ba1 111.4(6) . 1_655
Si11 N28 Ba1 109.5(7) . 1_655
BaN4 N28 BaN2 90(5) . 1_545
Si18 N28 BaN2 83.9(12) . 1_545
Si11 N28 BaN2 84.7(12) . 1_545
Ba1 N28 BaN2 95.0(11) 1_655 1_545
Si22 N29 Si16 121.5(7) . .
Si22 N29 Si21 121.1(7) . .
Si16 N29 Si21 113.5(7) . .
Si22 N29 BaN3 136.8(15) . .
Si16 N29 BaN3 38.5(12) . .
Si21 N29 BaN3 99.5(14) . .
Si22 N29 BaN5 136.8(13) . .
Si16 N29 BaN5 100.3(12) . .
Si21 N29 BaN5 34.6(11) . .
BaN3 N29 BaN5 71.4(17) . .
Si22 N29 Ba3 81.5(5) . 1_455
Si16 N29 Ba3 93.2(5) . 1_455
Si21 N29 Ba3 116.0(5) . 1_455
BaN3 N29 Ba3 66.8(13) . 1_455
BaN5 N29 Ba3 86.1(12) . 1_455
Si19 N30 Si24 122.8(7) . .
Si19 N30 Si17 110.8(7) . .
Si24 N30 Si17 120.1(7) . .
Si19 N30 BaN6 40.5(12) . .
Si24 N30 BaN6 145.0(14) . .
Si17 N30 BaN6 93.4(13) . .
Si19 N30 BaN1 101.2(13) . .
Si24 N30 BaN1 135.9(13) . .
Si17 N30 BaN1 32.1(12) . .
BaN6 N30 BaN1 69.2(16) . .
Si19 N30 Ba1 95.1(5) . .
Si24 N30 Ba1 82.7(5) . .
Si17 N30 Ba1 118.8(6) . .
BaN6 N30 Ba1 71.6(12) . .
BaN1 N30 Ba1 90.5(12) . .
Si25 N31 Si17 120.5(7) . .
Si25 N31 Si16 121.7(7) . .
Si17 N31 Si16 112.8(7) . .
Si25 N31 BaN1 139.9(15) . .
Si17 N31 BaN1 36.6(12) . .
Si16 N31 BaN1 97.4(14) . .
Si25 N31 BaN3 139.0(13) . .
Si17 N31 BaN3 99.9(13) . .
Si16 N31 BaN3 33.1(12) . .
BaN1 N31 BaN3 71.3(17) . .
Si25 N31 Ba2 81.2(4) . .
Si17 N31 Ba2 94.2(5) . .
Si16 N31 Ba2 117.7(5) . .
BaN1 N31 Ba2 72.0(13) . .
BaN3 N31 Ba2 89.8(12) . .
Si20 N32 Si23 120.9(7) . .
Si20 N32 Al18 113.6(7) . 1_565
Si23 N32 Al18 122.4(7) . 1_565
Si20 N32 Si18 113.6(7) . 1_565
Si23 N32 Si18 122.4(7) . 1_565
Al18 N32 Si18 0.0 1_565 1_565
Si20 N32 BaN2 39.1(13) . .
Si23 N32 BaN2 137.4(15) . .
Al18 N32 BaN2 97.0(14) 1_565 .
Si18 N32 BaN2 97.0(14) 1_565 .
Si20 N32 BaN4 101.9(13) . 1_565
Si23 N32 BaN4 136.2(14) . 1_565
Al18 N32 BaN4 29.9(12) 1_565 1_565
Si18 N32 BaN4 29.9(12) 1_565 1_565
BaN2 N32 BaN4 72.6(18) . 1_565
Si20 N32 Ba2 93.2(5) . .
Si23 N32 Ba2 77.3(4) . .
Al18 N32 Ba2 117.8(6) 1_565 .
Si18 N32 Ba2 117.8(6) 1_565 .
BaN2 N32 Ba2 69.6(13) . .
BaN4 N32 Ba2 92.6(13) 1_565 .
B2B N33 Al8A 27(4) 1_565 1_565
B2B N33 Si8A 27(4) 1_565 1_565
Al8A N33 Si8A 0.0 1_565 1_565
B2B N33 Si21 119(5) 1_565 .
Al8A N33 Si21 124.5(7) 1_565 .
Si8A N33 Si21 124.5(7) 1_565 .
B2B N33 Si20 126(5) 1_565 1_455
Al8A N33 Si20 119.5(7) 1_565 1_455
Si8A N33 Si20 119.5(7) 1_565 1_455
Si21 N33 Si20 113.5(7) . 1_455
B2B N33 Al20 126(5) 1_565 1_455
Al8A N33 Al20 119.5(7) 1_565 1_455
Si8A N33 Al20 119.5(7) 1_565 1_455
Si21 N33 Al20 113.5(7) . 1_455
Si20 N33 Al20 0.0(4) 1_455 1_455
B2B N33 BaN5 115(5) 1_565 .
Al8A N33 BaN5 137.7(14) 1_565 .
Si8A N33 BaN5 137.7(14) 1_565 .
Si21 N33 BaN5 39.9(12) . .
Si20 N33 BaN5 97.7(14) 1_455 .
Al20 N33 BaN5 97.7(14) 1_455 .
B2B N33 BaN2 122(5) 1_565 1_455
Al8A N33 BaN2 133.8(13) 1_565 1_455
Si8A N33 BaN2 133.8(13) 1_565 1_455
Si21 N33 BaN2 99.9(13) . 1_455
Si20 N33 BaN2 33.1(12) 1_455 1_455
Al20 N33 BaN2 33.1(12) 1_455 1_455
BaN5 N33 BaN2 70.0(17) . 1_455
B2A N34 Si8B 25.2(12) . .
B2A N34 Si18 122.0(10) . .
Si8B N34 Si18 120.0(14) . .
B2A N34 Si19 127.9(10) . .
Si8B N34 Si19 126.2(14) . .
Si18 N34 Si19 109.5(7) . .
B2A N34 BaN4 120.8(16) . .
Si8B N34 BaN4 136.0(19) . .
Si18 N34 BaN4 34.7(13) . .
Si19 N34 BaN4 96.8(15) . .
B2A N34 BaN6 124.5(14) . .
Si8B N34 BaN6 141.8(17) . .
Si18 N34 BaN6 96.0(12) . .
Si19 N34 BaN6 36.3(12) . .
BaN4 N34 BaN6 69.0(17) . .
Al27 N35 Si27 0.0 1_545 1_545
Al27 N35 Al23 113.3(7) 1_545 1_545
Si27 N35 Al23 113.3(7) 1_545 1_545
Al27 N35 Si23 113.3(7) 1_545 1_545
Si27 N35 Si23 113.3(7) 1_545 1_545
Al23 N35 Si23 0.0 1_545 1_545
Al27 N35 Si19 126.5(8) 1_545 .
Si27 N35 Si19 126.5(8) 1_545 .
Al23 N35 Si19 119.9(7) 1_545 .
Si23 N35 Si19 119.9(7) 1_545 .
Al27 N35 BaN6 123.5(12) 1_545 .
Si27 N35 BaN6 123.5(12) 1_545 .
Al23 N35 BaN6 119.2(11) 1_545 .
Si23 N35 BaN6 119.2(11) 1_545 .
Si19 N35 BaN6 24.0(10) . .
Al27 N35 Ba2 100.6(5) 1_545 1_545
Si27 N35 Ba2 100.6(5) 1_545 1_545
Al23 N35 Ba2 81.6(4) 1_545 1_545
Si23 N35 Ba2 81.6(4) 1_545 1_545
Si19 N35 Ba2 92.3(5) . 1_545
BaN6 N35 Ba2 69.0(10) . 1_545
B2B N36 Al26 121(4) 1_655 1_655
B2B N36 Si26 121(4) 1_655 1_655
Al26 N36 Si26 0.0 1_655 1_655
B2B N36 Al8A 27(4) 1_655 1_655
Al26 N36 Al8A 113.6(7) 1_655 1_655
Si26 N36 Al8A 113.6(7) 1_655 1_655
B2B N36 Si8A 27(4) 1_655 1_655
Al26 N36 Si8A 113.6(7) 1_655 1_655
Si26 N36 Si8A 113.6(7) 1_655 1_655
Al8A N36 Si8A 0.0 1_655 1_655
B2B N36 Si18 112(4) 1_655 .
Al26 N36 Si18 123.5(7) 1_655 .
Si26 N36 Si18 123.5(7) 1_655 .
Al8A N36 Si18 122.5(7) 1_655 .
Si8A N36 Si18 122.5(7) 1_655 .
B2B N36 BaN4 104(4) 1_655 .
Al26 N36 BaN4 119.3(12) 1_655 .
Si26 N36 BaN4 119.3(12) 1_655 .
Al8A N36 BaN4 124.0(12) 1_655 .
Si8A N36 BaN4 124.0(12) 1_655 .
Si18 N36 BaN4 23.4(12) . .
B2B N36 Ba1 58(4) 1_655 1_655
Al26 N36 Ba1 103.0(5) 1_655 1_655
Si26 N36 Ba1 103.0(5) 1_655 1_655
Al8A N36 Ba1 84.3(5) 1_655 1_655
Si8A N36 Ba1 84.3(5) 1_655 1_655
Si18 N36 Ba1 89.6(5) . 1_655
BaN4 N36 Ba1 67.5(12) . 1_655
B2A N37 Si8B 24.8(12) . .
B2A N37 Si28 119.3(10) . .
Si8B N37 Si28 113.8(14) . .
B2A N37 Si17 115.0(10) . .
Si8B N37 Si17 125.7(14) . .
Si28 N37 Si17 120.5(7) . .
B2A N37 BaN1 105.3(14) . .
Si8B N37 BaN1 124.0(17) . .
Si28 N37 BaN1 117.2(11) . .
Si17 N37 BaN1 21.4(10) . .
Si28 N38 Al22 110.8(7) . 1_655
Si28 N38 Si22 110.8(7) . 1_655
Al22 N38 Si22 0.0 1_655 1_655
Si28 N38 Si20 129.2(8) . .
Al22 N38 Si20 119.5(7) 1_655 .
Si22 N38 Si20 119.5(7) 1_655 .
Si28 N38 BaN2 121.6(12) . .
Al22 N38 BaN2 117.2(12) 1_655 .
Si22 N38 BaN2 117.2(12) 1_655 .
Si20 N38 BaN2 23.8(11) . .
Si26 N39 Si24 114.9(7) . .
Si26 N39 Si16 126.4(7) . .
Si24 N39 Si16 117.3(7) . .
Si26 N39 BaN3 117.6(12) . .
Si24 N39 BaN3 116.2(11) . .
Si16 N39 BaN3 22.0(11) . .
Si27 N40 Si25 116.7(7) . .
Si27 N40 Si21 120.2(7) . .
Si25 N40 Si21 120.4(7) . .
Si27 N40 BaN5 111.1(11) . .
Si25 N40 BaN5 117.3(11) . .
Si21 N40 BaN5 22.9(10) . .
Si27 N40 BaX1 46.3(9) . 1_566
Si25 N40 BaX1 90.5(10) . 1_566
Si21 N40 BaX1 143.1(11) . 1_566
BaN5 N40 BaX1 151.8(13) . 1_566
B2A N41 Si8B 25.5(12) . .
B2A N41 Al26 123.6(10) . 1_655
Si8B N41 Al26 108.2(13) . 1_655
B2A N41 Si26 123.6(10) . 1_655
Si8B N41 Si26 108.2(13) . 1_655
Al26 N41 Si26 0.0 1_655 1_655
B2A N41 Al22 126.6(10) . 1_655
Si8B N41 Al22 130.2(14) . 1_655
Al26 N41 Al22 108.7(7) 1_655 1_655
Si26 N41 Al22 108.7(7) 1_655 1_655
B2A N41 Si22 126.6(10) . 1_655
Si8B N41 Si22 130.2(14) . 1_655
Al26 N41 Si22 108.7(7) 1_655 1_655
Si26 N41 Si22 108.7(7) 1_655 1_655
Al22 N41 Si22 0.0 1_655 1_655
B2A N41 Ba3 74.8(8) . .
Si8B N41 Ba3 100.3(13) . .
Al26 N41 Ba3 121.5(6) 1_655 .
Si26 N41 Ba3 121.5(6) 1_655 .
Al22 N41 Ba3 87.8(5) 1_655 .
Si22 N41 Ba3 87.8(5) 1_655 .
Si28 N42 Si23 113.7(7) . .
Si28 N42 Si25 110.3(7) . .
Si23 N42 Si25 130.4(7) . .
Si28 N42 Ba2 119.2(6) . .
Si23 N42 Ba2 88.5(5) . .
Si25 N42 Ba2 89.6(5) . .
B2B N43 Al27 120(4) . 1_545
B2B N43 Si27 120(4) . 1_545
Al27 N43 Si27 0.0 1_545 1_545
B2B N43 Si8A 26(4) . .
Al27 N43 Si8A 114.0(7) 1_545 .
Si27 N43 Si8A 114.0(7) 1_545 .
B2B N43 Si24 127(4) . .
Al27 N43 Si24 112.8(7) 1_545 .
Si27 N43 Si24 112.8(7) 1_545 .
Si8A N43 Si24 128.3(7) . .
B2B N43 Ba1 64(4) . .
Al27 N43 Ba1 116.2(5) 1_545 .
Si27 N43 Ba1 116.2(5) 1_545 .
Si8A N43 Ba1 89.5(5) . .
Si24 N43 Ba1 88.9(5) . .
B2B N43 Ba4B 69(4) . .
Al27 N43 Ba4B 91.6(5) 1_545 .
Si27 N43 Ba4B 91.6(5) 1_545 .
Si8A N43 Ba4B 42.8(4) . .
Si24 N43 Ba4B 116.4(6) . .
Ba1 N43 Ba4B 132.3(4) . .
B2B N43 BaX1 121(4) . 1_556
Al27 N43 BaX1 44.1(9) 1_545 1_556
Si27 N43 BaX1 44.1(9) 1_545 1_556
Si8A N43 BaX1 98.4(10) . 1_556
Si24 N43 BaX1 100.0(10) . 1_556
Ba1 N43 BaX1 160.3(9) . 1_556
Ba4B N43 BaX1 58.7(9) . 1_556
BaX2 N44 Si22 175(4) 1_556 .
BaX2 N44 Al5A 59(4) 1_556 1_556
Si22 N44 Al5A 125.5(7) . 1_556
BaX2 N44 Si5A 59(4) 1_556 1_556
Si22 N44 Si5A 125.5(7) . 1_556
Al5A N44 Si5A 0.0 1_556 1_556
BaX2 N44 Si1 64(4) 1_556 1_556
Si22 N44 Si1 112.5(6) . 1_556
Al5A N44 Si1 89.5(6) 1_556 1_556
Si5A N44 Si1 89.5(6) 1_556 1_556
BaX2 N44 Al1 64(4) 1_556 1_556
Si22 N44 Al1 112.5(6) . 1_556
Al5A N44 Al1 89.5(6) 1_556 1_556
Si5A N44 Al1 89.5(6) 1_556 1_556
Si1 N44 Al1 0.00(16) 1_556 1_556
BaX2 N44 Al1B 60(4) 1_556 1_556
Si22 N44 Al1B 123.5(10) . 1_556
Al5A N44 Al1B 70.4(9) 1_556 1_556
Si5A N44 Al1B 70.4(9) 1_556 1_556
Si1 N44 Al1B 122.2(9) 1_556 1_556
Al1 N44 Al1B 122.2(9) 1_556 1_556
BaX2 N44 Si1B 60(4) 1_556 1_556
Si22 N44 Si1B 123.5(10) . 1_556
Al5A N44 Si1B 70.4(9) 1_556 1_556
Si5A N44 Si1B 70.4(9) 1_556 1_556
Si1 N44 Si1B 122.2(9) 1_556 1_556
Al1 N44 Si1B 122.2(9) 1_556 1_556
Al1B N44 Si1B 0.0 1_556 1_556
BaX2 N44 BaX4 64(4) 1_556 1_556
Si22 N44 BaX4 115.9(14) . 1_556
Al5A N44 BaX4 47.2(12) 1_556 1_556
Si5A N44 BaX4 47.2(12) 1_556 1_556
Si1 N44 BaX4 47.3(12) 1_556 1_556
Al1 N44 BaX4 47.3(12) 1_556 1_556
Al1B N44 BaX4 111.1(15) 1_556 1_556
Si1B N44 BaX4 111.1(15) 1_556 1_556
BaX2 N44 Ba4A 51(4) 1_556 1_556
Si22 N44 Ba4A 128.1(6) . 1_556
Al5A N44 Ba4A 96.9(5) 1_556 1_556
Si5A N44 Ba4A 96.9(5) 1_556 1_556
Si1 N44 Ba4A 94.3(5) 1_556 1_556
Al1 N44 Ba4A 94.3(5) 1_556 1_556
Al1B N44 Ba4A 39.9(8) 1_556 1_556
Si1B N44 Ba4A 39.9(8) 1_556 1_556
BaX4 N44 Ba4A 114.9(13) 1_556 1_556
Al23 N45 Si23 0.0 1_545 1_545
Al23 N45 Al2A 109.2(8) 1_545 1_556
Si23 N45 Al2A 109.2(8) 1_545 1_556
Al23 N45 Si2A 109.2(8) 1_545 1_556
Si23 N45 Si2A 109.2(8) 1_545 1_556
Al2A N45 Si2A 0.0 1_556 1_556
Al23 N45 Al1A 130.4(8) 1_545 1_656
Si23 N45 Al1A 130.4(8) 1_545 1_656
Al2A N45 Al1A 117.3(7) 1_556 1_656
Si2A N45 Al1A 117.3(7) 1_556 1_656
Al23 N45 Si1A 130.4(8) 1_545 1_656
Si23 N45 Si1A 130.4(8) 1_545 1_656
Al2A N45 Si1A 117.3(7) 1_556 1_656
Si2A N45 Si1A 117.3(7) 1_556 1_656
Al1A N45 Si1A 0.0 1_656 1_656
Al23 N45 Al5B 110.8(9) 1_545 1_546
Si23 N45 Al5B 110.8(9) 1_545 1_546
Al2A N45 Al5B 76.8(6) 1_556 1_546
Si2A N45 Al5B 76.8(6) 1_556 1_546
Al1A N45 Al5B 66.4(6) 1_656 1_546
Si1A N45 Al5B 66.4(6) 1_656 1_546
Al23 N45 Si5B 110.8(9) 1_545 1_546
Si23 N45 Si5B 110.8(9) 1_545 1_546
Al2A N45 Si5B 76.8(6) 1_556 1_546
Si2A N45 Si5B 76.8(6) 1_556 1_546
Al1A N45 Si5B 66.4(6) 1_656 1_546
Si1A N45 Si5B 66.4(6) 1_656 1_546
Al5B N45 Si5B 0.0 1_546 1_546
Al23 N45 Al2B 129.3(8) 1_545 1_556
Si23 N45 Al2B 129.3(8) 1_545 1_556
Al2A N45 Al2B 76.5(7) 1_556 1_556
Si2A N45 Al2B 76.5(7) 1_556 1_556
Al1A N45 Al2B 79.7(7) 1_656 1_556
Si1A N45 Al2B 79.7(7) 1_656 1_556
Al5B N45 Al2B 119.3(10) 1_546 1_556
Si5B N45 Al2B 119.3(10) 1_546 1_556
Al23 N45 Si2B 129.3(8) 1_545 1_556
Si23 N45 Si2B 129.3(8) 1_545 1_556
Al2A N45 Si2B 76.5(7) 1_556 1_556
Si2A N45 Si2B 76.5(7) 1_556 1_556
Al1A N45 Si2B 79.7(7) 1_656 1_556
Si1A N45 Si2B 79.7(7) 1_656 1_556
Al5B N45 Si2B 119.3(10) 1_546 1_556
Si5B N45 Si2B 119.3(10) 1_546 1_556
Al2B N45 Si2B 0.0 1_556 1_556
Al23 N45 BaY2 131.6(13) 1_545 1_656
Si23 N45 BaY2 131.6(13) 1_545 1_656
Al2A N45 BaY2 104.0(12) 1_556 1_656
Si2A N45 BaY2 104.0(12) 1_556 1_656
Al1A N45 BaY2 51.6(12) 1_656 1_656
Si1A N45 BaY2 51.6(12) 1_656 1_656
Al5B N45 BaY2 110.4(13) 1_546 1_656
Si5B N45 BaY2 110.4(13) 1_546 1_656
Al2B N45 BaY2 32.2(12) 1_556 1_656
Si2B N45 BaY2 32.2(12) 1_556 1_656
Al23 N45 BaX3 110.8(13) 1_545 1_556
Si23 N45 BaX3 110.8(13) 1_545 1_556
Al2A N45 BaX3 38.7(12) 1_556 1_556
Si2A N45 BaX3 38.7(12) 1_556 1_556
Al1A N45 BaX3 116.0(13) 1_656 1_556
Si1A N45 BaX3 116.0(13) 1_656 1_556
Al5B N45 BaX3 111.2(13) 1_546 1_556
Si5B N45 BaX3 111.2(13) 1_546 1_556
Al2B N45 BaX3 43.9(12) 1_556 1_556
Si2B N45 BaX3 43.9(12) 1_556 1_556
BaY2 N45 BaX3 76.0(16) 1_656 1_556
Si24 N46 Al2 113.7(7) . 1_556
Si24 N46 Si2 113.7(7) . 1_556
Al2 N46 Si2 0.0 1_556 1_556
Si24 N46 Al4A 122.2(7) . 1_556
Al2 N46 Al4A 117.8(7) 1_556 1_556
Si2 N46 Al4A 117.8(7) 1_556 1_556
Si24 N46 Si4A 122.2(7) . 1_556
Al2 N46 Si4A 117.8(7) 1_556 1_556
Si2 N46 Si4A 117.8(7) 1_556 1_556
Al4A N46 Si4A 0.0 1_556 1_556
Si24 N46 Al6B 99.6(12) . 1_556
Al2 N46 Al6B 76.9(11) 1_556 1_556
Si2 N46 Al6B 76.9(11) 1_556 1_556
Al4A N46 Al6B 69.6(11) 1_556 1_556
Si4A N46 Al6B 69.6(11) 1_556 1_556
Si24 N46 Si6B 99.6(12) . 1_556
Al2 N46 Si6B 76.9(11) 1_556 1_556
Si2 N46 Si6B 76.9(11) 1_556 1_556
Al4A N46 Si6B 69.6(11) 1_556 1_556
Si4A N46 Si6B 69.6(11) 1_556 1_556
Al6B N46 Si6B 0.0 1_556 1_556
Si24 N46 Ba5B 137.9(7) . 1_556
Al2 N46 Ba5B 105.2(6) 1_556 1_556
Si2 N46 Ba5B 105.2(6) 1_556 1_556
Al4A N46 Ba5B 42.1(4) 1_556 1_556
Si4A N46 Ba5B 42.1(4) 1_556 1_556
Al6B N46 Ba5B 104.4(11) 1_556 1_556
Si6B N46 Ba5B 104.4(11) 1_556 1_556
Si24 N46 BaX3 120.5(13) . 1_556
Al2 N46 BaX3 38.4(11) 1_556 1_556
Si2 N46 BaX3 38.4(11) 1_556 1_556
Al4A N46 BaX3 115.8(13) 1_556 1_556
Si4A N46 BaX3 115.8(13) 1_556 1_556
Al6B N46 BaX3 111.9(16) 1_556 1_556
Si6B N46 BaX3 111.9(16) 1_556 1_556
Ba5B N46 BaX3 81.5(12) 1_556 1_556
Si24 N46 Ba5A 121.5(6) . .
Al2 N46 Ba5A 83.8(5) 1_556 .
Si2 N46 Ba5A 83.8(5) 1_556 .
Al4A N46 Ba5A 88.8(5) 1_556 .
Si4A N46 Ba5A 88.8(5) 1_556 .
Al6B N46 Ba5A 138.9(11) 1_556 .
Si6B N46 Ba5A 138.9(11) 1_556 .
Ba5B N46 Ba5A 46.7(3) 1_556 .
BaX3 N46 Ba5A 46.4(11) 1_556 .
BaY1 N47 Si25 139(2) 1_556 .
BaY1 N47 Al4A 83(2) 1_556 1_556
Si25 N47 Al4A 136.9(8) . 1_556
BaY1 N47 Si4A 83(2) 1_556 1_556
Si25 N47 Si4A 136.9(8) . 1_556
Al4A N47 Si4A 0.0 1_556 1_556
BaY1 N47 Al6A 63(2) 1_556 1_556
Si25 N47 Al6A 118.8(7) . 1_556
Al4A N47 Al6A 85.3(6) 1_556 1_556
Si4A N47 Al6A 85.3(6) 1_556 1_556
BaY1 N47 Si6A 63(2) 1_556 1_556
Si25 N47 Si6A 118.8(7) . 1_556
Al4A N47 Si6A 85.3(6) 1_556 1_556
Si4A N47 Si6A 85.3(6) 1_556 1_556
Al6A N47 Si6A 0.0 1_556 1_556
BaY1 N47 Al3B 38(2) 1_556 1_556
Si25 N47 Al3B 101.0(11) . 1_556
Al4A N47 Al3B 120.5(11) 1_556 1_556
Si4A N47 Al3B 120.5(11) 1_556 1_556
Al6A N47 Al3B 74.5(10) 1_556 1_556
Si6A N47 Al3B 74.5(10) 1_556 1_556
BaY1 N47 Si3B 38(2) 1_556 1_556
Si25 N47 Si3B 101.0(11) . 1_556
Al4A N47 Si3B 120.5(11) 1_556 1_556
Si4A N47 Si3B 120.5(11) 1_556 1_556
Al6A N47 Si3B 74.5(10) 1_556 1_556
Si6A N47 Si3B 74.5(10) 1_556 1_556
Al3B N47 Si3B 0.0 1_556 1_556
BaY1 N47 Al1B 64(2) 1_556 1_556
Si25 N47 Al1B 109.6(10) . 1_556
Al4A N47 Al1B 75.6(9) 1_556 1_556
Si4A N47 Al1B 75.6(9) 1_556 1_556
Al6A N47 Al1B 125.2(9) 1_556 1_556
Si6A N47 Al1B 125.2(9) 1_556 1_556
Al3B N47 Al1B 72.5(11) 1_556 1_556
Si3B N47 Al1B 72.5(11) 1_556 1_556
BaY1 N47 Si1B 64(2) 1_556 1_556
Si25 N47 Si1B 109.6(10) . 1_556
Al4A N47 Si1B 75.6(9) 1_556 1_556
Si4A N47 Si1B 75.6(9) 1_556 1_556
Al6A N47 Si1B 125.2(9) 1_556 1_556
Si6A N47 Si1B 125.2(9) 1_556 1_556
Al3B N47 Si1B 72.5(11) 1_556 1_556
Si3B N47 Si1B 72.5(11) 1_556 1_556
Al1B N47 Si1B 0.0 1_556 1_556
BaY1 N47 Ba5B 83(2) 1_556 1_556
Si25 N47 Ba5B 130.6(7) . 1_556
Al4A N47 Ba5B 44.2(4) 1_556 1_556
Si4A N47 Ba5B 44.2(4) 1_556 1_556
Al6A N47 Ba5B 45.7(4) 1_556 1_556
Si6A N47 Ba5B 45.7(4) 1_556 1_556
Al3B N47 Ba5B 112.5(11) 1_556 1_556
Si3B N47 Ba5B 112.5(11) 1_556 1_556
Al1B N47 Ba5B 114.4(10) 1_556 1_556
Si1B N47 Ba5B 114.4(10) 1_556 1_556
Si26 N48 Al5A 111.7(7) . 1_556
Si26 N48 Si5A 111.7(7) . 1_556
Al5A N48 Si5A 0.0 1_556 1_556
Si26 N48 Al3A 125.7(7) . 1_556
Al5A N48 Al3A 121.4(7) 1_556 1_556
Si5A N48 Al3A 121.4(7) 1_556 1_556
Si26 N48 Si3A 125.7(7) . 1_556
Al5A N48 Si3A 121.4(7) 1_556 1_556
Si5A N48 Si3A 121.4(7) 1_556 1_556
Al3A N48 Si3A 0.0 1_556 1_556
Si26 N48 Al6B 114.1(12) . 1_556
Al5A N48 Al6B 76.8(12) 1_556 1_556
Si5A N48 Al6B 76.8(12) 1_556 1_556
Al3A N48 Al6B 70.4(11) 1_556 1_556
Si3A N48 Al6B 70.4(11) 1_556 1_556
Si26 N48 Si6B 114.1(12) . 1_556
Al5A N48 Si6B 76.8(12) 1_556 1_556
Si5A N48 Si6B 76.8(12) 1_556 1_556
Al3A N48 Si6B 70.4(11) 1_556 1_556
Si3A N48 Si6B 70.4(11) 1_556 1_556
Al6B N48 Si6B 0.0 1_556 1_556
Si26 N48 Al4B 123.0(10) . 1_556
Al5A N48 Al4B 75.5(7) 1_556 1_556
Si5A N48 Al4B 75.5(7) 1_556 1_556
Al3A N48 Al4B 82.8(7) 1_556 1_556
Si3A N48 Al4B 82.8(7) 1_556 1_556
Al6B N48 Al4B 122.4(14) 1_556 1_556
Si6B N48 Al4B 122.4(14) 1_556 1_556
Si26 N48 Si4B 123.0(10) . 1_556
Al5A N48 Si4B 75.5(7) 1_556 1_556
Si5A N48 Si4B 75.5(7) 1_556 1_556
Al3A N48 Si4B 82.8(7) 1_556 1_556
Si3A N48 Si4B 82.8(7) 1_556 1_556
Al6B N48 Si4B 122.4(14) 1_556 1_556
Si6B N48 Si4B 122.4(14) 1_556 1_556
Al4B N48 Si4B 0.0 1_556 1_556
Si26 N48 BaY2 108.2(12) . 1_556
Al5A N48 BaY2 118.5(12) 1_556 1_556
Si5A N48 BaY2 118.5(12) 1_556 1_556
Al3A N48 BaY2 55.8(11) 1_556 1_556
Si3A N48 BaY2 55.8(11) 1_556 1_556
Al6B N48 BaY2 124.4(16) 1_556 1_556
Si6B N48 BaY2 124.4(16) 1_556 1_556
Al4B N48 BaY2 43.6(12) 1_556 1_556
Si4B N48 BaY2 43.6(12) 1_556 1_556
Si26 N48 BaX4 112.0(13) . 1_556
Al5A N48 BaX4 42.8(12) 1_556 1_556
Si5A N48 BaX4 42.8(12) 1_556 1_556
Al3A N48 BaX4 114.1(12) 1_556 1_556
Si3A N48 BaX4 114.1(12) 1_556 1_556
Al6B N48 BaX4 113.8(16) 1_556 1_556
Si6B N48 BaX4 113.8(16) 1_556 1_556
Al4B N48 BaX4 36.9(12) 1_556 1_556
Si4B N48 BaX4 36.9(12) 1_556 1_556
BaY2 N48 BaX4 79.6(16) 1_556 1_556
Al1 N49 Si1 0.0 1_656 1_656
Al1 N49 Si28 121.1(8) 1_656 .
Si1 N49 Si28 121.1(8) 1_656 .
Al1 N49 Al6A 121.2(7) 1_656 1_556
Si1 N49 Al6A 121.2(7) 1_656 1_556
Si28 N49 Al6A 112.7(7) . 1_556
Al1 N49 Si6A 121.2(7) 1_656 1_556
Si1 N49 Si6A 121.2(7) 1_656 1_556
Si28 N49 Si6A 112.7(7) . 1_556
Al6A N49 Si6A 0.0 1_556 1_556
Al1 N49 Al5B 79.3(7) 1_656 1_556
Si1 N49 Al5B 79.3(7) 1_656 1_556
Si28 N49 Al5B 104.3(8) . 1_556
Al6A N49 Al5B 65.6(6) 1_556 1_556
Si6A N49 Al5B 65.6(6) 1_556 1_556
Al1 N49 Si5B 79.3(7) 1_656 1_556
Si1 N49 Si5B 79.3(7) 1_656 1_556
Si28 N49 Si5B 104.3(8) . 1_556
Al6A N49 Si5B 65.6(6) 1_556 1_556
Si6A N49 Si5B 65.6(6) 1_556 1_556
Al5B N49 Si5B 0.0 1_556 1_556
Al1 N49 Ba5B 119.3(7) 1_656 1_556
Si1 N49 Ba5B 119.3(7) 1_656 1_556
Si28 N49 Ba5B 114.5(7) . 1_556
Al6A N49 Ba5B 45.9(4) 1_556 1_556
Si6A N49 Ba5B 45.9(4) 1_556 1_556
Al5B N49 Ba5B 109.4(7) 1_556 1_556
Si5B N49 Ba5B 109.4(7) 1_556 1_556
Al1 N49 BaX4 43.7(12) 1_656 1_656
Si1 N49 BaX4 43.7(12) 1_656 1_656
Si28 N49 BaX4 126.4(13) . 1_656
Al6A N49 BaX4 115.2(13) 1_556 1_656
Si6A N49 BaX4 115.2(13) 1_556 1_656
Al5B N49 BaX4 116.1(14) 1_556 1_656
Si5B N49 BaX4 116.1(14) 1_556 1_656
Ba5B N49 BaX4 84.4(12) 1_556 1_656
Al1 N49 Ba5A 90.0(5) 1_656 .
Si1 N49 Ba5A 90.0(5) 1_656 .
Si28 N49 Ba5A 106.3(5) . .
Al6A N49 Ba5A 96.6(5) 1_556 .
Si6A N49 Ba5A 96.6(5) 1_556 .
Al5B N49 Ba5A 148.8(8) 1_556 .
Si5B N49 Ba5A 148.8(8) 1_556 .
Ba5B N49 Ba5A 51.2(3) 1_556 .
BaX4 N49 Ba5A 46.4(12) 1_656 .
Al1 N49 BaX2 19.5(9) 1_656 1_656
Si1 N49 BaX2 19.5(9) 1_656 1_656
Si28 N49 BaX2 104.5(11) . 1_656
Al6A N49 BaX2 140.5(11) 1_556 1_656
Si6A N49 BaX2 140.5(11) 1_556 1_656
Al5B N49 BaX2 93.2(11) 1_556 1_656
Si5B N49 BaX2 93.2(11) 1_556 1_656
Ba5B N49 BaX2 127.0(10) 1_556 1_656
BaX4 N49 BaX2 43.0(14) 1_656 1_656
Ba5A N49 BaX2 85.0(9) . 1_656
BaX1 N50 Al27 155(4) 1_556 1_545
BaX1 N50 Si27 155(4) 1_556 1_545
Al27 N50 Si27 0.0 1_545 1_545
BaX1 N50 Al2A 75(4) 1_556 1_556
Al27 N50 Al2A 127.4(8) 1_545 1_556
Si27 N50 Al2A 127.4(8) 1_545 1_556
BaX1 N50 Si2A 75(4) 1_556 1_556
Al27 N50 Si2A 127.4(8) 1_545 1_556
Si27 N50 Si2A 127.4(8) 1_545 1_556
Al2A N50 Si2A 0.0 1_556 1_556
BaX1 N50 Si2 75(4) 1_556 1_556
Al27 N50 Si2 112.3(7) 1_545 1_556
Si27 N50 Si2 112.3(7) 1_545 1_556
Al2A N50 Si2 92.3(6) 1_556 1_556
Si2A N50 Si2 92.3(6) 1_556 1_556
BaX1 N50 Al2 75(4) 1_556 1_556
Al27 N50 Al2 112.3(7) 1_545 1_556
Si27 N50 Al2 112.3(7) 1_545 1_556
Al2A N50 Al2 92.3(6) 1_556 1_556
Si2A N50 Al2 92.3(6) 1_556 1_556
Si2 N50 Al2 0.0(3) 1_556 1_556
BaX1 N50 Al3B 53(4) 1_556 1_546
Al27 N50 Al3B 115.6(10) 1_545 1_546
Si27 N50 Al3B 115.6(10) 1_545 1_546
Al2A N50 Al3B 74.1(9) 1_556 1_546
Si2A N50 Al3B 74.1(9) 1_556 1_546
Si2 N50 Al3B 128.1(9) 1_556 1_546
Al2 N50 Al3B 128.1(9) 1_556 1_546
BaX1 N50 Si3B 53(4) 1_556 1_546
Al27 N50 Si3B 115.6(10) 1_545 1_546
Si27 N50 Si3B 115.6(10) 1_545 1_546
Al2A N50 Si3B 74.1(9) 1_556 1_546
Si2A N50 Si3B 74.1(9) 1_556 1_546
Si2 N50 Si3B 128.1(9) 1_556 1_546
Al2 N50 Si3B 128.1(9) 1_556 1_546
Al3B N50 Si3B 0.0 1_546 1_546
BaX1 N50 BaX3 83(4) 1_556 1_556
Al27 N50 BaX3 120.7(15) 1_545 1_556
Si27 N50 BaX3 120.7(15) 1_545 1_556
Al2A N50 BaX3 47.4(13) 1_556 1_556
Si2A N50 BaX3 47.4(13) 1_556 1_556
Si2 N50 BaX3 48.7(14) 1_556 1_556
Al2 N50 BaX3 48.7(14) 1_556 1_556
Al3B N50 BaX3 115.2(17) 1_546 1_556
Si3B N50 BaX3 115.2(17) 1_546 1_556
BaX1 N50 Ba4A 47(4) 1_556 1_546
Al27 N50 Ba4A 108.4(6) 1_545 1_546
Si27 N50 Ba4A 108.4(6) 1_545 1_546
Al2A N50 Ba4A 108.7(6) 1_556 1_546
Si2A N50 Ba4A 108.7(6) 1_556 1_546
Si2 N50 Ba4A 104.9(6) 1_556 1_546
Al2 N50 Ba4A 104.9(6) 1_556 1_546
Al3B N50 Ba4A 41.1(8) 1_546 1_546
Si3B N50 Ba4A 41.1(8) 1_546 1_546
BaX3 N50 Ba4A 129.9(15) 1_556 1_546
BaX1 N50 BaY1 60(4) 1_556 1_546
Al27 N50 BaY1 109.4(10) 1_545 1_546
Si27 N50 BaY1 109.4(10) 1_545 1_546
Al2A N50 BaY1 75.2(9) 1_556 1_546
Si2A N50 BaY1 75.2(9) 1_556 1_546
Si2 N50 BaY1 134.9(10) 1_556 1_546
Al2 N50 BaY1 134.9(10) 1_556 1_546
Al3B N50 BaY1 6.8(10) 1_546 1_546
Si3B N50 BaY1 6.8(10) 1_546 1_546
BaX3 N50 BaY1 118.8(16) 1_556 1_546
Ba4A N50 BaY1 44.3(8) 1_546 1_546
N2B Ba4A Si3B 93(2) . .
N2B Ba4A Si1B 85(2) . .
Si3B Ba4A Si1B 79.1(7) . .
N2B Ba4A BaY1 75(2) . .
Si3B Ba4A BaY1 32.8(13) . .
Si1B Ba4A BaY1 51.2(12) . .
N2B Ba4A BaX1 113(3) . 1_565
Si3B Ba4A BaX1 46.2(14) . 1_565
Si1B Ba4A BaX1 120.7(13) . 1_565
BaY1 Ba4A BaX1 78.9(16) . 1_565
N2B Ba4A Si7B 23.8(19) . .
Si3B Ba4A Si7B 111.1(12) . .
Si1B Ba4A Si7B 103.2(11) . .
BaY1 Ba4A Si7B 98.4(14) . .
BaX1 Ba4A Si7B 115.0(15) 1_565 .
N2B Ba4A BaX2 88(3) . .
Si3B Ba4A BaX2 122.7(13) . .
Si1B Ba4A BaX2 43.8(12) . .
BaY1 Ba4A BaX2 94.1(16) . .
BaX1 Ba4A BaX2 154.6(17) 1_565 .
Si7B Ba4A BaX2 90.0(14) . .
N2B Ba4A Ba4B 126.8(18) . 1_564
Si3B Ba4A Ba4B 130.2(9) . 1_564
Si1B Ba4A Ba4B 127.0(6) . 1_564
BaY1 Ba4A Ba4B 157.9(11) . 1_564
BaX1 Ba4A Ba4B 87.1(12) 1_565 1_564
Si7B Ba4A Ba4B 103.1(8) . 1_564
BaX2 Ba4A Ba4B 91.4(11) . 1_564
N2B Ba4A N50 126(3) . 1_564
Si3B Ba4A N50 47.0(9) . 1_564
Si1B Ba4A N50 112.5(7) . 1_564
BaY1 Ba4A N50 78.8(11) . 1_564
BaX1 Ba4A N50 14.1(13) 1_565 1_564
Si7B Ba4A N50 129.1(9) . 1_564
BaX2 Ba4A N50 140.8(12) . 1_564
Ba4B Ba4A N50 83.4(4) 1_564 1_564
N1B Ba5A Al2B 97(4) . 1_556
N1B Ba5A Si2B 97(4) . 1_556
Al2B Ba5A Si2B 0.0 1_556 1_556
N1B Ba5A Al4B 86(3) . 1_656
Al2B Ba5A Al4B 80.7(7) 1_556 1_656
Si2B Ba5A Al4B 80.7(7) 1_556 1_656
N1B Ba5A Si4B 86(3) . 1_656
Al2B Ba5A Si4B 80.7(7) 1_556 1_656
Si2B Ba5A Si4B 80.7(7) 1_556 1_656
Al4B Ba5A Si4B 0.0 1_656 1_656
N1B Ba5A BaY2 81(4) . 1_656
Al2B Ba5A BaY2 34.4(12) 1_556 1_656
Si2B Ba5A BaY2 34.4(12) 1_556 1_656
Al4B Ba5A BaY2 49.2(12) 1_656 1_656
Si4B Ba5A BaY2 49.2(12) 1_656 1_656
N1B Ba5A BaX4 89(3) . 1_656
Al2B Ba5A BaX4 123.1(14) 1_556 1_656
Si2B Ba5A BaX4 123.1(14) 1_556 1_656
Al4B Ba5A BaX4 43.3(13) 1_656 1_656
Si4B Ba5A BaX4 43.3(13) 1_656 1_656
BaY2 Ba5A BaX4 92.4(17) 1_656 1_656
N1B Ba5A Si8B 19(4) . .
Al2B Ba5A Si8B 109.5(11) 1_556 .
Si2B Ba5A Si8B 109.5(11) 1_556 .
Al4B Ba5A Si8B 100.7(12) 1_656 .
Si4B Ba5A Si8B 100.7(12) 1_656 .
BaY2 Ba5A Si8B 98.8(14) 1_656 .
BaX4 Ba5A Si8B 92.9(15) 1_656 .
N1B Ba5A Ba5B 120(4) . 1_556
Al2B Ba5A Ba5B 131.6(6) 1_556 1_556
Si2B Ba5A Ba5B 131.6(6) 1_556 1_556
Al4B Ba5A Ba5B 128.8(7) 1_656 1_556
Si4B Ba5A Ba5B 128.8(7) 1_656 1_556
BaY2 Ba5A Ba5B 159.0(12) 1_656 1_556
BaX4 Ba5A Ba5B 90.2(12) 1_656 1_556
Si8B Ba5A Ba5B 101.9(8) . 1_556
N1B Ba5A BaX3 115(3) . 1_556
Al2B Ba5A BaX3 46.2(12) 1_556 1_556
Si2B Ba5A BaX3 46.2(12) 1_556 1_556
Al4B Ba5A BaX3 122.7(13) 1_656 1_556
Si4B Ba5A BaX3 122.7(13) 1_656 1_556
BaY2 Ba5A BaX3 80.6(16) 1_656 1_556
BaX4 Ba5A BaX3 152.6(18) 1_656 1_556
Si8B Ba5A BaX3 114.3(15) . 1_556
Ba5B Ba5A BaX3 87.5(12) 1_556 1_556
N1B Ba5A N1 128(3) . 1_556
Al2B Ba5A N1 46.2(5) 1_556 1_556
Si2B Ba5A N1 46.2(5) 1_556 1_556
Al4B Ba5A N1 113.9(7) 1_656 1_556
Si4B Ba5A N1 113.9(7) 1_656 1_556
BaY2 Ba5A N1 78.9(12) 1_656 1_556
BaX4 Ba5A N1 138.3(13) 1_656 1_556
Si8B Ba5A N1 128.6(9) . 1_556
Ba5B Ba5A N1 85.3(4) 1_556 1_556
BaX3 Ba5A N1 14.3(12) 1_556 1_556
Ba4B Si1A N45 144.4(6) 1_554 1_454
Ba4B Si1A N2A 23.6(5) 1_554 1_554
N45 Si1A N2A 120.8(7) 1_454 1_554
Ba4B Si1A N2 87.4(5) 1_554 1_545
N45 Si1A N2 118.2(6) 1_454 1_545
N2A Si1A N2 105.9(6) 1_554 1_545
Ba4B Si1A BaY2 94.5(14) 1_554 .
N45 Si1A BaY2 77.9(14) 1_454 .
N2A Si1A BaY2 86.9(14) 1_554 .
N2 Si1A BaY2 146.2(15) 1_545 .
Ba4B Si1A N5 85.6(5) 1_554 .
N45 Si1A N5 104.3(6) 1_454 .
N2A Si1A N5 91.8(7) 1_554 .
N2 Si1A N5 112.8(6) 1_545 .
BaY2 Si1A N5 34.3(14) . .
Ba4B Si1A Al5B 139.6(5) 1_554 1_445
N45 Si1A Al5B 58.9(5) 1_454 1_445
N2A Si1A Al5B 141.6(7) 1_554 1_445
N2 Si1A Al5B 59.3(4) 1_545 1_445
BaY2 Si1A Al5B 125.9(14) . 1_445
N5 Si1A Al5B 126.3(6) . 1_445
Ba4B Si1A Si5B 139.6(5) 1_554 1_445
N45 Si1A Si5B 58.9(5) 1_454 1_445
N2A Si1A Si5B 141.6(7) 1_554 1_445
N2 Si1A Si5B 59.3(4) 1_545 1_445
BaY2 Si1A Si5B 125.9(14) . 1_445
N5 Si1A Si5B 126.3(6) . 1_445
Al5B Si1A Si5B 0.0 1_445 1_445
Ba4B Si1A Al2B 123.9(6) 1_554 1_455
N45 Si1A Al2B 52.8(7) 1_454 1_455
N2A Si1A Al2B 112.8(6) 1_554 1_455
N2 Si1A Al2B 137.9(6) 1_545 1_455
BaY2 Si1A Al2B 29.6(14) . 1_455
N5 Si1A Al2B 51.6(5) . 1_455
Al5B Si1A Al2B 96.4(6) 1_445 1_455
Si5B Si1A Al2B 96.4(6) 1_445 1_455
Ba4B Si1A Si2B 123.9(6) 1_554 1_455
N45 Si1A Si2B 52.8(7) 1_454 1_455
N2A Si1A Si2B 112.8(6) 1_554 1_455
N2 Si1A Si2B 137.9(6) 1_545 1_455
BaY2 Si1A Si2B 29.6(14) . 1_455
N5 Si1A Si2B 51.6(5) . 1_455
Al5B Si1A Si2B 96.4(6) 1_445 1_455
Si5B Si1A Si2B 96.4(6) 1_445 1_455
Al2B Si1A Si2B 0.0 1_455 1_455
Ba4B Si1A Si3A 43.2(3) 1_554 .
N45 Si1A Si3A 126.4(4) 1_454 .
N2A Si1A Si3A 46.8(5) 1_554 .
N2 Si1A Si3A 114.8(4) 1_545 .
BaY2 Si1A Si3A 52.9(14) . .
N5 Si1A Si3A 45.3(4) . .
Al5B Si1A Si3A 169.0(5) 1_445 .
Si5B Si1A Si3A 169.0(5) 1_445 .
Al2B Si1A Si3A 82.4(5) 1_455 .
Si2B Si1A Si3A 82.4(5) 1_455 .
BaX3 Si2A BaX1 81(2) . .
BaX3 Si2A N1 22.9(18) . .
BaX1 Si2A N1 83.8(16) . .
BaX3 Si2A N50 78.4(19) . 1_554
BaX1 Si2A N50 24.6(16) . 1_554
N1 Si2A N50 90.2(6) . 1_554
BaX3 Si2A N6 141(2) . 1_545
BaX1 Si2A N6 94.7(17) . 1_545
N1 Si2A N6 118.4(7) . 1_545
N50 Si2A N6 112.4(6) 1_554 1_545
BaX3 Si2A N45 97.3(19) . 1_554
BaX1 Si2A N45 141.0(17) . 1_554
N1 Si2A N45 109.7(6) . 1_554
N50 Si2A N45 116.6(6) 1_554 1_554
N6 Si2A N45 108.8(5) 1_545 1_554
BaX3 Si2A Al3B 127.0(19) . 1_545
BaX1 Si2A Al3B 46.2(17) . 1_545
N1 Si2A Al3B 122.9(7) . 1_545
N50 Si2A Al3B 57.0(8) 1_554 1_545
N6 Si2A Al3B 56.1(9) 1_545 1_545
N45 Si2A Al3B 126.2(7) 1_554 1_545
BaX3 Si2A Si3B 127.0(19) . 1_545
BaX1 Si2A Si3B 46.2(17) . 1_545
N1 Si2A Si3B 122.9(7) . 1_545
N50 Si2A Si3B 57.0(8) 1_554 1_545
N6 Si2A Si3B 56.1(9) 1_545 1_545
N45 Si2A Si3B 126.2(7) 1_554 1_545
Al3B Si2A Si3B 0.0 1_545 1_545
BaX3 Si2A Al5B 142.3(18) . 1_545
BaX1 Si2A Al5B 136.5(17) . 1_545
N1 Si2A Al5B 135.7(6) . 1_545
N50 Si2A Al5B 134.0(6) 1_554 1_545
N6 Si2A Al5B 54.5(4) 1_545 1_545
N45 Si2A Al5B 54.4(4) 1_554 1_545
Al3B Si2A Al5B 90.6(7) 1_545 1_545
Si3B Si2A Al5B 90.6(7) 1_545 1_545
BaX3 Si2A Si5B 142.3(18) . 1_545
BaX1 Si2A Si5B 136.5(17) . 1_545
N1 Si2A Si5B 135.7(6) . 1_545
N50 Si2A Si5B 134.0(6) 1_554 1_545
N6 Si2A Si5B 54.5(4) 1_545 1_545
N45 Si2A Si5B 54.4(4) 1_554 1_545
Al3B Si2A Si5B 90.6(7) 1_545 1_545
Si3B Si2A Si5B 90.6(7) 1_545 1_545
Al5B Si2A Si5B 0.0 1_545 1_545
BaX3 Si2A Si2B 49.3(19) . .
BaX1 Si2A Si2B 129.8(17) . .
N1 Si2A Si2B 54.6(6) . .
N50 Si2A Si2B 119.1(6) 1_554 .
N6 Si2A Si2B 127.6(6) 1_545 .
N45 Si2A Si2B 55.6(7) 1_554 .
Al3B Si2A Si2B 176.0(8) 1_545 .
Si3B Si2A Si2B 176.0(8) 1_545 .
Al5B Si2A Si2B 93.2(6) 1_545 .
Si5B Si2A Si2B 93.2(6) 1_545 .
Ba4B Si3A N48 131.3(6) 1_554 1_554
Ba4B Si3A N5 90.5(5) 1_554 .
N48 Si3A N5 101.9(6) 1_554 .
Ba4B Si3A N4 94.2(6) 1_554 .
N48 Si3A N4 115.2(6) 1_554 .
N5 Si3A N4 124.1(6) . .
Ba4B Si3A N2A 23.6(5) 1_554 1_554
N48 Si3A N2A 107.7(6) 1_554 1_554
N5 Si3A N2A 95.6(7) . 1_554
N4 Si3A N2A 109.8(6) . 1_554
Ba4B Si3A BaY2 89.1(12) 1_554 .
N48 Si3A BaY2 78.3(12) 1_554 .
N5 Si3A BaY2 32.9(13) . .
N4 Si3A BaY2 156.9(13) . .
N2A Si3A BaY2 81.3(13) 1_554 .
Ba4B Si3A Si6B 130.2(10) 1_554 .
N48 Si3A Si6B 56.2(10) 1_554 .
N5 Si3A Si6B 139.2(10) . .
N4 Si3A Si6B 59.2(10) . .
N2A Si3A Si6B 122.7(10) 1_554 .
BaY2 Si3A Si6B 132.4(15) . .
Ba4B Si3A Si4B 132.2(6) 1_554 .
N48 Si3A Si4B 49.8(7) 1_554 .
N5 Si3A Si4B 53.7(6) . .
N4 Si3A Si4B 130.8(7) . .
N2A Si3A Si4B 119.4(7) 1_554 .
BaY2 Si3A Si4B 43.4(13) . .
Si6B Si3A Si4B 91.9(11) . .
Ba4B Si3A Si1A 44.3(4) 1_554 .
N48 Si3A Si1A 116.3(5) 1_554 .
N5 Si3A Si1A 49.3(4) . .
N4 Si3A Si1A 127.9(5) . .
N2A Si3A Si1A 46.6(5) 1_554 .
BaY2 Si3A Si1A 46.3(12) . .
Si6B Si3A Si1A 167.0(9) . .
Si4B Si3A Si1A 89.4(5) . .
Ba5B Si4A N3 134.3(6) . .
Ba5B Si4A N46 92.1(6) . 1_554
N3 Si4A N46 116.5(6) . 1_554
Ba5B Si4A N47 87.4(6) . 1_554
N3 Si4A N47 103.1(6) . 1_554
N46 Si4A N47 123.1(6) 1_554 1_554
Ba5B Si4A N1A 26.2(6) . .
N3 Si4A N1A 108.1(7) . .
N46 Si4A N1A 108.0(6) 1_554 .
N47 Si4A N1A 95.5(7) 1_554 .
Ba5B Si4A BaY1 85.8(12) . .
N3 Si4A BaY1 78.7(12) . .
N46 Si4A BaY1 159.0(13) 1_554 .
N47 Si4A BaY1 36.0(13) 1_554 .
N1A Si4A BaY1 78.4(13) . .
Ba5B Si4A Si6B 134.2(10) . .
N3 Si4A Si6B 59.4(10) . .
N46 Si4A Si6B 57.1(10) 1_554 .
N47 Si4A Si6B 136.8(10) 1_554 .
N1A Si4A Si6B 126.8(10) . .
BaY1 Si4A Si6B 135.3(15) . .
Ba5B Si4A Si1B 133.5(7) . .
N3 Si4A Si1B 50.6(7) . .
N46 Si4A Si1B 129.6(7) 1_554 .
N47 Si4A Si1B 54.9(6) 1_554 .
N1A Si4A Si1B 122.3(7) . .
BaY1 Si4A Si1B 47.8(13) . .
Si6B Si4A Si1B 90.5(11) . .
Ba5B Si4A Si6A 43.8(4) . .
N3 Si4A Si6A 115.2(5) . .
N46 Si4A Si6A 127.8(5) 1_554 .
N47 Si4A Si6A 48.7(4) 1_554 .
N1A Si4A Si6A 46.8(5) . .
BaY1 Si4A Si6A 43.1(12) . .
Si6B Si4A Si6A 171.6(9) . .
Si1B Si4A Si6A 90.0(5) . .
BaX2 Si5A BaX4 81(2) . .
BaX2 Si5A N48 139.9(19) . 1_554
BaX4 Si5A N48 93.6(17) . 1_554
BaX2 Si5A N3 98.2(19) . .
BaX4 Si5A N3 140.0(17) . .
N48 Si5A N3 110.1(6) 1_554 .
BaX2 Si5A N7 79.1(18) . .
BaX4 Si5A N7 25.2(16) . .
N48 Si5A N7 111.6(6) 1_554 .
N3 Si5A N7 115.0(6) . .
BaX2 Si5A N44 24.5(18) . 1_554
BaX4 Si5A N44 83.8(16) . 1_554
N48 Si5A N44 115.5(6) 1_554 1_554
N3 Si5A N44 111.9(6) . 1_554
N7 Si5A N44 91.7(6) . 1_554
BaX2 Si5A Si1B 51.3(19) . .
BaX4 Si5A Si1B 131.3(17) . .
N48 Si5A Si1B 128.3(8) 1_554 .
N3 Si5A Si1B 54.1(7) . .
N7 Si5A Si1B 119.5(7) . .
N44 Si5A Si1B 58.2(6) 1_554 .
BaX2 Si5A Si4B 123.6(19) . .
BaX4 Si5A Si4B 44.2(17) . .
N48 Si5A Si4B 53.8(7) 1_554 .
N3 Si5A Si4B 130.9(7) . .
N7 Si5A Si4B 57.9(6) . .
N44 Si5A Si4B 116.7(7) 1_554 .
Si1B Si5A Si4B 174.7(8) . .
BaX2 Si5A Si6B 142(2) . .
BaX4 Si5A Si6B 136.5(18) . .
N48 Si5A Si6B 53.1(9) 1_554 .
N3 Si5A Si6B 57.1(9) . .
N7 Si5A Si6B 135.5(9) . .
N44 Si5A Si6B 132.8(9) 1_554 .
Si1B Si5A Si6B 91.9(10) . .
Si4B Si5A Si6B 92.9(10) . .
BaY1 Si6A Ba5B 95.2(14) . .
BaY1 Si6A N6 77.6(15) . .
Ba5B Si6A N6 148.6(6) . .
BaY1 Si6A N1A 87.2(14) . .
Ba5B Si6A N1A 25.9(6) . .
N6 Si6A N1A 122.6(7) . .
BaY1 Si6A N49 149.6(15) . 1_554
Ba5B Si6A N49 84.4(5) . 1_554
N6 Si6A N49 117.2(6) . 1_554
N1A Si6A N49 103.6(6) . 1_554
BaY1 Si6A N47 38.9(15) . 1_554
Ba5B Si6A N47 83.3(5) . 1_554
N6 Si6A N47 106.9(6) . 1_554
N1A Si6A N47 92.5(7) . 1_554
N49 Si6A N47 111.4(6) 1_554 1_554
BaY1 Si6A Si5B 125.7(14) . .
Ba5B Si6A Si5B 138.9(6) . .
N6 Si6A Si5B 58.8(4) . .
N1A Si6A Si5B 142.3(7) . .
N49 Si6A Si5B 58.6(4) 1_554 .
N47 Si6A Si5B 124.3(6) 1_554 .
BaY1 Si6A Si3B 30.8(15) . .
Ba5B Si6A Si3B 125.9(7) . .
N6 Si6A Si3B 54.0(7) . .
N1A Si6A Si3B 116.2(8) . .
N49 Si6A Si3B 136.6(8) 1_554 .
N47 Si6A Si3B 53.1(5) 1_554 .
Si5B Si6A Si3B 94.8(7) . .
BaY1 Si6A Si4A 54.3(14) . .
Ba5B Si6A Si4A 42.1(4) . .
N6 Si6A Si4A 128.3(4) . .
N1A Si6A Si4A 46.5(5) . .
N49 Si6A Si4A 114.2(4) 1_554 .
N47 Si6A Si4A 46.0(4) 1_554 .
Si5B Si6A Si4A 167.2(5) . .
Si3B Si6A Si4A 84.2(6) . .
B1B Si7A N1A 173.2(17) . .
B1B Si7A N14 68.3(16) . .
N1A Si7A N14 109.0(7) . .
B1B Si7A N18 66.6(16) . .
N1A Si7A N18 120.1(7) . .
N14 Si7A N18 105.4(6) . .
B1B Si7A N8 63.6(16) . .
N1A Si7A N8 112.0(7) . .
N14 Si7A N8 103.6(6) . .
N18 Si7A N8 105.3(6) . .
B1B Si7A Ba5B 168.9(16) . .
N1A Si7A Ba5B 8.0(6) . .
N14 Si7A Ba5B 115.8(5) . .
N18 Si7A Ba5B 119.8(5) . .
N8 Si7A Ba5B 105.4(5) . .
B1B Si7A Ba3 4.0(16) . .
N1A Si7A Ba3 169.2(6) . .
N14 Si7A Ba3 66.8(4) . .
N18 Si7A Ba3 70.6(4) . .
N8 Si7A Ba3 61.1(4) . .
Ba5B Si7A Ba3 165.9(3) . .
B1B Si7A BaY1 137.7(17) . .
N1A Si7A BaY1 39.7(9) . .
N14 Si7A BaY1 69.5(8) . .
N18 Si7A BaY1 129.2(8) . .
N8 Si7A BaY1 125.3(8) . .
Ba5B Si7A BaY1 47.0(7) . .
Ba3 Si7A BaY1 135.8(7) . .
B2B Si8A N2A 178(9) . .
B2B Si8A N36 72(8) . 1_455
N2A Si8A N36 108.1(7) . 1_455
B2B Si8A N33 60(8) . 1_545
N2A Si8A N33 118.7(7) . 1_545
N36 Si8A N33 105.6(6) 1_455 1_545
B2B Si8A N43 67(9) . .
N2A Si8A N43 114.1(7) . .
N36 Si8A N43 104.0(6) 1_455 .
N33 Si8A N43 105.0(6) 1_545 .
B2B Si8A Ba4B 171(9) . .
N2A Si8A Ba4B 9.5(6) . .
N36 Si8A Ba4B 116.5(5) 1_455 .
N33 Si8A Ba4B 117.8(5) 1_545 .
N43 Si8A Ba4B 106.6(5) . .
B2B Si8A Si26 86(8) . .
N2A Si8A Si26 94.4(5) . .
N36 Si8A Si26 33.2(4) 1_455 .
N33 Si8A Si26 136.7(5) 1_545 .
N43 Si8A Si26 82.9(4) . .
Ba4B Si8A Si26 99.4(3) . .
B2B Si8A Ba1 11(8) . .
N2A Si8A Ba1 170.5(6) . .
N36 Si8A Ba1 67.4(4) 1_455 .
N33 Si8A Ba1 70.8(4) 1_545 .
N43 Si8A Ba1 60.7(4) . .
Ba4B Si8A Ba1 167.0(3) . .
Si26 Si8A Ba1 77.31(14) . .
B2B Si8A BaY2 142(8) . 1_556
N2A Si8A BaY2 38.3(8) . 1_556
N36 Si8A BaY2 69.8(8) 1_455 1_556
N33 Si8A BaY2 130.2(8) 1_545 1_556
N43 Si8A BaY2 124.5(8) . 1_556
Ba4B Si8A BaY2 46.9(7) . 1_556
Si26 Si8A BaY2 62.2(7) . 1_556
Ba1 Si8A BaY2 136.4(7) . 1_556
Si7B B1A N15 89(3) . .
Si7B B1A N11 90(3) . .
N15 B1A N11 119.6(13) . .
Si7B B1A N17 90(3) . .
N15 B1A N17 119.6(13) . .
N11 B1A N17 120.8(13) . .
Si7B B1A Ba2 168(3) . .
N15 B1A Ba2 94.9(9) . .
N11 B1A Ba2 77.9(8) . .
N17 B1A Ba2 98.0(9) . .
Si7B B1A Ba4A 3(3) . .
N15 B1A Ba4A 87.5(9) . .
N11 B1A Ba4A 88.7(9) . .
N17 B1A Ba4A 93.0(9) . .
Ba2 B1A Ba4A 165.8(6) . .
Si8B B2A N37 96(3) . .
Si8B B2A N34 89(3) . .
N37 B2A N34 120.1(14) . .
Si8B B2A N41 86(3) . .
N37 B2A N41 120.2(13) . .
N34 B2A N41 119.7(13) . .
Si8B B2A Ba3 162(3) . .
N37 B2A Ba3 95.3(9) . .
N34 B2A Ba3 96.5(9) . .
N41 B2A Ba3 76.7(8) . .
Si8B B2A Ba5A 9(3) . .
N37 B2A Ba5A 87.2(9) . .
N34 B2A Ba5A 94.7(9) . .
N41 B2A Ba5A 89.5(9) . .
Ba3 B2A Ba5A 165.3(6) . .
Si8B B2A BaN4 114(3) . .
N37 B2A BaN4 136.7(14) . .
N34 B2A BaN4 37.2(12) . .
N41 B2A BaN4 93.1(13) . .
Ba3 B2A BaN4 64.2(10) . .
Ba5A B2A BaN4 122.5(10) . .
Ba5B N1A Si7A 155.2(17) . .
Ba5B N1A Si4A 67.4(13) . .
Si7A N1A Si4A 116.2(9) . .
Ba5B N1A Si6A 70.6(13) . .
Si7A N1A Si6A 132.6(9) . .
Si4A N1A Si6A 86.6(7) . .
Ba5B N1A BaY1 88.1(17) . .
Si7A N1A BaY1 114.5(12) . .
Si4A N1A BaY1 55.0(11) . .
Si6A N1A BaY1 44.6(10) . .
Ba5B N1A Ba5A 44.6(11) . 1_554
Si7A N1A Ba5A 113.4(7) . 1_554
Si4A N1A Ba5A 101.1(6) . 1_554
Si6A N1A Ba5A 100.7(6) . 1_554
BaY1 N1A Ba5A 132.1(12) . 1_554
Ba4B N2A Si8A 148.6(18) . .
Ba4B N2A Al1A 72.8(14) . 1_556
Si8A N2A Al1A 135.9(10) . 1_556
Ba4B N2A Si1A 72.8(14) . 1_556
Si8A N2A Si1A 135.9(10) . 1_556
Al1A N2A Si1A 0.0 1_556 1_556
Ba4B N2A Al3A 69.6(14) . 1_556
Si8A N2A Al3A 116.5(9) . 1_556
Al1A N2A Al3A 86.6(7) 1_556 1_556
Si1A N2A Al3A 86.6(7) 1_556 1_556
Ba4B N2A Si3A 69.6(14) . 1_556
Si8A N2A Si3A 116.5(9) . 1_556
Al1A N2A Si3A 86.6(7) 1_556 1_556
Si1A N2A Si3A 86.6(7) 1_556 1_556
Al3A N2A Si3A 0.0 1_556 1_556
Ba4B N2A BaY2 91.1(17) . 1_556
Si8A N2A BaY2 117.6(12) . 1_556
Al1A N2A BaY2 46.7(10) 1_556 1_556
Si1A N2A BaY2 46.7(10) 1_556 1_556
Al3A N2A BaY2 52.7(11) 1_556 1_556
Si3A N2A BaY2 52.7(11) 1_556 1_556
Ba4B N2A Ba4A 38.6(12) . 1_546
Si8A N2A Ba4A 112.6(7) . 1_546
Al1A N2A Ba4A 98.6(6) 1_556 1_546
Si1A N2A Ba4A 98.6(6) 1_556 1_546
Al3A N2A Ba4A 99.1(6) 1_556 1_546
Si3A N2A Ba4A 99.1(6) 1_556 1_546
BaY2 N2A Ba4A 129.4(11) 1_556 1_546
N2A Ba4B Al3A 86.8(14) . 1_556
N2A Ba4B Si3A 86.8(14) . 1_556
Al3A Ba4B Si3A 0.0 1_556 1_556
N2A Ba4B Al1A 83.5(15) . 1_556
Al3A Ba4B Al1A 92.4(5) 1_556 1_556
Si3A Ba4B Al1A 92.4(5) 1_556 1_556
N2A Ba4B Si1A 83.5(15) . 1_556
Al3A Ba4B Si1A 92.4(5) 1_556 1_556
Si3A Ba4B Si1A 92.4(5) 1_556 1_556
Al1A Ba4B Si1A 0.0 1_556 1_556
N2A Ba4B Si8A 21.9(13) . .
Al3A Ba4B Si8A 93.5(5) 1_556 .
Si3A Ba4B Si8A 93.5(5) 1_556 .
Al1A Ba4B Si8A 104.1(5) 1_556 .
Si1A Ba4B Si8A 104.1(5) 1_556 .
N2A Ba4B Ba4A 130.6(15) . 1_546
Al3A Ba4B Ba4A 126.6(6) 1_556 1_546
Si3A Ba4B Ba4A 126.6(6) 1_556 1_546
Al1A Ba4B Ba4A 123.7(5) 1_556 1_546
Si1A Ba4B Ba4A 123.7(5) 1_556 1_546
Si8A Ba4B Ba4A 110.9(4) . 1_546
N2A Ba4B N2 120.2(16) . 1_546
Al3A Ba4B N2 121.1(6) 1_556 1_546
Si3A Ba4B N2 121.1(6) 1_556 1_546
Al1A Ba4B N2 47.6(4) 1_556 1_546
Si1A Ba4B N2 47.6(4) 1_556 1_546
Si8A Ba4B N2 131.6(5) . 1_546
Ba4A Ba4B N2 76.4(4) 1_546 1_546
N2A Ba4B N5 97.0(14) . 1_556
Al3A Ba4B N5 45.8(4) 1_556 1_556
Si3A Ba4B N5 45.8(4) 1_556 1_556
Al1A Ba4B N5 49.8(4) 1_556 1_556
Si1A Ba4B N5 49.8(4) 1_556 1_556
Si8A Ba4B N5 116.2(5) . 1_556
Ba4A Ba4B N5 132.4(5) 1_546 1_556
N2 Ba4B N5 77.6(5) 1_546 1_556
N2A Ba4B N4 115.6(16) . 1_556
Al3A Ba4B N4 44.0(4) 1_556 1_556
Si3A Ba4B N4 44.0(4) 1_556 1_556
Al1A Ba4B N4 126.2(6) 1_556 1_556
Si1A Ba4B N4 126.2(6) 1_556 1_556
Si8A Ba4B N4 107.7(5) . 1_556
Ba4A Ba4B N4 82.8(4) 1_546 1_556
N2 Ba4B N4 120.7(6) 1_546 1_556
N5 Ba4B N4 77.3(5) 1_556 1_556
N2A Ba4B BaY2 72.7(17) . 1_556
Al3A Ba4B BaY2 50.2(10) 1_556 1_556
Si3A Ba4B BaY2 50.2(10) 1_556 1_556
Al1A Ba4B BaY2 44.0(9) 1_556 1_556
Si1A Ba4B BaY2 44.0(9) 1_556 1_556
Si8A Ba4B BaY2 93.0(11) . 1_556
Ba4A Ba4B BaY2 156.0(11) 1_546 1_556
N2 Ba4B BaY2 86.6(10) 1_546 1_556
N5 Ba4B BaY2 24.7(10) 1_556 1_556
N4 Ba4B BaY2 91.8(11) 1_556 1_556
N1A Ba5B Si4A 86.4(14) . .
N1A Ba5B Si6A 83.4(13) . .
Si4A Ba5B Si6A 94.1(5) . .
N1A Ba5B N49 119.2(15) . 1_554
Si4A Ba5B N49 126.5(6) . 1_554
Si6A Ba5B N49 49.7(4) . 1_554
N1A Ba5B N47 100.9(14) . 1_554
Si4A Ba5B N47 48.4(4) . 1_554
Si6A Ba5B N47 51.0(4) . 1_554
N49 Ba5B N47 79.5(5) 1_554 1_554
N1A Ba5B Ba5A 121.9(14) . 1_554
Si4A Ba5B Ba5A 130.0(6) . 1_554
Si6A Ba5B Ba5A 126.6(5) . 1_554
N49 Ba5B Ba5A 77.8(4) 1_554 1_554
N47 Ba5B Ba5A 137.1(6) 1_554 1_554
N1A Ba5B Si7A 16.8(12) . .
Si4A Ba5B Si7A 90.5(5) . .
Si6A Ba5B Si7A 99.4(5) . .
N49 Ba5B Si7A 127.9(5) 1_554 .
N47 Ba5B Si7A 115.4(5) 1_554 .
Ba5A Ba5B Si7A 107.3(4) 1_554 .
N1A Ba5B N46 113.9(15) . 1_554
Si4A Ba5B N46 45.8(4) . 1_554
Si6A Ba5B N46 131.0(6) . 1_554
N49 Ba5B N46 125.6(6) 1_554 1_554
N47 Ba5B N46 80.2(5) 1_554 1_554
Ba5A Ba5B N46 84.1(4) 1_554 1_554
Si7A Ba5B N46 106.4(5) . 1_554
N1A Ba5B BaY1 73.5(16) . .
Si4A Ba5B BaY1 53.1(10) . .
Si6A Ba5B BaY1 42.2(10) . .
N49 Ba5B BaY1 87.8(10) 1_554 .
N47 Ba5B BaY1 28.1(10) 1_554 .
Ba5A Ba5B BaY1 162.7(10) 1_554 .
Si7A Ba5B BaY1 89.0(11) . .
N46 Ba5B BaY1 96.8(11) 1_554 .
Si3B BaY1 N47 104(3) . 1_554
Si3B BaY1 Si6A 102(3) . .
N47 BaY1 Si6A 78(2) 1_554 .
Si3B BaY1 Si1B 98(3) . .
N47 BaY1 Si1B 79(2) 1_554 .
Si6A BaY1 Si1B 152(3) . .
Si3B BaY1 Si4A 163(4) . .
N47 BaY1 Si4A 60.9(19) 1_554 .
Si6A BaY1 Si4A 82.6(17) . .
Si1B BaY1 Si4A 73.5(18) . .
Si3B BaY1 N2B 61.3(19) . .
N47 BaY1 N2B 127(3) 1_554 .
Si6A BaY1 N2B 151(3) . .
Si1B BaY1 N2B 56.6(13) . .
Si4A BaY1 N2B 121(2) . .
Si3B BaY1 Ba4A 52(2) . .
N47 BaY1 Ba4A 113(3) 1_554 .
Si6A BaY1 Ba4A 152(2) . .
Si1B BaY1 Ba4A 53.2(14) . .
Si4A BaY1 Ba4A 125(2) . .
N2B BaY1 Ba4A 16.4(6) . .
Si3B BaY1 N6 60(2) . .
N47 BaY1 N6 117(3) 1_554 .
Si6A BaY1 N6 52.9(12) . .
Si1B BaY1 N6 154(3) . .
Si4A BaY1 N6 132(2) . .
N2B BaY1 N6 99(2) . .
Ba4A BaY1 N6 100.9(17) . .
N5 BaY2 Al2B 113(4) . 1_455
N5 BaY2 Si2B 113(4) . 1_455
Al2B BaY2 Si2B 0.0 1_455 1_455
N5 BaY2 Si4B 88(3) . .
Al2B BaY2 Si4B 96(3) 1_455 .
Si2B BaY2 Si4B 96(3) 1_455 .
N5 BaY2 Si1A 76(2) . .
Al2B BaY2 Si1A 102(3) 1_455 .
Si2B BaY2 Si1A 102(3) 1_455 .
Si4B BaY2 Si1A 159(3) . .
N5 BaY2 Si3A 62(2) . .
Al2B BaY2 Si3A 173(3) 1_455 .
Si2B BaY2 Si3A 173(3) 1_455 .
Si4B BaY2 Si3A 79(2) . .
Si1A BaY2 Si3A 80.8(17) . .
N5 BaY2 Ba5A 121(3) . 1_454
Al2B BaY2 Ba5A 48.5(19) 1_455 1_454
Si2B BaY2 Ba5A 48.5(19) 1_455 1_454
Si4B BaY2 Ba5A 52.0(15) . 1_454
Si1A BaY2 Ba5A 149(2) . 1_454
Si3A BaY2 Ba5A 130(2) . 1_454
N5 BaY2 N1B 140(4) . 1_454
Al2B BaY2 N1B 61(2) 1_455 1_454
Si2B BaY2 N1B 61(2) 1_455 1_454
Si4B BaY2 N1B 56.2(16) . 1_454
Si1A BaY2 N1B 143(3) . 1_454
Si3A BaY2 N1B 120(2) . 1_454
Ba5A BaY2 N1B 23(2) 1_454 1_454
N5 BaY2 N45 115(3) . 1_454
Al2B BaY2 N45 59(2) 1_455 1_454
Si2B BaY2 N45 59(2) 1_455 1_454
Si4B BaY2 N45 151(3) . 1_454
Si1A BaY2 N45 50.5(11) . 1_454
Si3A BaY2 N45 127(2) . 1_454
Ba5A BaY2 N45 98.8(18) 1_454 1_454
N1B BaY2 N45 96(2) 1_454 1_454
BaX2 Si1B BaY1 158(3) . .
BaX2 Si1B N3 91(2) . .
BaY1 Si1B N3 85.6(17) . .
BaX2 Si1B Ba4A 87.4(19) . .
BaY1 Si1B Ba4A 75.7(16) . .
N3 Si1B Ba4A 119.5(13) . .
BaX2 Si1B N2B 88(2) . .
BaY1 Si1B N2B 71.3(17) . .
N3 Si1B N2B 100.2(14) . .
Ba4A Si1B N2B 19.4(7) . .
BaX2 Si1B N44 22.4(17) . 1_554
BaY1 Si1B N44 171(2) . 1_554
N3 Si1B N44 103.0(12) . 1_554
Ba4A Si1B N44 97.5(10) . 1_554
N2B Si1B N44 104.1(14) . 1_554
BaX2 Si1B N47 164(2) . 1_554
BaY1 Si1B N47 37.8(15) . 1_554
N3 Si1B N47 96.6(11) . 1_554
Ba4A Si1B N47 101.2(10) . 1_554
N2B Si1B N47 104.7(11) . 1_554
N44 Si1B N47 141.4(14) 1_554 1_554
BaX2 Si1B Si5A 45.2(17) . .
BaY1 Si1B Si5A 137(2) . .
N3 Si1B Si5A 51.9(8) . .
Ba4A Si1B Si5A 124.3(9) . .
N2B Si1B Si5A 114.3(14) . .
N44 Si1B Si5A 51.4(6) 1_554 .
N47 Si1B Si5A 132.6(14) 1_554 .
BaX2 Si1B Si3B 136(2) . .
BaY1 Si1B Si3B 31.6(15) . .
N3 Si1B Si3B 112.8(12) . .
Ba4A Si1B Si3B 48.8(8) . .
N2B Si1B Si3B 52.8(7) . .
N44 Si1B Si3B 139.6(16) 1_554 .
N47 Si1B Si3B 53.0(6) 1_554 .
Si5A Si1B Si3B 161.0(14) . .
BaY2 Si2B Ba5A 97(2) 1_655 1_554
BaY2 Si2B BaX3 171(3) 1_655 .
Ba5A Si2B BaX3 91.8(18) 1_554 .
BaY2 Si2B N1B 85(3) 1_655 1_554
Ba5A Si2B N1B 26(3) 1_554 1_554
BaX3 Si2B N1B 104(3) . 1_554
BaY2 Si2B N1 154(2) 1_655 .
Ba5A Si2B N1 96.2(10) 1_554 .
BaX3 Si2B N1 20.3(16) . .
N1B Si2B N1 115(3) 1_554 .
BaY2 Si2B N5 32(2) 1_655 1_655
Ba5A Si2B N5 107.6(12) 1_554 1_655
BaX3 Si2B N5 142(2) . 1_655
N1B Si2B N5 107.4(13) 1_554 1_655
N1 Si2B N5 122.7(11) . 1_655
BaY2 Si2B N45 89(2) 1_655 1_554
Ba5A Si2B N45 141.0(13) 1_554 1_554
BaX3 Si2B N45 85.2(19) . 1_554
N1B Si2B N45 118(3) 1_554 1_554
N1 Si2B N45 94.2(11) . 1_554
N5 Si2B N45 97.9(11) 1_655 1_554
BaY2 Si2B Al4B 50(2) 1_655 1_655
Ba5A Si2B Al4B 51.8(9) 1_554 1_655
BaX3 Si2B Al4B 138(2) . 1_655
N1B Si2B Al4B 53.9(6) 1_554 1_655
N1 Si2B Al4B 129.3(16) . 1_655
N5 Si2B Al4B 56.5(6) 1_655 1_655
N45 Si2B Al4B 136.1(12) 1_554 1_655
BaY2 Si2B Si4B 50(2) 1_655 1_655
Ba5A Si2B Si4B 51.8(9) 1_554 1_655
BaX3 Si2B Si4B 138(2) . 1_655
N1B Si2B Si4B 53.9(6) 1_554 1_655
N1 Si2B Si4B 129.3(16) . 1_655
N5 Si2B Si4B 56.5(6) 1_655 1_655
N45 Si2B Si4B 136.1(12) 1_554 1_655
Al4B Si2B Si4B 0.0 1_655 1_655
BaY2 Si2B Si2A 128(3) 1_655 .
Ba5A Si2B Si2A 133.9(8) 1_554 .
BaX3 Si2B Si2A 43.3(16) . .
N1B Si2B Si2A 136.0(13) 1_554 .
N1 Si2B Si2A 46.7(6) . .
N5 Si2B Si2A 115.4(11) 1_655 .
N45 Si2B Si2A 47.9(7) 1_554 .
Al4B Si2B Si2A 169.3(12) 1_655 .
Si4B Si2B Si2A 169.3(12) 1_655 .
BaY2 Si2B Si1A 48(2) 1_655 1_655
Ba5A Si2B Si1A 143.5(9) 1_554 1_655
BaX3 Si2B Si1A 123.6(19) . 1_655
N1B Si2B Si1A 123(3) 1_554 1_655
N1 Si2B Si1A 120.1(11) . 1_655
N5 Si2B Si1A 50.6(6) 1_655 1_655
N45 Si2B Si1A 47.5(6) 1_554 1_655
Al4B Si2B Si1A 97.1(8) 1_655 1_655
Si4B Si2B Si1A 97.1(8) 1_655 1_655
Si2A Si2B Si1A 80.3(8) . 1_655
BaY1 Si3B BaX1 176(3) . 1_565
BaY1 Si3B Ba4A 95(2) . .
BaX1 Si3B Ba4A 83(2) 1_565 .
BaY1 Si3B N2B 85(2) . .
BaX1 Si3B N2B 93(2) 1_565 .
Ba4A Si3B N2B 19.4(7) . .
BaY1 Si3B N47 38(2) . 1_554
BaX1 Si3B N47 145(2) 1_565 1_554
Ba4A Si3B N47 105.9(12) . 1_554
N2B Si3B N47 106.3(12) . 1_554
BaY1 Si3B N6 88(3) . .
BaX1 Si3B N6 92(2) 1_565 .
Ba4A Si3B N6 137.8(14) . .
N2B Si3B N6 121.2(16) . .
N47 Si3B N6 102.2(12) 1_554 .
BaY1 Si3B N50 162(3) . 1_564
BaX1 Si3B N50 21.5(18) 1_565 1_564
Ba4A Si3B N50 91.9(12) . 1_564
N2B Si3B N50 106.6(14) . 1_564
N47 Si3B N50 124.1(15) 1_554 1_564
N6 Si3B N50 97.9(12) . 1_564
BaY1 Si3B Al2A 131(3) . 1_565
BaX1 Si3B Al2A 49.6(19) 1_565 1_565
Ba4A Si3B Al2A 130.6(10) . 1_565
N2B Si3B Al2A 133.3(13) . 1_565
N47 Si3B Al2A 120.4(13) 1_554 1_565
N6 Si3B Al2A 49.5(7) . 1_565
N50 Si3B Al2A 48.9(7) 1_564 1_565
BaY1 Si3B Si2A 131(3) . 1_565
BaX1 Si3B Si2A 49.6(19) 1_565 1_565
Ba4A Si3B Si2A 130.6(10) . 1_565
N2B Si3B Si2A 133.3(13) . 1_565
N47 Si3B Si2A 120.4(13) 1_554 1_565
N6 Si3B Si2A 49.5(7) . 1_565
N50 Si3B Si2A 48.9(7) 1_564 1_565
Al2A Si3B Si2A 0.0 1_565 1_565
BaY1 Si3B Si1B 51(2) . .
BaX1 Si3B Si1B 129(2) 1_565 .
Ba4A Si3B Si1B 52.0(9) . .
N2B Si3B Si1B 52.8(7) . .
N47 Si3B Si1B 54.6(7) 1_554 .
N6 Si3B Si1B 136.5(15) . .
N50 Si3B Si1B 125.6(16) 1_564 .
Al2A Si3B Si1B 170.8(15) 1_565 .
Si2A Si3B Si1B 170.8(15) 1_565 .
BaY1 Si3B Si6A 47(2) . .
BaX1 Si3B Si6A 134(2) 1_565 .
Ba4A Si3B Si6A 142.0(14) . .
N2B Si3B Si6A 126.8(14) . .
N47 Si3B Si6A 52.4(7) 1_554 .
N6 Si3B Si6A 49.9(7) . .
N50 Si3B Si6A 126.0(13) 1_564 .
Al2A Si3B Si6A 84.4(9) 1_565 .
Si2A Si3B Si6A 84.4(9) 1_565 .
Si1B Si3B Si6A 96.2(9) . .
BaX4 Si4B BaY2 164(3) . .
BaX4 Si4B Ba5A 86(2) . 1_454
BaY2 Si4B Ba5A 78.7(18) . 1_454
BaX4 Si4B N48 98(2) . 1_554
BaY2 Si4B N48 87.0(19) . 1_554
Ba5A Si4B N48 124.2(13) 1_454 1_554
BaX4 Si4B N1B 88(3) . 1_454
BaY2 Si4B N1B 76(2) . 1_454
Ba5A Si4B N1B 27(3) 1_454 1_454
N48 Si4B N1B 97(3) 1_554 1_454
BaX4 Si4B N7 21.4(19) . .
BaY2 Si4B N7 170(2) . .
Ba5A Si4B N7 101.6(11) 1_454 .
N48 Si4B N7 100.8(12) 1_554 .
N1B Si4B N7 109(2) 1_454 .
BaX4 Si4B N5 158(2) . .
BaY2 Si4B N5 34.4(16) . .
Ba5A Si4B N5 102.7(11) 1_454 .
N48 Si4B N5 93.6(11) 1_554 .
N1B Si4B N5 108.9(13) 1_454 .
N7 Si4B N5 137.4(13) . .
BaX4 Si4B Al2B 133(3) . 1_455
BaY2 Si4B Al2B 34.1(16) . 1_455
Ba5A Si4B Al2B 47.5(8) 1_454 1_455
N48 Si4B Al2B 115.2(11) 1_554 1_455
N1B Si4B Al2B 56.2(7) 1_454 1_455
N7 Si4B Al2B 141.7(17) . 1_455
N5 Si4B Al2B 55.8(6) . 1_455
BaX4 Si4B Si2B 133(3) . 1_455
BaY2 Si4B Si2B 34.1(16) . 1_455
Ba5A Si4B Si2B 47.5(8) 1_454 1_455
N48 Si4B Si2B 115.2(11) 1_554 1_455
N1B Si4B Si2B 56.2(7) 1_454 1_455
N7 Si4B Si2B 141.7(17) . 1_455
N5 Si4B Si2B 55.8(6) . 1_455
Al2B Si4B Si2B 0.0 1_455 1_455
BaX4 Si4B Si5A 52(2) . .
BaY2 Si4B Si5A 137(2) . .
Ba5A Si4B Si5A 128.3(9) 1_454 .
N48 Si4B Si5A 50.7(8) 1_554 .
N1B Si4B Si5A 112.1(16) 1_454 .
N7 Si4B Si5A 50.1(6) . .
N5 Si4B Si5A 127.7(13) . .
Al2B Si4B Si5A 163.0(14) 1_455 .
Si2B Si4B Si5A 163.0(14) 1_455 .
N45 Si5B N6 97.6(8) 1_564 .
N45 Si5B N49 126.9(11) 1_564 1_554
N6 Si5B N49 110.3(9) . 1_554
N45 Si5B N2 109.8(9) 1_564 1_655
N6 Si5B N2 122.2(11) . 1_655
N49 Si5B N2 92.4(8) 1_554 1_655
N45 Si5B Al1A 54.7(6) 1_564 1_665
N6 Si5B Al1A 123.9(9) . 1_665
N49 Si5B Al1A 125.4(8) 1_554 1_665
N2 Si5B Al1A 55.1(5) 1_655 1_665
N45 Si5B Si1A 54.7(6) 1_564 1_665
N6 Si5B Si1A 123.9(9) . 1_665
N49 Si5B Si1A 125.4(8) 1_554 1_665
N2 Si5B Si1A 55.1(5) 1_655 1_665
Al1A Si5B Si1A 0.0 1_665 1_665
N45 Si5B Si6A 126.0(9) 1_564 .
N6 Si5B Si6A 54.7(6) . .
N49 Si5B Si6A 55.8(6) 1_554 .
N2 Si5B Si6A 124.2(8) 1_655 .
Al1A Si5B Si6A 178.2(10) 1_665 .
Si1A Si5B Si6A 178.2(10) 1_665 .
N45 Si5B Al2A 48.8(5) 1_564 1_565
N6 Si5B Al2A 48.8(5) . 1_565
N49 Si5B Al2A 134.9(9) 1_554 1_565
N2 Si5B Al2A 132.6(8) 1_655 1_565
Al1A Si5B Al2A 89.9(5) 1_665 1_565
Si1A Si5B Al2A 89.9(5) 1_665 1_565
Si6A Si5B Al2A 89.7(6) . 1_565
N45 Si5B Si2A 48.8(5) 1_564 1_565
N6 Si5B Si2A 48.8(5) . 1_565
N49 Si5B Si2A 134.9(9) 1_554 1_565
N2 Si5B Si2A 132.6(8) 1_655 1_565
Al1A Si5B Si2A 89.9(5) 1_665 1_565
Si1A Si5B Si2A 89.9(5) 1_665 1_565
Si6A Si5B Si2A 89.7(6) . 1_565
Al2A Si5B Si2A 0.0 1_565 1_565
N45 Si5B Si1 132.2(9) 1_564 1_655
N6 Si5B Si1 130.1(8) . 1_655
N49 Si5B Si1 46.1(5) 1_554 1_655
N2 Si5B Si1 46.3(5) 1_655 1_655
Al1A Si5B Si1 90.0(6) 1_665 1_655
Si1A Si5B Si1 90.0(6) 1_665 1_655
Si6A Si5B Si1 90.4(5) . 1_655
Al2A Si5B Si1 178.3(9) 1_565 1_655
Si2A Si5B Si1 178.3(9) 1_565 1_655
N45 Si5B Al1 132.2(9) 1_564 1_655
N6 Si5B Al1 130.1(8) . 1_655
N49 Si5B Al1 46.1(5) 1_554 1_655
N2 Si5B Al1 46.3(5) 1_655 1_655
Al1A Si5B Al1 90.0(6) 1_665 1_655
Si1A Si5B Al1 90.0(6) 1_665 1_655
Si6A Si5B Al1 90.4(5) . 1_655
Al2A Si5B Al1 178.3(9) 1_565 1_655
Si2A Si5B Al1 178.3(9) 1_565 1_655
Si1 Si5B Al1 0.0(3) 1_655 1_655
N48 Si6B N46 129.2(19) 1_554 1_554
N48 Si6B N4 106.5(16) 1_554 .
N46 Si6B N4 99.4(16) 1_554 .
N48 Si6B N3 99.4(16) 1_554 .
N46 Si6B N3 105.1(16) 1_554 .
N4 Si6B N3 119.0(17) . .
N48 Si6B Si3A 53.3(9) 1_554 .
N46 Si6B Si3A 128.4(17) 1_554 .
N4 Si6B Si3A 53.3(9) . .
N3 Si6B Si3A 126.2(17) . .
N48 Si6B Si4A 130.0(18) 1_554 .
N46 Si6B Si4A 53.4(9) 1_554 .
N4 Si6B Si4A 123.0(17) . .
N3 Si6B Si4A 51.7(9) . .
Si3A Si6B Si4A 175.2(18) . .
N48 Si6B Si5A 50.1(9) 1_554 .
N46 Si6B Si5A 132.0(16) 1_554 .
N4 Si6B Si5A 128.0(16) . .
N3 Si6B Si5A 49.3(9) . .
Si3A Si6B Si5A 91.0(12) . .
Si4A Si6B Si5A 89.8(12) . .
N48 Si6B Si2 133.4(17) 1_554 .
N46 Si6B Si2 49.5(9) 1_554 .
N4 Si6B Si2 50.0(9) . .
N3 Si6B Si2 126.9(16) . .
Si3A Si6B Si2 90.1(12) . .
Si4A Si6B Si2 88.7(12) . .
Si5A Si6B Si2 175.4(16) . .
B1A Si7B N15 64(2) . .
B1A Si7B N11 64(3) . .
N15 Si7B N11 101.8(17) . .
B1A Si7B N17 63(3) . .
N15 Si7B N17 101.7(16) . .
N11 Si7B N17 102.2(17) . .
B1A Si7B N2B 173(4) . .
N15 Si7B N2B 121.9(19) . .
N11 Si7B N2B 110.6(19) . .
N17 Si7B N2B 116(2) . .
B1A Si7B Ba4A 177(4) . .
N15 Si7B Ba4A 114.0(15) . .
N11 Si7B Ba4A 114.8(15) . .
N17 Si7B Ba4A 120.0(16) . .
N2B Si7B Ba4A 7.9(6) . .
B1A Si7B Si5 87(3) . .
N15 Si7B Si5 137.7(17) . .
N11 Si7B Si5 36.0(8) . .
N17 Si7B Si5 91.1(13) . .
N2B Si7B Si5 85.9(13) . .
Ba4A Si7B Si5 92.7(9) . .
B1A Si7B Si3 80(3) . .
N15 Si7B Si3 35.2(9) . .
N11 Si7B Si3 82.2(13) . .
N17 Si7B Si3 134.8(14) . .
N2B Si7B Si3 103.4(15) . .
Ba4A Si7B Si3 97.1(10) . .
Si5 Si7B Si3 113.5(12) . .
B1A Si7B BaX2 132(3) . .
N15 Si7B BaX2 107.8(17) . .
N11 Si7B BaX2 73.1(14) . .
N17 Si7B BaX2 150.5(17) . .
N2B Si7B BaX2 45.1(16) . .
Ba4A Si7B BaX2 45.4(9) . .
Si5 Si7B BaX2 67.7(10) . .
Si3 Si7B BaX2 74.3(11) . .
B1A Si7B BaY1 143(3) . .
N15 Si7B BaY1 152.5(16) . .
N11 Si7B BaY1 97.1(14) . .
N17 Si7B BaY1 93.7(14) . .
N2B Si7B BaY1 31.1(10) . .
Ba4A Si7B BaY1 38.9(8) . .
Si5 Si7B BaY1 63.5(9) . .
Si3 Si7B BaY1 130.9(12) . .
BaX2 Si7B BaY1 59.0(12) . .
B2A Si8B N41 68(3) . .
B2A Si8B N34 66(3) . .
N41 Si8B N34 105.7(19) . .
B2A Si8B N1B 176(5) . .
N41 Si8B N1B 110(3) . .
N34 Si8B N1B 118(3) . .
B2A Si8B N37 59(3) . .
N41 Si8B N37 102.0(19) . .
N34 Si8B N37 100.4(19) . .
N1B Si8B N37 119(4) . .
B2A Si8B Ba5A 168(4) . .
N41 Si8B Ba5A 115.6(18) . .
N34 Si8B Ba5A 121.2(18) . .
N1B Si8B Ba5A 10(3) . .
N37 Si8B Ba5A 109.3(16) . .
B2A Si8B Al26 95(3) . 1_655
N41 Si8B Al26 37.2(8) . 1_655
N34 Si8B Al26 94.5(14) . 1_655
N1B Si8B Al26 86(3) . 1_655
N37 Si8B Al26 139.2(18) . 1_655
Ba5A Si8B Al26 94.4(11) . 1_655
B2A Si8B Si26 95(3) . 1_655
N41 Si8B Si26 37.2(8) . 1_655
N34 Si8B Si26 94.5(14) . 1_655
N1B Si8B Si26 86(3) . 1_655
N37 Si8B Si26 139.2(18) . 1_655
Ba5A Si8B Si26 94.4(11) . 1_655
Al26 Si8B Si26 0.0 1_655 1_655
B2A Si8B BaX4 136(4) . 1_656
N41 Si8B BaX4 77.0(16) . 1_656
N34 Si8B BaX4 153.1(19) . 1_656
N1B Si8B BaX4 40.4(18) . 1_656
N37 Si8B BaX4 105.2(17) . 1_656
Ba5A Si8B BaX4 41.4(10) . 1_656
Al26 Si8B BaX4 71.3(11) 1_655 1_656
Si26 Si8B BaX4 71.3(11) 1_655 1_656
B2A Si8B BaY2 154(3) . 1_656
N41 Si8B BaY2 98.7(16) . 1_656
N34 Si8B BaY2 98.5(15) . 1_656
N1B Si8B BaY2 28(3) . 1_656
N37 Si8B BaY2 146.8(18) . 1_656
Ba5A Si8B BaY2 37.7(9) . 1_656
Al26 Si8B BaY2 65.2(10) 1_655 1_656
Si26 Si8B BaY2 65.2(10) 1_655 1_656
BaX4 Si8B BaY2 55.0(12) 1_656 1_656
B2A Si8B Ba3 14(3) . .
N41 Si8B Ba3 54.4(11) . .
N34 Si8B Ba3 71.0(12) . .
N1B Si8B Ba3 164(2) . .
N37 Si8B Ba3 68.9(12) . .
Ba5A Si8B Ba3 167.4(13) . .
Al26 Si8B Ba3 80.8(8) 1_655 .
Si26 Si8B Ba3 80.8(8) 1_655 .
BaX4 Si8B Ba3 126.2(13) 1_656 .
BaY2 Si8B Ba3 143.7(12) 1_656 .
Si7A B1B N8 92.9(18) . .
Si7A B1B N18 89.3(18) . .
N8 B1B N18 122.5(14) . .
Si7A B1B N14 87.3(18) . .
N8 B1B N14 118.8(13) . .
N18 B1B N14 118.8(13) . .
Si7A B1B Ba3 175(2) . .
N8 B1B Ba3 83.9(9) . .
N18 B1B Ba3 95.7(10) . .
N14 B1B Ba3 90.7(9) . .
Si7A B1B Ba5B 8.6(13) . .
N8 B1B Ba5B 84.3(9) . .
N18 B1B Ba5B 94.5(9) . .
N14 B1B Ba5B 90.9(9) . .
Ba3 B1B Ba5B 167.4(8) . .
Si8A B2B N33 93(10) . 1_545
Si8A B2B N43 87(9) . .
N33 B2B N43 125(7) 1_545 .
Si8A B2B N36 81(9) . 1_455
N33 B2B N36 121(8) 1_545 1_455
N43 B2B N36 113(7) . 1_455
Si8A B2B Ba1 166(10) . .
N33 B2B Ba1 101(6) 1_545 .
N43 B2B Ba1 85(5) . .
N36 B2B Ba1 93(5) 1_455 .
Si8A B2B Ba4B 7(6) . .
N33 B2B Ba4B 92(5) 1_545 .
N43 B2B Ba4B 82(4) . .
N36 B2B Ba4B 87(5) 1_455 .
Ba1 B2B Ba4B 165(5) . .
Si8A B2B BaN5 130(10) . 1_545
N33 B2B BaN5 42(4) 1_545 1_545
N43 B2B BaN5 101(5) . 1_545
N36 B2B BaN5 135(6) 1_455 1_545
Ba1 B2B BaN5 62(2) . 1_545
Ba4B B2B BaN5 126(4) . 1_545
Ba5A N1B Si8B 152(7) . .
Ba5A N1B Si4B 67.3(19) . 1_656
Si8B N1B Si4B 134(4) . 1_656
Ba5A N1B Al4B 67.3(19) . 1_656
Si8B N1B Al4B 134(4) . 1_656
Si4B N1B Al4B 0.0(8) 1_656 1_656
Ba5A N1B Al2B 57.1(16) . 1_556
Si8B N1B Al2B 139(4) . 1_556
Si4B N1B Al2B 69.9(10) 1_656 1_556
Al4B N1B Al2B 69.9(10) 1_656 1_556
Ba5A N1B Si2B 57.1(16) . 1_556
Si8B N1B Si2B 139(4) . 1_556
Si4B N1B Si2B 69.9(10) 1_656 1_556
Al4B N1B Si2B 69.9(10) 1_656 1_556
Al2B N1B Si2B 0.0 1_556 1_556
Ba5A N1B BaY2 76.5(19) . 1_656
Si8B N1B BaY2 131(6) . 1_656
Si4B N1B BaY2 47.6(14) 1_656 1_656
Al4B N1B BaY2 47.6(14) 1_656 1_656
Al2B N1B BaY2 33.9(13) 1_556 1_656
Si2B N1B BaY2 33.9(13) 1_556 1_656
Ba5A N1B BaX4 70(3) . 1_656
Si8B N1B BaX4 113(2) . 1_656
Si4B N1B BaX4 40.1(15) 1_656 1_656
Al4B N1B BaX4 40.1(15) 1_656 1_656
Al2B N1B BaX4 104(2) 1_556 1_656
Si2B N1B BaX4 104(2) 1_556 1_656
BaY2 N1B BaX4 87.7(18) 1_656 1_656
Ba5A N1B BaX3 49(2) . 1_556
Si8B N1B BaX3 126(2) . 1_556
Si4B N1B BaX3 98(2) 1_656 1_556
Al4B N1B BaX3 98(2) 1_656 1_556
Al2B N1B BaX3 35.9(15) 1_556 1_556
Si2B N1B BaX3 35.9(15) 1_556 1_556
BaY2 N1B BaX3 69.8(16) 1_656 1_556
BaX4 N1B BaX3 118(3) 1_656 1_556
Ba5A N1B Ba5B 45(4) . 1_556
Si8B N1B Ba5B 107(3) . 1_556
Si4B N1B Ba5B 100(4) 1_656 1_556
Al4B N1B Ba5B 100(4) 1_656 1_556
Al2B N1B Ba5B 97(3) 1_556 1_556
Si2B N1B Ba5B 97(3) 1_556 1_556
BaY2 N1B Ba5B 122(3) 1_656 1_556
BaX4 N1B Ba5B 76(3) 1_656 1_556
BaX3 N1B Ba5B 70(2) 1_556 1_556
Ba4A N2B Si7B 148(2) . .
Ba4A N2B Si3B 68(2) . .
Si7B N2B Si3B 135(2) . .
Ba4A N2B Si1B 75(3) . .
Si7B N2B Si1B 127(2) . .
Si3B N2B Si1B 74.4(12) . .
Ba4A N2B BaY1 89(2) . .
Si7B N2B BaY1 122.5(17) . .
Si3B N2B BaY1 34.1(13) . .
Si1B N2B BaY1 52.1(14) . .
Ba4A N2B BaX2 78(3) . .
Si7B N2B BaX2 103(2) . .
Si3B N2B BaX2 114.1(17) . .
Si1B N2B BaX2 42.6(14) . .
BaY1 N2B BaX2 94.5(19) . .
Ba4A N2B BaX1 54(3) . 1_565
Si7B N2B BaX1 125(2) . 1_565
Si3B N2B BaX1 39.5(13) . 1_565
Si1B N2B BaX1 104.8(17) . 1_565
BaY1 N2B BaX1 73.6(17) . 1_565
BaX2 N2B BaX1 129.3(18) . 1_565
Ba4A N2B Ba4B 43.2(15) . 1_564
Si7B N2B Ba4B 105.3(13) . 1_564
Si3B N2B Ba4B 105.0(12) . 1_564
Si1B N2B Ba4B 105.9(13) . 1_564
BaY1 N2B Ba4B 131.6(15) . 1_564
BaX2 N2B Ba4B 81.0(13) . 1_564
BaX1 N2B Ba4B 72.9(12) 1_565 1_564
N26 BaN1 Si17 100(5) . .
N26 BaN1 Si13 72(4) . .
Si17 BaN1 Si13 167(4) . .
N26 BaN1 N31 131(5) . .
Si17 BaN1 N31 46.9(15) . .
Si13 BaN1 N31 146(3) . .
N26 BaN1 N22 103(4) . .
Si17 BaN1 N22 150(3) . .
Si13 BaN1 N22 42.5(12) . .
N31 BaN1 N22 103.1(19) . .
N26 BaN1 N30 113(5) . .
Si17 BaN1 N30 40.7(15) . .
Si13 BaN1 N30 133(3) . .
N31 BaN1 N30 68.2(14) . .
N22 BaN1 N30 138(2) . .
N26 BaN1 N20 90(4) . .
Si17 BaN1 N20 134(3) . .
Si13 BaN1 N20 38.6(12) . .
N31 BaN1 N20 139(2) . .
N22 BaN1 N20 64.2(12) . .
N30 BaN1 N20 94.6(17) . .
N26 BaN1 BaN6 80(4) . .
Si17 BaN1 BaN6 88(2) . .
Si13 BaN1 BaN6 82(2) . .
N31 BaN1 BaN6 123(2) . .
N22 BaN1 BaN6 115(2) . .
N30 BaN1 BaN6 55.2(15) . .
N20 BaN1 BaN6 50.4(14) . .
N26 BaN1 N37 74(4) . .
Si17 BaN1 N37 27.4(13) . .
Si13 BaN1 N37 145(3) . .
N31 BaN1 N37 65.6(13) . .
N22 BaN1 N37 156(2) . .
N30 BaN1 N37 60.6(11) . .
N20 BaN1 N37 138.7(19) . .
BaN6 BaN1 N37 89.1(17) . .
N26 BaN1 N27 163(5) . .
Si17 BaN1 N27 96(2) . .
Si13 BaN1 N27 91(2) . .
N31 BaN1 N27 64.6(13) . .
N22 BaN1 N27 62.8(12) . .
N30 BaN1 N27 77.0(14) . .
N20 BaN1 N27 75.5(13) . .
BaN6 BaN1 N27 96.4(17) . .
N37 BaN1 N27 123.3(18) . .
N25 BaN2 Si12 97(6) . .
N25 BaN2 Si20 79(5) . .
Si12 BaN2 Si20 166(4) . .
N25 BaN2 N32 113(6) . .
Si12 BaN2 N32 147(3) . .
Si20 BaN2 N32 43.2(14) . .
N25 BaN2 N17 129(6) . .
Si12 BaN2 N17 43.2(14) . .
Si20 BaN2 N17 148(3) . .
N32 BaN2 N17 105(2) . .
N25 BaN2 N21 105(6) . .
Si12 BaN2 N21 37.5(13) . .
Si20 BaN2 N21 130(3) . .
N32 BaN2 N21 135(2) . .
N17 BaN2 N21 65.2(13) . .
N25 BaN2 N33 92(6) . 1_655
Si12 BaN2 N33 130(3) . 1_655
Si20 BaN2 N33 36.8(13) . 1_655
N32 BaN2 N33 64.1(13) . 1_655
N17 BaN2 N33 137(2) . 1_655
N21 BaN2 N33 93.2(17) . 1_655
N25 BaN2 N14 71(5) . .
Si12 BaN2 N14 28.3(13) . .
Si20 BaN2 N14 150(3) . .
N32 BaN2 N14 157(2) . .
N17 BaN2 N14 61.3(12) . .
N21 BaN2 N14 58.4(11) . .
N33 BaN2 N14 139(2) 1_655 .
N25 BaN2 N28 167(7) . 1_565
Si12 BaN2 N28 90(2) . 1_565
Si20 BaN2 N28 91(2) . 1_565
N32 BaN2 N28 62.9(13) . 1_565
N17 BaN2 N28 63.1(13) . 1_565
N21 BaN2 N28 74.9(15) . 1_565
N33 BaN2 N28 76.0(15) 1_655 1_565
N14 BaN2 N28 117.9(19) . 1_565
N25 BaN2 N38 55(5) . .
Si12 BaN2 N38 152(3) . .
Si20 BaN2 N38 26.4(12) . .
N32 BaN2 N38 60.0(12) . .
N17 BaN2 N38 156(2) . .
N21 BaN2 N38 139(2) . .
N33 BaN2 N38 56.6(11) 1_655 .
N14 BaN2 N38 125(2) . .
N28 BaN2 N38 116.8(18) 1_565 .
N27 BaN3 Si10 92(6) . .
N27 BaN3 Si16 86(5) . .
Si10 BaN3 Si16 165(4) . .
N27 BaN3 N18 124(6) . 1_455
Si10 BaN3 N18 43.9(14) . 1_455
Si16 BaN3 N18 146(3) . 1_455
N27 BaN3 N29 118(6) . .
Si10 BaN3 N29 146(3) . .
Si16 BaN3 N29 43.4(14) . .
N18 BaN3 N29 103(2) 1_455 .
N27 BaN3 N22 104(6) . .
Si10 BaN3 N22 38.0(14) . .
Si16 BaN3 N22 128(3) . .
N18 BaN3 N22 64.8(13) 1_455 .
N29 BaN3 N22 133(2) . .
N27 BaN3 N31 99(6) . .
Si10 BaN3 N31 129(3) . .
Si16 BaN3 N31 37.4(13) . .
N18 BaN3 N31 134(2) 1_455 .
N29 BaN3 N31 64.4(13) . .
N22 BaN3 N31 90.9(17) . .
N27 BaN3 BaN1 80(6) . .
Si10 BaN3 BaN1 85(2) . .
Si16 BaN3 BaN1 80(2) . .
N18 BaN3 BaN1 117(2) 1_455 .
N29 BaN3 BaN1 113(2) . .
N22 BaN3 BaN1 53.0(14) . .
N31 BaN3 BaN1 48.8(13) . .
N27 BaN3 N10 68(5) . 1_455
Si10 BaN3 N10 25.6(13) . 1_455
Si16 BaN3 N10 154(3) . 1_455
N18 BaN3 N10 60.2(12) 1_455 1_455
N29 BaN3 N10 157(2) . 1_455
N22 BaN3 N10 57.3(11) . 1_455
N31 BaN3 N10 138(2) . 1_455
BaN1 BaN3 N10 89.7(17) . 1_455
N27 BaN3 N23 172(7) . .
Si10 BaN3 N23 91(2) . .
Si16 BaN3 N23 89(2) . .
N18 BaN3 N23 62.3(13) 1_455 .
N29 BaN3 N23 61.3(13) . .
N22 BaN3 N23 74.0(15) . .
N31 BaN3 N23 73.4(14) . .
BaN1 BaN3 N23 92.5(18) . .
N10 BaN3 N23 115.6(17) 1_455 .
N28 BaN4 Si18 101(6) . .
N28 BaN4 Si11 75(5) . .
Si18 BaN4 Si11 167(4) . .
N28 BaN4 N34 134(6) . .
Si18 BaN4 N34 46.3(17) . .
Si11 BaN4 N34 144(3) . .
N28 BaN4 N19 107(6) . .
Si18 BaN4 N19 150(3) . .
Si11 BaN4 N19 40.9(12) . .
N34 BaN4 N19 104(2) . .
N28 BaN4 N32 107(5) . 1_545
Si18 BaN4 N32 38.8(15) . 1_545
Si11 BaN4 N32 130(3) . 1_545
N34 BaN4 N32 68.6(15) . 1_545
N19 BaN4 N32 137(2) . 1_545
N28 BaN4 N36 74(5) . .
Si18 BaN4 N36 29.3(15) . .
Si11 BaN4 N36 148(3) . .
N34 BaN4 N36 64.8(14) . .
N19 BaN4 N36 156(2) . .
N32 BaN4 N36 60.5(12) 1_545 .
N28 BaN4 N17 88(5) . 1_545
Si18 BaN4 N17 132(3) . 1_545
Si11 BaN4 N17 36.3(11) . 1_545
N34 BaN4 N17 137(2) . 1_545
N19 BaN4 N17 62.0(12) . 1_545
N32 BaN4 N17 93.9(17) 1_545 1_545
N36 BaN4 N17 141(2) . 1_545
N28 BaN4 BaN6 161(6) . .
Si18 BaN4 BaN6 98(3) . .
Si11 BaN4 BaN6 88(2) . .
N34 BaN4 BaN6 60.5(16) . .
N19 BaN4 BaN6 55.1(15) . .
N32 BaN4 BaN6 87.9(18) 1_545 .
N36 BaN4 BaN6 124(2) . .
N17 BaN4 BaN6 80.4(16) 1_545 .
N28 BaN4 N24 160(6) . .
Si18 BaN4 N24 95(3) . .
Si11 BaN4 N24 87(2) . .
N34 BaN4 N24 66.0(14) . .
N19 BaN4 N24 62.5(12) . .
N32 BaN4 N24 76.8(16) 1_545 .
N36 BaN4 N24 123(2) . .
N17 BaN4 N24 71.7(13) 1_545 .
BaN6 BaN4 N24 15.0(10) . .
N23 BaN5 Si15 98(6) . .
N23 BaN5 Si21 79(5) . .
Si15 BaN5 Si21 164(4) . .
N23 BaN5 N21 132(6) . 1_455
Si15 BaN5 N21 45.9(15) . 1_455
Si21 BaN5 N21 145(3) . 1_455
N23 BaN5 N33 110(5) . .
Si15 BaN5 N33 149(3) . .
Si21 BaN5 N33 41.6(12) . .
N21 BaN5 N33 104(2) 1_455 .
N23 BaN5 N18 107(5) . 1_455
Si15 BaN5 N18 37.2(14) . 1_455
Si21 BaN5 N18 128(3) . 1_455
N21 BaN5 N18 66.5(14) 1_455 1_455
N33 BaN5 N18 135(2) . 1_455
N23 BaN5 N29 93(5) . .
Si15 BaN5 N29 129(3) . .
Si21 BaN5 N29 36.4(12) . .
N21 BaN5 N29 134(2) 1_455 .
N33 BaN5 N29 62.4(12) . .
N18 BaN5 N29 91.6(17) 1_455 .
N23 BaN5 N13 74(5) . .
Si15 BaN5 N13 27.2(14) . .
Si21 BaN5 N13 152(3) . .
N21 BaN5 N13 62.5(12) 1_455 .
N33 BaN5 N13 159(2) . .
N18 BaN5 N13 58.1(11) 1_455 .
N29 BaN5 N13 139.1(19) . .
N23 BaN5 N25 165(6) . 1_455
Si15 BaN5 N25 94(3) . 1_455
Si21 BaN5 N25 87(2) . 1_455
N21 BaN5 N25 63.9(14) 1_455 1_455
N33 BaN5 N25 59.9(12) . 1_455
N18 BaN5 N25 78.0(15) 1_455 1_455
N29 BaN5 N25 72.3(14) . 1_455
N13 BaN5 N25 120.3(18) . 1_455
N23 BaN5 BaN2 167(6) . 1_455
Si15 BaN5 BaN2 94(3) . 1_455
Si21 BaN5 BaN2 90(2) . 1_455
N21 BaN5 BaN2 57.8(16) 1_455 1_455
N33 BaN5 BaN2 57.3(15) . 1_455
N18 BaN5 BaN2 84.3(18) 1_455 1_455
N29 BaN5 BaN2 81.0(17) . 1_455
N13 BaN5 BaN2 118.2(19) . 1_455
N25 BaN5 BaN2 11.1(10) 1_455 1_455
N24 BaN6 Si14 90(4) . .
N24 BaN6 Si19 82(4) . .
Si14 BaN6 Si19 169(4) . .
N24 BaN6 N20 120(5) . .
Si14 BaN6 N20 46.1(15) . .
Si19 BaN6 N20 145(3) . .
N24 BaN6 N30 110(5) . .
Si14 BaN6 N30 149(3) . .
Si19 BaN6 N30 42.2(12) . .
N20 BaN6 N30 103.2(19) . .
N24 BaN6 N19 108(5) . .
Si14 BaN6 N19 40.3(15) . .
Si19 BaN6 N19 135(3) . .
N20 BaN6 N19 67.6(14) . .
N30 BaN6 N19 140(2) . .
N24 BaN6 N34 100(4) . .
Si14 BaN6 N34 136(3) . .
Si19 BaN6 N34 39.1(12) . .
N20 BaN6 N34 139(2) . .
N30 BaN6 N34 64.1(13) . .
N19 BaN6 N34 96.3(18) . .
N24 BaN6 N26 175(5) . .
Si14 BaN6 N26 95(2) . .
Si19 BaN6 N26 93(2) . .
N20 BaN6 N26 63.8(13) . .
N30 BaN6 N26 65.2(12) . .
N19 BaN6 N26 76.2(14) . .
N34 BaN6 N26 75.9(13) . .
N24 BaN6 BaN1 163(5) . .
Si14 BaN6 BaN1 99(3) . .
Si19 BaN6 BaN1 90(2) . .
N20 BaN6 BaN1 60.7(15) . .
N30 BaN6 BaN1 55.6(14) . .
N19 BaN6 BaN1 88.5(18) . .
N34 BaN6 BaN1 82.2(16) . .
N26 BaN6 BaN1 14.7(10) . .
N24 BaN6 N15 63(4) . 1_545
Si14 BaN6 N15 27.7(13) . 1_545
Si19 BaN6 N15 145(3) . 1_545
N20 BaN6 N15 64.8(13) . 1_545
N30 BaN6 N15 153(2) . 1_545
N19 BaN6 N15 60.5(12) . 1_545
N34 BaN6 N15 141(2) . 1_545
N26 BaN6 N15 121.8(19) . 1_545
BaN1 BaN6 N15 124(2) . 1_545
N50 BaX1 Al3B 105(5) 1_554 1_545
N50 BaX1 Si3B 105(5) 1_554 1_545
Al3B BaX1 Si3B 0.0 1_545 1_545
N50 BaX1 Si2A 81(4) 1_554 .
Al3B BaX1 Si2A 84(2) 1_545 .
Si3B BaX1 Si2A 84(2) 1_545 .
N50 BaX1 Si2 82(4) 1_554 .
Al3B BaX1 Si2 173(3) 1_545 .
Si3B BaX1 Si2 173(3) 1_545 .
Si2A BaX1 Si2 95(2) . .
N50 BaX1 BaX3 77(4) 1_554 .
Al3B BaX1 BaX3 131(3) 1_545 .
Si3B BaX1 BaX3 131(3) 1_545 .
Si2A BaX1 BaX3 46.9(17) . .
Si2 BaX1 BaX3 48.5(18) . .
N50 BaX1 Ba4A 119(5) 1_554 1_545
Al3B BaX1 Ba4A 51.2(17) 1_545 1_545
Si3B BaX1 Ba4A 51.2(17) 1_545 1_545
Si2A BaX1 Ba4A 134(3) . 1_545
Si2 BaX1 Ba4A 127(3) . 1_545
BaX3 BaX1 Ba4A 164(3) . 1_545
N50 BaX1 N1 94(4) 1_554 .
Al3B BaX1 N1 125(3) 1_545 .
Si3B BaX1 N1 125(3) 1_545 .
Si2A BaX1 N1 48.2(13) . .
Si2 BaX1 N1 51.8(13) . .
BaX3 BaX1 N1 17.0(13) . .
Ba4A BaX1 N1 147(2) 1_545 .
N50 BaX1 Al27 18(3) 1_554 1_544
Al3B BaX1 Al27 99(2) 1_545 1_544
Si3B BaX1 Al27 99(2) 1_545 1_544
Si2A BaX1 Al27 97(2) . 1_544
Si2 BaX1 Al27 88.2(19) . 1_544
BaX3 BaX1 Al27 94(2) . 1_544
Ba4A BaX1 Al27 101.7(19) 1_545 1_544
N1 BaX1 Al27 111(2) . 1_544
N50 BaX1 Si27 18(3) 1_554 1_544
Al3B BaX1 Si27 99(2) 1_545 1_544
Si3B BaX1 Si27 99(2) 1_545 1_544
Si2A BaX1 Si27 97(2) . 1_544
Si2 BaX1 Si27 88.2(19) . 1_544
BaX3 BaX1 Si27 94(2) . 1_544
Ba4A BaX1 Si27 101.7(19) 1_545 1_544
N1 BaX1 Si27 111(2) . 1_544
Al27 BaX1 Si27 0.0 1_544 1_544
N44 BaX2 Si5A 97(4) 1_554 .
N44 BaX2 Si1 92(4) 1_554 .
Si5A BaX2 Si1 106(3) . .
N44 BaX2 Si1B 98(4) 1_554 .
Si5A BaX2 Si1B 84(2) . .
Si1 BaX2 Si1B 165(3) . .
N44 BaX2 N7 118(5) 1_554 .
Si5A BaX2 N7 55.4(15) . .
Si1 BaX2 N7 56.5(15) . .
Si1B BaX2 N7 126(3) . .
N44 BaX2 BaX4 97(4) 1_554 .
Si5A BaX2 BaX4 53(2) . .
Si1 BaX2 BaX4 53.0(18) . .
Si1B BaX2 BaX4 136(3) . .
N7 BaX2 BaX4 20.8(14) . .
N44 BaX2 Ba4A 115(4) 1_554 .
Si5A BaX2 Ba4A 124(3) . .
Si1 BaX2 Ba4A 117(2) . .
Si1B BaX2 Ba4A 48.8(15) . .
N7 BaX2 Ba4A 126(2) . .
BaX4 BaX2 Ba4A 147(3) . .
N44 BaX2 N2B 129(5) 1_554 .
Si5A BaX2 N2B 113(3) . .
Si1 BaX2 N2B 116(2) . .
Si1B BaX2 N2B 49.3(15) . .
N7 BaX2 N2B 113(2) . .
BaX4 BaX2 N2B 133(2) . .
Ba4A BaX2 N2B 14.6(6) . .
N44 BaX2 N3 120(4) 1_554 .
Si5A BaX2 N3 44.3(13) . .
Si1 BaX2 N3 135(3) . .
Si1B BaX2 N3 46.5(15) . .
N7 BaX2 N3 80.1(16) . .
BaX4 BaX2 N3 90(2) . .
Ba4A BaX2 N3 79.4(15) . .
N2B BaX2 N3 69.4(14) . .
N1 BaX3 Si2A 89(5) . .
N1 BaX3 Si2 95(5) . .
Si2A BaX3 Si2 106(3) . .
N1 BaX3 Si2B 94(5) . .
Si2A BaX3 Si2B 87(2) . .
Si2 BaX3 Si2B 164(3) . .
N1 BaX3 N50 113(5) . 1_554
Si2A BaX3 N50 54.2(15) . 1_554
Si2 BaX3 N50 56.7(15) . 1_554
Si2B BaX3 N50 130(3) . 1_554
N1 BaX3 BaX1 93(5) . .
Si2A BaX3 BaX1 52(2) . .
Si2 BaX3 BaX1 54.2(18) . .
Si2B BaX3 BaX1 138(3) . .
N50 BaX3 BaX1 19.9(13) 1_554 .
N1 BaX3 Si4 10(3) . .
Si2A BaX3 Si4 99(2) . .
Si2 BaX3 Si4 92(2) . .
Si2B BaX3 Si4 95(2) . .
N50 BaX3 Si4 119(2) 1_554 .
BaX1 BaX3 Si4 99(2) . .
N1 BaX3 Ba5A 102(5) . 1_554
Si2A BaX3 Ba5A 128(3) . 1_554
Si2 BaX3 Ba5A 123(2) . 1_554
Si2B BaX3 Ba5A 42.0(13) . 1_554
N50 BaX3 Ba5A 145(3) 1_554 1_554
BaX1 BaX3 Ba5A 165(3) . 1_554
Si4 BaX3 Ba5A 96.0(18) . 1_554
N7 BaX4 Si4B 112(5) . .
N7 BaX4 Si5A 80(4) . .
Si4B BaX4 Si5A 84(3) . .
N7 BaX4 Si1 84(4) . .
Si4B BaX4 Si1 164(4) . .
Si5A BaX4 Si1 93(2) . .
N7 BaX4 BaX2 78(4) . .
Si4B BaX4 BaX2 128(3) . .
Si5A BaX4 BaX2 45.4(16) . .
Si1 BaX4 BaX2 48.0(19) . .
N7 BaX4 Ba5A 138(5) . 1_454
Si4B BaX4 Ba5A 50.3(17) . 1_454
Si5A BaX4 Ba5A 125(3) . 1_454
Si1 BaX4 Ba5A 122(3) . 1_454
BaX2 BaX4 Ba5A 144(3) . 1_454
N7 BaX4 N44 97(4) . 1_554
Si4B BaX4 N44 120(3) . 1_554
Si5A BaX4 N44 49.1(13) . 1_554
Si1 BaX4 N44 49.6(13) . 1_554
BaX2 BaX4 N44 18.4(14) . 1_554
Ba5A BaX4 N44 125(2) 1_454 1_554
N7 BaX4 N1B 157(5) . 1_454
Si4B BaX4 N1B 51.5(19) . 1_454
Si5A BaX4 N1B 109(3) . 1_454
Si1 BaX4 N1B 115(2) . 1_454
BaX2 BaX4 N1B 123(3) . 1_454
Ba5A BaX4 N1B 21.0(19) 1_454 1_454
N44 BaX4 N1B 105(2) 1_554 1_454
N7 BaX4 Si9 15(3) . .
Si4B BaX4 Si9 108(3) . .
Si5A BaX4 Si9 95(2) . .
Si1 BaX4 Si9 88(2) . .
BaX2 BaX4 Si9 92(2) . .
Ba5A BaX4 Si9 124(2) 1_454 .
N44 BaX4 Si9 110(2) 1_554 .
N1B BaX4 Si9 145(3) 1_454 .

loop_
_geom_bond_atom_site_label_1
_geom_bond_atom_site_label_2
_geom_bond_distance
_geom_bond_site_symmetry_2
Ba1 N28 2.781(15) 1_455
Ba1 B2B 2.79(12) .
Ba1 N27 2.802(15) .
Ba1 N9 3.096(12) .
Ba1 N43 3.102(12) .
Ba1 N16 3.263(12) 1_455
Ba1 N36 3.299(12) 1_455
Ba1 BaN5 3.30(5) 1_545
Ba1 N21 3.304(12) 1_445
Ba1 N30 3.322(12) .
Ba1 BaN3 3.40(6) .
Ba1 BaN4 3.41(6) 1_455
Ba2 N23 2.736(15) .
Ba2 N24 2.800(13) 1_565
Ba2 N42 2.954(12) .
Ba2 B1A 3.011(18) .
Ba2 N11 3.068(12) .
Ba2 N35 3.193(12) 1_565
Ba2 N31 3.249(12) .
Ba2 N22 3.343(12) .
Ba2 N32 3.343(12) .
Ba2 BaN5 3.36(6) .
Ba2 BaN1 3.38(5) .
Ba2 BaN2 3.40(5) .
Ba3 B1B 2.69(2) .
Ba3 N25 2.765(15) .
Ba3 N26 2.832(14) .
Ba3 N8 2.979(12) .
Ba3 B2A 3.065(19) .
Ba3 N41 3.089(12) .
Ba3 N14 3.147(12) .
Ba3 N18 3.263(12) .
Ba3 BaN3 3.28(5) 1_655
Ba3 N19 3.316(12) .
Ba3 N29 3.317(12) 1_655
Ba3 BaN2 3.34(6) .
Si1 BaX2 1.63(5) .
Si1 N49 1.707(13) 1_454
Si1 N2 1.714(13) .
Si1 BaX4 1.75(5) .
Si1 N44 1.817(13) 1_554
Si1 N7 1.835(13) .
Si1 Al5B 2.325(14) 1_455
Si1 Si5B 2.325(14) 1_455
Si1 Si5A 2.545(5) .
Si1 Ba4A 3.504(4) .
Si1 Ba5A 3.511(4) 1_454
Si2 BaX3 1.66(5) .
Si2 BaX1 1.80(5) .
Si2 N46 1.805(13) 1_554
Si2 N4 1.828(14) .
Si2 N50 1.849(13) 1_554
Si2 N1 1.850(13) .
Si2 Si6B 2.31(3) .
Si2 Si2A 2.607(5) .
Si2 Ba5B 3.484(11) .
Si2 Ba4B 3.491(11) 1_554
Si3 N13 1.712(13) .
Si3 N9 1.725(13) 1_565
Si3 N2 1.739(13) .
Si3 N15 1.741(13) .
Si3 Si7B 2.80(3) .
Si3 Si9 2.808(5) .
Si3 Al7 2.861(5) 1_565
Si3 Ba4B 3.639(11) 1_564
Si3 BaX2 3.81(5) .
Si4 N16 1.709(13) .
Si4 N8 1.715(13) .
Si4 N10 1.717(13) .
Si4 N1 1.743(14) .
Si4 BaX3 2.40(5) .
Si4 Al8 2.877(5) 1_545
Si4 BaX1 3.47(5) .
Si4 Ba5A 3.605(5) 1_554
Si5 N14 1.684(13) .
Si5 N12 1.713(13) .
Si5 N3 1.727(13) .
Si5 N11 1.739(13) .
Si5 Si7B 2.79(3) .
Si5 BaY1 3.39(4) .
Si5 BaX2 3.52(5) .
Si6 N12 1.736(13) .
Si6 N19 1.739(13) .
Si6 N4 1.751(14) .
Si6 N8 1.801(13) .
Si7 N20 1.732(13) .
Si7 N10 1.756(13) 1_455
Si7 N9 1.764(13) .
Si7 N5 1.775(14) .
Si7 BaY2 2.70(4) .
Si7 Al3 2.861(5) 1_545
Si7 Al2B 2.90(2) 1_455
Si7 Ba5A 3.775(4) 1_454
Si7 BaX3 3.79(5) 1_455
Si8 N21 1.722(13) .
Si8 N16 1.739(13) 1_565
Si8 N6 1.757(14) .
Si8 N9 1.776(13) 1_665
Si8 Al4 2.877(5) 1_565
Si8 Al2A 2.887(6) 1_565
Si8 Ba1 3.463(4) 1_665
Si8 BaX1 3.62(5) 1_565
Si8 BaY1 3.62(5) .
Si8 BaX3 3.70(5) 1_565
Si9 N13 1.704(13) .
Si9 N22 1.735(13) .
Si9 N7 1.754(14) .
Si9 N11 1.780(13) .
Si9 BaX4 2.49(5) .
Si9 BaX2 3.35(5) .
Si10 BaN3 1.55(5) .
Si10 N27 1.681(14) .
Si10 N18 1.742(13) 1_455
Si10 N22 1.747(13) .
Si10 N10 1.767(13) 1_455
Si10 BaN1 3.25(5) .
Si10 BaN5 3.48(5) .
Si10 Ba3 3.792(4) 1_455
Si11 N28 1.680(14) .
Si11 N19 1.725(13) .
Si11 BaN4 1.73(6) .
Si11 N16 1.743(13) .
Si11 N17 1.770(13) 1_545
Si11 Al12 2.903(5) 1_545
Si11 BaN2 3.26(6) 1_545
Si11 BaN6 3.34(5) .
Si11 Ba1 3.698(4) 1_655
Si12 BaN2 1.54(5) .
Si12 N25 1.710(14) .
Si12 N14 1.726(13) .
Si12 N21 1.752(13) .
Si12 N17 1.760(13) .
Si12 Al11 2.903(5) 1_565
Si12 BaN5 3.20(6) 1_655
Si12 BaN4 3.50(5) 1_565
Si13 N26 1.607(13) .
Si13 BaN1 1.68(5) .
Si13 N22 1.735(13) .
Si13 N20 1.754(13) .
Si13 N12 1.760(13) .
Si13 BaN6 3.14(5) .
Si13 BaN3 3.47(5) .
Si14 BaN6 1.44(5) .
Si14 N24 1.640(14) .
Si14 N20 1.742(13) .
Si14 N19 1.746(13) .
Si14 N15 1.767(13) 1_545
Si14 BaN4 3.24(6) .
Si14 BaN1 3.45(5) .
Si15 BaN5 1.46(5) .
Si15 N23 1.673(14) .
Si15 N21 1.744(13) 1_455
Si15 N18 1.749(13) 1_455
Si15 N13 1.754(13) .
Si15 BaN3 3.25(6) .
Si15 BaN2 3.48(5) 1_455
Si15 Ba1 3.815(4) 1_565
Si16 BaN3 1.58(5) .
Si16 N27 1.654(14) .
Si16 N29 1.748(13) .
Si16 N31 1.761(13) .
Si16 N39 1.768(13) .
Si16 BaN1 3.13(5) .
Si16 BaN5 3.55(5) .
Si16 Ba3 3.834(4) 1_455
Si17 BaN1 1.43(5) .
Si17 N26 1.719(14) .
Si17 N31 1.746(13) .
Si17 N30 1.752(13) .
Si17 N37 1.798(13) .
Si17 BaN6 3.18(5) .
Si17 BaN3 3.49(5) .
Si18 BaN4 1.40(5) .
Si18 N28 1.644(14) .
Si18 N36 1.722(13) .
Si18 N32 1.754(13) 1_545
Si18 N34 1.771(13) .
Si18 Al20 2.912(5) 1_545
Si18 BaN2 3.22(6) 1_545
Si18 BaN6 3.41(5) .
Si18 Ba1 3.712(4) 1_655
Si19 BaN6 1.67(5) .
Si19 N30 1.728(13) .
Si19 N24 1.738(14) .
Si19 N35 1.749(13) .
Si19 N34 1.780(13) .
Si19 BaN4 3.17(6) .
Si19 BaN1 3.36(5) .
Si19 Ba2 3.703(4) 1_545
Si20 BaN2 1.59(5) .
Si20 N25 1.592(13) .
Si20 N32 1.726(13) .
Si20 N33 1.746(13) 1_655
Si20 N38 1.747(13) .
Si20 Al18 2.912(5) 1_565
Si20 Al21 2.913(5) 1_655
Si20 BaN5 3.31(5) 1_655
Si20 BaN4 3.41(5) 1_565
Si21 N23 1.672(14) .
Si21 BaN5 1.68(5) .
Si21 N33 1.738(13) .
Si21 N29 1.750(13) .
Si21 N40 1.781(13) .
Si21 Al20 2.913(5) 1_455
Si21 BaN3 3.30(6) .
Si21 BaN2 3.48(5) 1_455
Si22 N38 1.710(13) 1_455
Si22 N29 1.724(13) .
Si22 N44 1.769(14) .
Si22 N41 1.781(13) 1_455
Si22 BaX2 2.52(5) 1_556
Si22 Si28 2.808(5) 1_455
Si22 Al28 2.808(5) 1_455
Si22 Ba3 3.506(4) 1_455
Si22 BaX4 3.52(5) 1_556
Si23 N32 1.727(13) .
Si23 N35 1.747(13) 1_565
Si23 N45 1.753(14) 1_565
Si23 N42 1.782(13) .
Si23 Al2A 2.876(6) 1_566
Si23 BaX3 3.56(5) 1_566
Si23 BaY2 3.72(5) 1_666
Si23 BaX1 3.75(5) 1_566
Si24 N39 1.731(13) .
Si24 N30 1.748(13) .
Si24 N46 1.772(14) .
Si24 N43 1.790(13) .
Si24 Al6B 2.81(3) 1_556
Si24 Si6B 2.81(3) 1_556
Si25 N40 1.732(13) .
Si25 N31 1.733(13) .
Si25 N47 1.766(14) .
Si25 N42 1.786(13) .
Si25 BaY1 2.81(4) 1_556
Si25 Al3B 2.85(2) 1_556
Si25 BaX1 3.70(5) 1_566
Si25 Ba4A 3.785(4) 1_556
Si25 Ba5B 3.835(11) 1_556
Si26 N36 1.689(13) 1_455
Si26 N39 1.717(13) .
Si26 N41 1.728(13) 1_455
Si26 N48 1.762(13) .
Si26 Al8B 2.72(3) 1_455
Si26 Si8B 2.72(3) 1_455
Si26 Si8A 2.830(6) .
Si26 BaY2 3.42(4) 1_556
Si26 BaX4 3.62(5) 1_556
Si27 N35 1.704(13) 1_565
Si27 N40 1.719(13) .
Si27 N50 1.721(14) 1_565
Si27 N43 1.722(13) 1_565
Si27 BaX1 2.41(5) 1_566
Si27 BaX3 3.35(5) 1_566
Si27 Ba4A 3.617(4) 1_556
Si27 Ba4B 3.783(11) 1_565
Si28 N38 1.702(13) .
Si28 N42 1.734(13) .
Si28 N49 1.735(13) .
Si28 N37 1.747(13) .
Si28 Al22 2.808(5) 1_655
Si28 Si22 2.808(5) 1_655
Si28 Al5B 2.894(17) 1_556
Si28 Ba5B 3.530(11) 1_556
Si28 BaX4 3.82(5) 1_656
N1 BaX3 0.67(5) .
N1 Si2A 1.729(14) .
N1 Si2B 1.937(13) .
N1 BaX1 2.31(5) .
N1 Ba5A 2.667(12) 1_554
N1 BaY2 3.10(4) 1_655
N2 Al1A 1.851(13) 1_565
N2 Si1A 1.851(13) 1_565
N2 Al5B 1.940(13) 1_455
N2 Si5B 1.940(13) 1_455
N2 Ba4B 2.504(16) 1_564
N2 BaX2 2.57(5) .
N2 Ba4A 3.080(12) .
N2 BaX4 3.25(5) .
N3 Si5A 1.777(14) .
N3 Si4A 1.793(13) .
N3 Si1B 1.83(3) .
N3 Si6B 1.97(3) .
N3 BaY1 2.46(4) .
N3 BaX2 2.52(5) .
N4 Si3A 1.815(14) .
N4 Si6B 1.95(3) .
N4 Ba4B 2.605(17) 1_554
N4 BaX1 2.68(5) .
N4 BaX3 3.30(5) .
N4 Ba4A 3.365(13) 1_545
N5 BaY2 1.12(5) .
N5 Si3A 1.808(14) .
N5 Si1A 1.930(14) .
N5 Al2B 1.958(13) 1_455
N5 Si2B 1.958(13) 1_455
N5 Si4B 1.974(12) .
N5 Ba4B 2.520(16) 1_554
N6 Al2A 1.775(13) 1_565
N6 Si2A 1.775(13) 1_565
N6 Si6A 1.832(14) .
N6 Si5B 1.920(13) .
N6 Si3B 1.94(3) .
N6 BaY1 2.24(5) .
N6 BaX1 2.57(5) 1_565
N7 BaX4 0.77(5) .
N7 Si5A 1.788(13) .
N7 Si4B 1.972(12) .
N7 BaX2 2.13(5) .
N7 Ba5A 2.883(12) 1_454
N8 B1B 1.596(18) .
N8 Si7A 1.780(13) .
N8 BaX3 3.30(5) .
N9 Al3 1.725(13) 1_545
N9 Si3 1.725(13) 1_545
N9 Al8 1.776(13) 1_445
N9 Si8 1.776(13) 1_445
N10 Al7 1.756(13) 1_655
N10 Si7 1.756(13) 1_655
N10 Al10 1.767(13) 1_655
N10 Si10 1.767(13) 1_655
N10 BaN3 3.03(5) 1_655
N10 BaX3 3.35(5) .
N11 B1A 1.49(2) .
N11 Si7B 1.67(4) .
N11 BaX2 3.37(5) .
N12 BaN1 3.19(5) .
N13 BaN5 2.92(5) .
N14 B1B 1.601(18) .
N14 Si7A 1.721(13) .
N14 BaN2 2.92(5) .
N14 BaY1 3.35(4) .
N15 B1A 1.478(19) .
N15 Si7B 1.64(3) .
N15 Al14 1.767(13) 1_565
N15 Si14 1.767(13) 1_565
N15 BaN6 2.91(5) 1_565
N16 Al8 1.739(13) 1_545
N16 Si8 1.739(13) 1_545
N16 BaN4 3.11(6) .
N16 Ba1 3.263(12) 1_655
N17 B1A 1.51(2) .
N17 Si7B 1.68(4) .
N17 Al11 1.770(13) 1_565
N17 Si11 1.770(13) 1_565
N17 BaN2 2.53(6) .
N17 BaN4 2.84(5) 1_565
N18 B1B 1.598(18) .
N18 Si7A 1.740(13) .
N18 Al10 1.742(13) 1_655
N18 Si10 1.742(13) 1_655
N18 Al15 1.749(13) 1_655
N18 Si15 1.749(13) 1_655
N18 BaN3 2.49(5) 1_655
N18 BaN5 2.67(5) 1_655
N19 BaN6 2.58(6) .
N19 BaN4 2.61(6) .
N20 BaN6 2.40(5) .
N20 BaN1 2.72(5) .
N21 Al15 1.744(13) 1_655
N21 Si15 1.744(13) 1_655
N21 BaN5 2.41(5) 1_655
N21 BaN2 2.70(5) .
N21 Ba1 3.304(12) 1_665
N22 BaN1 2.55(5) .
N22 BaN3 2.68(6) .
N23 BaN5 0.63(5) .
N23 BaN3 3.07(6) .
N24 BaN6 0.77(5) .
N24 Ba2 2.800(13) 1_545
N24 BaN4 2.97(6) .
N25 BaN2 0.59(5) .
N25 BaN5 3.00(6) 1_655
N26 BaN1 0.74(5) .
N26 BaN6 2.88(5) .
N27 BaN3 0.60(5) .
N27 BaN1 2.95(5) .
N28 BaN4 0.65(5) .
N28 Ba1 2.781(15) 1_655
N28 BaN2 2.95(6) 1_545
N29 BaN3 2.52(5) .
N29 BaN5 2.79(5) .
N29 Ba3 3.317(12) 1_455
N30 BaN6 2.55(5) .
N30 BaN1 2.57(5) .
N31 BaN1 2.38(5) .
N31 BaN3 2.73(5) .
N32 Al18 1.754(13) 1_565
N32 Si18 1.754(13) 1_565
N32 BaN2 2.50(5) .
N32 BaN4 2.61(6) 1_565
N33 B2B 1.50(12) 1_565
N33 Al8A 1.732(13) 1_565
N33 Si8A 1.732(13) 1_565
N33 Si20 1.746(13) 1_455
N33 Al20 1.746(13) 1_455
N33 BaN5 2.59(5) .
N33 BaN2 2.74(6) 1_455
N34 B2A 1.50(2) .
N34 Si8B 1.65(4) .
N34 BaN4 2.42(6) .
N34 BaN6 2.73(5) .
N35 Al27 1.704(13) 1_545
N35 Si27 1.704(13) 1_545
N35 Al23 1.747(13) 1_545
N35 Si23 1.747(13) 1_545
N35 BaN6 3.11(5) .
N35 Ba2 3.193(12) 1_545
N36 B2B 1.63(12) 1_655
N36 Al26 1.689(13) 1_655
N36 Si26 1.689(13) 1_655
N36 Al8A 1.694(13) 1_655
N36 Si8A 1.694(13) 1_655
N36 BaN4 2.80(6) .
N36 Ba1 3.299(12) 1_655
N37 B2A 1.435(19) .
N37 Si8B 1.67(3) .
N37 BaN1 2.94(5) .
N38 Al22 1.710(13) 1_655
N38 Si22 1.710(13) 1_655
N38 BaN2 3.02(6) .
N39 BaN3 3.08(5) .
N40 BaN5 3.17(5) .
N40 BaX1 3.26(5) 1_566
N41 B2A 1.51(2) .
N41 Si8B 1.62(4) .
N41 Al26 1.728(13) 1_655
N41 Si26 1.728(13) 1_655
N41 Al22 1.781(13) 1_655
N41 Si22 1.781(13) 1_655
N43 B2B 1.63(12) .
N43 Al27 1.722(13) 1_545
N43 Si27 1.722(13) 1_545
N43 Si8A 1.766(13) .
N43 Ba4B 3.320(16) .
N43 BaX1 3.33(5) 1_556
N44 BaX2 0.75(5) 1_556
N44 Al5A 1.800(13) 1_556
N44 Si5A 1.800(13) 1_556
N44 Si1 1.817(13) 1_556
N44 Al1 1.817(13) 1_556
N44 Al1B 1.956(13) 1_556
N44 Si1B 1.956(13) 1_556
N44 BaX4 2.37(5) 1_556
N44 Ba4A 2.862(12) 1_556
N45 Al23 1.753(14) 1_545
N45 Si23 1.753(14) 1_545
N45 Al2A 1.777(14) 1_556
N45 Si2A 1.777(14) 1_556
N45 Al1A 1.829(14) 1_656
N45 Si1A 1.829(14) 1_656
N45 Al5B 1.918(12) 1_546
N45 Si5B 1.918(12) 1_546
N45 Al2B 1.98(3) 1_556
N45 Si2B 1.98(3) 1_556
N45 BaY2 2.32(5) 1_656
N45 BaX3 2.54(5) 1_556
N46 Al2 1.805(13) 1_556
N46 Si2 1.805(13) 1_556
N46 Al4A 1.826(14) 1_556
N46 Si4A 1.826(14) 1_556
N46 Al6B 1.91(3) 1_556
N46 Si6B 1.91(3) 1_556
N46 Ba5B 2.543(17) 1_556
N46 BaX3 2.64(5) 1_556
N46 Ba5A 3.345(13) .
N47 BaY1 1.23(5) 1_556
N47 Al4A 1.830(13) 1_556
N47 Si4A 1.830(13) 1_556
N47 Al6A 1.913(14) 1_556
N47 Si6A 1.913(14) 1_556
N47 Al3B 1.930(13) 1_556
N47 Si3B 1.930(13) 1_556
N47 Al1B 1.969(13) 1_556
N47 Si1B 1.969(13) 1_556
N47 Ba5B 2.444(16) 1_556
N48 Al5A 1.771(13) 1_556
N48 Si5A 1.771(13) 1_556
N48 Al3A 1.781(13) 1_556
N48 Si3A 1.781(13) 1_556
N48 Al6B 1.85(3) 1_556
N48 Si6B 1.85(3) 1_556
N48 Al4B 1.85(3) 1_556
N48 Si4B 1.85(3) 1_556
N48 BaY2 2.43(4) 1_556
N48 BaX4 2.56(5) 1_556
N49 Al1 1.707(13) 1_656
N49 Si1 1.707(13) 1_656
N49 Al6A 1.869(13) 1_556
N49 Si6A 1.869(13) 1_556
N49 Al5B 1.928(13) 1_556
N49 Si5B 1.928(13) 1_556
N49 Ba5B 2.438(17) 1_556
N49 BaX4 2.53(5) 1_656
N49 Ba5A 3.068(12) .
N49 BaX2 3.13(5) 1_656
N50 BaX1 0.74(5) 1_556
N50 Al27 1.721(14) 1_545
N50 Si27 1.721(14) 1_545
N50 Al2A 1.765(14) 1_556
N50 Si2A 1.765(14) 1_556
N50 Si2 1.849(13) 1_556
N50 Al2 1.849(13) 1_556
N50 Al3B 1.96(3) 1_546
N50 Si3B 1.96(3) 1_546
N50 BaX3 2.13(5) 1_556
N50 Ba4A 2.684(13) 1_546
N50 BaY1 3.15(4) 1_546
Ba4A N2B 0.63(2) .
Ba4A Si3B 1.77(3) .
Ba4A Si1B 1.85(3) .
Ba4A BaY1 2.24(4) .
Ba4A BaX1 2.25(5) 1_565
Ba4A Si7B 2.42(2) .
Ba4A BaX2 2.46(5) .
Ba4A Ba4B 2.478(10) 1_564
Ba4A N50 2.684(13) 1_564
Ba5A N1B 0.86(8) .
Ba5A Al2B 1.64(2) 1_556
Ba5A Si2B 1.64(2) 1_556
Ba5A Al4B 1.74(3) 1_656
Ba5A Si4B 1.74(3) 1_656
Ba5A BaY2 2.17(4) 1_656
Ba5A BaX4 2.26(5) 1_656
Ba5A Si8B 2.45(3) .
Ba5A Ba5B 2.447(10) 1_556
Ba5A BaX3 2.45(5) 1_556
Ba5A N1 2.667(12) 1_556
Si1A Ba4B 1.774(11) 1_554
Si1A N45 1.829(14) 1_454
Si1A N2A 1.845(16) 1_554
Si1A N2 1.851(13) 1_545
Si1A BaY2 1.86(4) .
Si1A Al5B 2.054(15) 1_445
Si1A Si5B 2.054(15) 1_445
Si1A Al2B 2.44(2) 1_455
Si1A Si2B 2.44(2) 1_455
Si1A Si3A 2.537(5) .
Si2A BaX3 1.60(5) .
Si2A BaX1 1.72(5) .
Si2A N50 1.765(14) 1_554
Si2A N6 1.775(13) 1_545
Si2A N45 1.777(14) 1_554
Si2A Al3B 2.25(3) 1_545
Si2A Si3B 2.25(3) 1_545
Si2A Al5B 2.297(14) 1_545
Si2A Si5B 2.297(14) 1_545
Si2A Si2B 2.33(2) .
Si3A Ba4B 1.740(11) 1_554
Si3A N48 1.781(13) 1_554
Si3A N2A 1.854(16) 1_554
Si3A BaY2 2.05(4) .
Si3A Si6B 2.09(3) .
Si3A Si4B 2.40(2) .
Si4A Ba5B 1.706(11) .
Si4A N46 1.826(14) 1_554
Si4A N47 1.830(13) 1_554
Si4A N1A 1.844(16) .
Si4A BaY1 2.08(4) .
Si4A Si6B 2.13(3) .
Si4A Si1B 2.33(2) .
Si4A Si6A 2.537(5) .
Si5A BaX2 1.55(5) .
Si5A BaX4 1.75(5) .
Si5A N48 1.771(13) 1_554
Si5A N44 1.800(13) 1_554
Si5A Si1B 2.17(2) .
Si5A Si4B 2.21(2) .
Si5A Si6B 2.25(3) .
Si6A BaY1 1.75(4) .
Si6A Ba5B 1.760(11) .
Si6A N1A 1.853(15) .
Si6A N49 1.869(13) 1_554
Si6A N47 1.913(14) 1_554
Si6A Si5B 2.058(15) .
Si6A Si3B 2.33(2) .
Si7A B1B 0.71(2) .
Si7A N1A 1.698(16) .
Si7A Ba5B 2.463(11) .
Si7A BaY1 3.54(4) .
Si8A B2B 0.78(12) .
Si8A N2A 1.686(16) .
Si8A N36 1.694(13) 1_455
Si8A N33 1.732(13) 1_545
Si8A Ba4B 2.353(12) .
Si8A BaY2 3.65(4) 1_556
B1A Si7B 0.74(3) .
B2A Si8B 0.70(3) .
B2A BaN4 3.44(6) .
N1A Ba5B 0.816(18) .
N1A BaY1 2.49(4) .
N1A Ba5A 2.960(15) 1_554
N2A Ba4B 0.744(17) .
N2A Al1A 1.845(16) 1_556
N2A Si1A 1.845(16) 1_556
N2A Al3A 1.854(16) 1_556
N2A Si3A 1.854(16) 1_556
N2A BaY2 2.55(5) 1_556
N2A Ba4A 3.016(15) 1_546
Ba4B Al3A 1.740(11) 1_556
Ba4B Si3A 1.740(11) 1_556
Ba4B Al1A 1.774(11) 1_556
Ba4B Si1A 1.774(11) 1_556
Ba4B Ba4A 2.478(10) 1_546
Ba4B N2 2.504(16) 1_546
Ba4B N5 2.520(16) 1_556
Ba4B N4 2.605(17) 1_556
Ba4B BaY2 2.67(4) 1_556
Ba5B N49 2.438(16) 1_554
Ba5B N47 2.444(16) 1_554
Ba5B Ba5A 2.447(10) 1_554
Ba5B N46 2.543(17) 1_554
Ba5B BaY1 2.59(4) .
BaY1 Si3B 1.22(5) .
BaY1 N47 1.23(5) 1_554
BaY1 Si1B 1.80(5) .
BaY1 N2B 2.16(5) .
BaY2 Al2B 1.24(5) 1_455
BaY2 Si2B 1.24(5) 1_455
BaY2 Si4B 1.68(4) .
BaY2 Ba5A 2.17(4) 1_454
BaY2 N1B 2.20(6) 1_454
BaY2 N45 2.32(5) 1_454
Si1B BaX2 1.70(5) .
Si1B N2B 1.906(14) .
Si1B N44 1.956(13) 1_554
Si1B N47 1.969(13) 1_554
Si1B Si3B 2.30(3) .
Si2B BaY2 1.24(5) 1_655
Si2B Ba5A 1.64(2) 1_554
Si2B BaX3 1.77(5) .
Si2B N1B 1.937(14) 1_554
Si2B N5 1.958(13) 1_655
Si2B N45 1.98(3) 1_554
Si2B Al4B 2.19(3) 1_655
Si2B Si4B 2.19(3) 1_655
Si2B Si1A 2.44(2) 1_655
Si3B BaX1 1.63(5) 1_565
Si3B N2B 1.905(14) .
Si3B N47 1.930(13) 1_554
Si3B N50 1.96(3) 1_564
Si3B Al2A 2.25(3) 1_565
Si3B Si2A 2.25(3) 1_565
Si4B BaX4 1.55(5) .
Si4B Ba5A 1.74(3) 1_454
Si4B N48 1.85(3) 1_554
Si4B N1B 1.884(14) 1_454
Si4B Al2B 2.19(3) 1_455
Si4B Si2B 2.19(3) 1_455
Si5B N45 1.918(12) 1_564
Si5B N49 1.928(13) 1_554
Si5B N2 1.940(13) 1_655
Si5B Al1A 2.054(15) 1_665
Si5B Si1A 2.054(15) 1_665
Si5B Al2A 2.297(14) 1_565
Si5B Si2A 2.297(14) 1_565
Si5B Si1 2.325(14) 1_655
Si5B Al1 2.325(14) 1_655
Si6B N48 1.85(3) 1_554
Si6B N46 1.91(3) 1_554
Si7B N2B 1.862(14) .
Si7B BaX2 3.45(6) .
Si8B N1B 1.65(6) .
Si8B Al26 2.72(3) 1_655
Si8B Si26 2.72(3) 1_655
Si8B BaX4 3.41(6) 1_656
Si8B BaY2 3.51(6) 1_656
B2B N33 1.50(12) 1_545
B2B N36 1.63(12) 1_455
B2B BaN5 3.49(13) 1_545
N1B Si4B 1.884(14) 1_656
N1B Al4B 1.884(14) 1_656
N1B Al2B 1.937(14) 1_556
N1B Si2B 1.937(14) 1_556
N1B BaY2 2.20(6) 1_656
N1B BaX4 2.41(7) 1_656
N1B BaX3 2.92(7) 1_556
N1B Ba5B 2.98(10) 1_556
N2B BaX2 2.51(6) .
N2B BaX1 2.57(6) 1_565
N2B Ba4B 2.903(14) 1_564
BaN1 BaN6 2.91(6) .
BaN2 N33 2.74(6) 1_655
BaN2 N28 2.95(6) 1_565
BaN3 N18 2.49(5) 1_455
BaN3 N10 3.03(5) 1_455
BaN4 N32 2.61(6) 1_545
BaN4 N17 2.84(5) 1_545
BaN4 BaN6 2.93(7) .
BaN5 N21 2.41(5) 1_455
BaN5 N18 2.67(5) 1_455
BaN5 N25 3.00(6) 1_455
BaN5 BaN2 3.06(7) 1_455
BaN6 N15 2.91(5) 1_545
BaX1 N50 0.74(5) 1_554
BaX1 Al3B 1.63(5) 1_545
BaX1 Si3B 1.63(5) 1_545
BaX1 BaX3 2.17(6) .
BaX1 Ba4A 2.25(5) 1_545
BaX1 Al27 2.41(5) 1_544
BaX1 Si27 2.41(5) 1_544
BaX2 N44 0.75(5) 1_554
BaX2 BaX4 2.15(6) .
BaX3 N50 2.13(5) 1_554
BaX3 Ba5A 2.45(5) 1_554
BaX4 Ba5A 2.26(5) 1_454
BaX4 N44 2.37(5) 1_554
BaX4 N1B 2.41(7) 1_454
